data_7001034
loop_
_publ_author_name
'Langley, Stuart'
'Helliwell, Madeleine'
'Sessoli, Roberta'
'Teat, Simon J.'
'Winpenny, Richard E. P.'

_publ_section_title
;
 Synthesis and structural and magnetic characterisation of
 cobalt(ii)--sodium phosphonate cage compounds
;
_journal_issue 16
_journal_name_full 'Dalton Transactions'
_journal_page_first 3102
_journal_page_last 3110
_journal_paper_doi 10.1039/b819976k
_journal_year 2009
_chemical_formula_sum 'C153 H129.5 Cl24 Co15 N37.5 Na O39.5 P3'
_chemical_formula_weight 4976.09
_chemical_name_systematic
;
?
;
_space_group_IT_number 15
_symmetry_cell_setting monoclinic
_symmetry_space_group_name_Hall '-C 2yc'
_symmetry_space_group_name_H-M 'C 1 2/c 1'
_atom_sites_solution_hydrogens geom
_atom_sites_solution_primary direct
_atom_sites_solution_secondary difmap
_audit_creation_method SHELXL-97
_cell_angle_alpha 90.00
_cell_angle_beta 117.574(5)
_cell_angle_gamma 90.00
_cell_formula_units_Z 8
_cell_length_a 49.035(3)
_cell_length_b 25.398(2)
_cell_length_c 40.235(3)
_cell_measurement_reflns_used 7208
_cell_measurement_temperature 100(2)
_cell_measurement_theta_max 20.54
_cell_measurement_theta_min 2.08
_cell_volume 44417(6)
_computing_cell_refinement 'Bruker SMART'
_computing_data_collection 'Bruker SMART'
_computing_data_reduction 'Bruker SAINT'
_computing_molecular_graphics 'Bruker SHELXTL'
_computing_publication_material 'Bruker SHELXTL'
_computing_structure_refinement 'SHELXL-97 (Sheldrick, 1997)'
_computing_structure_solution 'SHELXS-97 (Sheldrick, 1990)'
_diffrn_ambient_temperature 100(2)
_diffrn_measured_fraction_theta_full 0.995
_diffrn_measured_fraction_theta_max 0.995
_diffrn_measurement_device_type 'CCD area detector'
_diffrn_measurement_method 'phi and omega scans'
_diffrn_radiation_monochromator graphite
_diffrn_radiation_source 'fine-focus sealed tube'
_diffrn_radiation_type MoK\a
_diffrn_radiation_wavelength 0.71073
_diffrn_reflns_av_R_equivalents 0.0000
_diffrn_reflns_av_sigmaI/netI 0.2111
_diffrn_reflns_limit_h_max 48
_diffrn_reflns_limit_h_min -54
_diffrn_reflns_limit_k_max 28
_diffrn_reflns_limit_k_min 0
_diffrn_reflns_limit_l_max 44
_diffrn_reflns_limit_l_min 0
_diffrn_reflns_number 31826
_diffrn_reflns_theta_full 23.27
_diffrn_reflns_theta_max 23.27
_diffrn_reflns_theta_min 1.48
_exptl_absorpt_coefficient_mu 1.470
_exptl_absorpt_correction_type none
_exptl_crystal_colour purple
_exptl_crystal_density_diffrn 1.488
_exptl_crystal_density_method 'not measured'
_exptl_crystal_description plate
_exptl_crystal_F_000 19960
_exptl_crystal_size_max 0.20
_exptl_crystal_size_mid 0.10
_exptl_crystal_size_min 0.10
_refine_diff_density_max 0.926
_refine_diff_density_min -0.642
_refine_diff_density_rms 0.137
_refine_ls_extinction_method none
_refine_ls_goodness_of_fit_ref 0.938
_refine_ls_hydrogen_treatment constr
_refine_ls_matrix_type full
_refine_ls_number_parameters 2346
_refine_ls_number_reflns 31826
_refine_ls_number_restraints 1428
_refine_ls_restrained_S_all 0.924
_refine_ls_R_factor_all 0.1370
_refine_ls_R_factor_gt 0.0797
_refine_ls_shift/su_max 0.006
_refine_ls_shift/su_mean 0.000
_refine_ls_structure_factor_coef Fsqd
_refine_ls_weighting_details 'calc w=1/[\s^2^(Fo^2^)+(0.0897P)^2^+0.0000P] where P=(Fo^2^+2Fc^2^)/3'
_refine_ls_weighting_scheme calc
_refine_ls_wR_factor_gt 0.1990
_refine_ls_wR_factor_ref 0.2123
_reflns_number_gt 15308
_reflns_number_total 31826
_reflns_threshold_expression >2sigma(I)
_cod_data_source_file b819976k.txt
_cod_data_source_block repw69sq
_cod_original_sg_symbol_H-M C2/c
_cod_original_formula_sum 'C153 H129.50 Cl24 Co15 N37.50 Na O39.50 P3'
_cod_database_code 7001034

loop_
_symmetry_equiv_pos_as_xyz
'x, y, z'
'-x, y, -z+1/2'
'x+1/2, y+1/2, z'
'-x+1/2, y+1/2, -z+1/2'
'-x, -y, -z'
'x, -y, z-1/2'
'-x+1/2, -y+1/2, -z'
'x+1/2, -y+1/2, z-1/2'

loop_
_atom_site_label
_atom_site_type_symbol
_atom_site_fract_x
_atom_site_fract_y
_atom_site_fract_z
_atom_site_U_iso_or_equiv
_atom_site_adp_type
_atom_site_occupancy
_atom_site_symmetry_multiplicity
_atom_site_calc_flag
_atom_site_refinement_flags
_atom_site_disorder_assembly
_atom_site_disorder_group
Co1 Co 0.92436(4) 0.76701(6) 0.98234(5) 0.0349(5) Uani 1 1 d . . .
Co2 Co 0.90283(4) 0.63123(6) 0.98154(4) 0.0271(4) Uani 1 1 d . . .
Co3 Co 0.90658(4) 0.66805(6) 0.90860(4) 0.0274(4) Uani 1 1 d . . .
Co4 Co 0.85453(4) 0.53762(6) 0.96136(4) 0.0249(4) Uani 1 1 d . . .
Co5 Co 0.86870(4) 0.58805(6) 0.84494(4) 0.0253(4) Uani 1 1 d . . .
Co6 Co 0.83317(4) 0.44309(6) 0.99698(4) 0.0256(4) Uani 1 1 d . . .
Co7 Co 0.79523(4) 0.58791(6) 0.81288(4) 0.0226(4) Uani 1 1 d . . .
Co8 Co 0.73265(4) 0.63576(6) 0.74899(4) 0.0225(4) Uani 1 1 d . . .
Co9 Co 0.66235(4) 0.71137(6) 0.71768(4) 0.0308(4) Uani 1 1 d . . .
Co10 Co 0.67540(4) 0.56980(6) 0.73978(4) 0.0241(4) Uani 1 1 d . . .
Co11 Co 0.70160(4) 0.46757(5) 0.78719(4) 0.0237(4) Uani 1 1 d . . .
Co12 Co 0.73381(4) 0.48082(5) 0.87613(4) 0.0220(4) Uani 1 1 d . . .
Co13 Co 0.72072(4) 0.48242(6) 0.94653(4) 0.0255(4) Uani 1 1 d . . .
Co14 Co 0.78271(4) 0.46616(6) 1.02053(4) 0.0258(4) Uani 1 1 d . . .
Co15 Co 0.72277(4) 0.53936(6) 1.03029(4) 0.0264(4) Uani 1 1 d . . .
Cl1 Cl 0.94317(10) 0.91443(13) 0.97971(10) 0.0665(12) Uani 1 1 d . . .
Cl2 Cl 0.99715(10) 0.81122(14) 1.02062(12) 0.0711(13) Uani 1 1 d . . .
Cl3 Cl 0.85469(8) 0.86599(12) 0.93265(9) 0.0451(9) Uani 1 1 d . . .
Cl4 Cl 0.98395(8) 0.61392(14) 1.07615(10) 0.0534(10) Uani 1 1 d . . .
Cl5 Cl 0.98773(8) 0.71193(14) 0.92195(10) 0.0547(10) Uani 1 1 d . . .
Cl6 Cl 0.92865(9) 0.55686(16) 0.79240(10) 0.0593(11) Uani 1 1 d . . .
Cl7 Cl 0.97181(8) 0.47742(14) 1.00353(11) 0.0556(11) Uani 1 1 d . . .
Cl8 Cl 0.76060(8) 0.52386(12) 0.66907(8) 0.0358(8) Uani 1 1 d . . .
Cl9 Cl 0.90109(8) 0.37317(12) 0.94078(9) 0.0411(9) Uani 1 1 d . . .
Cl10 Cl 0.78037(9) 0.37360(13) 1.09987(9) 0.0483(10) Uani 1 1 d . . .
Cl11 Cl 0.87957(9) 0.29902(13) 1.06489(11) 0.0558(11) Uani 1 1 d . . .
Cl12 Cl 0.73584(8) 0.65796(12) 0.65438(8) 0.0401(9) Uani 1 1 d . . .
Cl13 Cl 0.60912(9) 0.73421(14) 0.62893(10) 0.0586(11) Uani 1 1 d . . .
Cl14 Cl 0.64761(9) 0.79022(15) 0.79648(11) 0.0615(11) Uani 1 1 d . . .
Cl15 Cl 0.58869(10) 0.79007(14) 0.69495(11) 0.0670(12) Uani 1 1 d . . .
Cl16 Cl 0.60344(9) 0.55534(14) 0.63779(9) 0.0534(10) Uani 1 1 d . . .
Cl17 Cl 0.64926(9) 0.33681(12) 0.71374(9) 0.0435(9) Uani 1 1 d . . .
Cl18 Cl 0.81579(8) 0.43040(11) 0.75333(9) 0.0372(8) Uani 1 1 d . . .
Cl19 Cl 0.70251(12) 0.28837(15) 0.91383(11) 0.0888(17) Uani 1 1 d . . .
Cl20 Cl 0.64779(10) 0.4052(2) 0.94080(12) 0.0946(18) Uani 1 1 d . . .
Cl21 Cl 0.74918(8) 0.69080(11) 1.05203(8) 0.0367(8) Uani 1 1 d . . .
Cl22 Cl 0.69676(8) 0.48320(11) 1.08410(8) 0.0349(8) Uani 1 1 d . . .
Cl23 Cl 0.73186(8) 0.60797(12) 1.12202(9) 0.0405(9) Uani 1 1 d . . .
Cl24 Cl 0.75681(9) 0.30042(13) 0.85408(10) 0.0619(12) Uani 1 1 d . . .
P1 P 0.83985(7) 0.63042(11) 0.89996(8) 0.0209(7) Uani 1 1 d . . .
P2 P 0.73330(8) 0.58167(11) 0.82353(8) 0.0200(7) Uani 1 1 d . . .
P3 P 0.78366(8) 0.53748(11) 0.95323(8) 0.0223(8) Uani 1 1 d . . .
Na1 Na 0.79716(11) 0.52290(15) 0.88099(11) 0.0268(11) Uani 1 1 d . . .
O1 O 0.90770(19) 0.7449(3) 0.9242(2) 0.032(2) Uani 1 1 d . . .
O2 O 0.93483(18) 0.6535(3) 0.9660(2) 0.030(2) Uani 1 1 d . . .
O3 O 0.90157(19) 0.7066(3) 0.9992(2) 0.033(2) Uani 1 1 d . . .
O4 O 0.87397(19) 0.5961(3) 1.0015(2) 0.031(2) Uani 1 1 d . . .
O5 O 0.88116(18) 0.6674(3) 0.84746(19) 0.0263(19) Uani 1 1 d . . .
O6 O 0.90732(18) 0.5842(3) 0.8982(2) 0.028(2) Uani 1 1 d . . .
O7 O 0.87310(19) 0.4789(3) 1.00336(19) 0.027(2) Uani 1 1 d . . .
O8 O 0.82851(18) 0.5886(3) 0.79473(19) 0.0238(19) Uani 1 1 d . . .
O9 O 0.86281(18) 0.5099(3) 0.8454(2) 0.033(2) Uani 1 1 d . . .
O10 O 0.83188(18) 0.4747(3) 1.04360(19) 0.027(2) Uani 1 1 d . . .
O11 O 0.79153(17) 0.4088(2) 0.98667(19) 0.0216(19) Uani 1 1 d . . .
O12 O 0.77883(17) 0.6617(3) 0.78882(19) 0.0217(18) Uani 1 1 d . . .
O13 O 0.69050(18) 0.6091(3) 0.7053(2) 0.027(2) Uani 1 1 d . . .
O14 O 0.71043(17) 0.7038(3) 0.74983(19) 0.0226(19) Uani 1 1 d . . .
O15 O 0.65230(18) 0.6373(3) 0.7378(2) 0.0263(19) Uani 1 1 d . . .
O16 O 0.66185(18) 0.5126(3) 0.7700(2) 0.026(2) Uani 1 1 d . . .
O17 O 0.70427(16) 0.5044(3) 0.74194(18) 0.0211(18) Uani 1 1 d . . .
O18 O 0.73948(19) 0.4252(3) 0.79958(19) 0.034(2) Uani 1 1 d . . .
O19 O 0.70112(17) 0.4344(3) 0.83391(19) 0.0240(19) Uani 1 1 d . . .
O20 O 0.70150(18) 0.5117(3) 0.89096(19) 0.0244(19) Uani 1 1 d . . .
O21 O 0.70730(19) 0.5408(3) 0.97106(19) 0.030(2) Uani 1 1 d . . .
O22 O 0.73713(18) 0.4404(3) 0.99578(19) 0.026(2) Uani 1 1 d . . .
O23 O 0.77036(19) 0.5227(3) 1.0461(2) 0.030(2) Uani 1 1 d . . .
O24 O 0.83484(19) 0.4030(3) 0.9548(2) 0.029(2) Uani 1 1 d . . .
O25 O 0.87306(17) 0.6493(3) 0.9244(2) 0.0257(19) Uani 1 1 d . . .
O26 O 0.83642(18) 0.6083(3) 0.8630(2) 0.029(2) Uani 1 1 d . . .
O27 O 0.83074(16) 0.5903(3) 0.92124(18) 0.0194(18) Uani 1 1 d . . .
O28 O 0.76695(17) 0.5889(2) 0.83712(19) 0.0207(19) Uani 1 1 d . . .
O29 O 0.71560(17) 0.5996(3) 0.78265(19) 0.0212(19) Uani 1 1 d . . .
O30 O 0.72483(16) 0.5248(3) 0.82762(17) 0.0184(18) Uani 1 1 d . . .
O31 O 0.76543(18) 0.5321(2) 0.91073(19) 0.025(2) Uani 1 1 d . . .
O32 O 0.81534(18) 0.5135(3) 0.96847(18) 0.030(2) Uani 1 1 d . . .
O33 O 0.76607(18) 0.5109(3) 0.97204(19) 0.027(2) Uani 1 1 d . . .
O34 O 0.89950(18) 0.5549(3) 0.9592(2) 0.030(2) Uani 1 1 d . . .
O35 O 0.75600(16) 0.5631(3) 0.75677(17) 0.0197(18) Uani 1 1 d . . .
O36 O 0.80476(18) 0.5076(3) 0.82677(19) 0.027(2) Uani 1 1 d . . .
O37 O 0.73911(18) 0.4266(3) 0.9224(2) 0.025(2) Uani 1 1 d . . .
O38 O 0.76924(16) 0.4409(3) 0.87092(19) 0.0207(18) Uani 1 1 d . . .
O39 O 0.84467(18) 0.4789(3) 0.91986(19) 0.027(2) Uani 1 1 d . . .
N1 N 0.9248(3) 0.8249(4) 0.9443(3) 0.040(2) Uani 1 1 d U . .
N2 N 0.9650(2) 0.7251(4) 0.9948(3) 0.040(2) Uani 1 1 d U . .
N3 N 0.8765(2) 0.7797(3) 0.9697(2) 0.0271(19) Uani 1 1 d U . .
N4 N 0.9245(3) 0.6015(4) 1.0392(3) 0.033(2) Uani 1 1 d U . .
N5 N 0.9301(2) 0.6880(4) 0.8770(3) 0.032(2) Uani 1 1 d U . .
N6 N 0.9199(2) 0.5685(4) 0.8510(3) 0.034(2) Uani 1 1 d U . .
N7 N 0.9207(2) 0.4748(3) 1.0067(3) 0.031(2) Uani 1 1 d U . .
N8 N 0.7977(2) 0.5600(3) 0.7347(2) 0.0246(18) Uani 1 1 d U . .
N9 N 0.8836(2) 0.4460(3) 0.8900(3) 0.0274(19) Uani 1 1 d U . .
N10 N 0.8111(2) 0.4250(3) 1.0725(2) 0.0230(18) Uani 1 1 d U . .
N11 N 0.8303(3) 0.3540(3) 1.0216(3) 0.034(2) Uani 1 1 d U . .
N12 N 0.7606(2) 0.6684(3) 0.7272(2) 0.0264(19) Uani 1 1 d U . .
N13 N 0.6545(2) 0.6682(4) 0.6688(3) 0.032(2) Uani 1 1 d U . .
N14 N 0.6848(2) 0.7444(3) 0.7751(2) 0.0281(19) Uani 1 1 d U . .
N15 N 0.6200(3) 0.7025(4) 0.7181(3) 0.040(2) Uani 1 1 d U . .
N16 N 0.6324(2) 0.5278(3) 0.7082(3) 0.028(2) Uani 1 1 d U . .
N17 N 0.6784(2) 0.4264(3) 0.7259(3) 0.0277(19) Uani 1 1 d U . .
N18 N 0.7728(2) 0.4248(3) 0.7747(2) 0.0210(18) Uani 1 1 d U . .
N19 N 0.7002(2) 0.3647(4) 0.8695(3) 0.036(2) Uani 1 1 d U . .
N20 N 0.6738(2) 0.4611(4) 0.9092(3) 0.036(2) Uani 1 1 d U . .
N21 N 0.7245(2) 0.6137(3) 1.0038(3) 0.032(2) Uani 1 1 d U . .
N22 N 0.7164(2) 0.4571(3) 1.0358(3) 0.031(2) Uani 1 1 d U . .
N23 N 0.7564(2) 0.5609(3) 1.0849(2) 0.0216(18) Uani 1 1 d U . .
N24 N 0.7993(2) 0.3512(3) 0.9103(3) 0.030(2) Uani 1 1 d U . .
N25 N 0.9367(3) 0.8040(5) 1.0308(4) 0.067(4) Uani 1 1 d U . .
N26 N 0.6673(2) 0.7832(4) 0.6955(3) 0.036(2) Uani 1 1 d U . .
N27 N 0.6785(3) 0.5605(4) 1.0168(3) 0.038(3) Uani 1 1 d U . .
C1 C 0.9299(3) 0.8743(5) 0.9397(4) 0.047(3) Uani 1 1 d U . .
C2 C 0.9254(3) 0.8949(5) 0.9069(4) 0.051(3) Uani 1 1 d U . .
H2 H 0.9300 0.9300 0.9049 0.061 Uiso 1 1 calc R . .
C3 C 0.9137(3) 0.8616(5) 0.8760(4) 0.044(3) Uani 1 1 d U . .
H3 H 0.9102 0.8743 0.8527 0.053 Uiso 1 1 calc R . .
C4 C 0.9072(3) 0.8104(4) 0.8798(4) 0.039(3) Uani 1 1 d U . .
H4 H 0.8989 0.7878 0.8593 0.046 Uiso 1 1 calc R . .
C5 C 0.9135(3) 0.7929(4) 0.9160(4) 0.037(2) Uani 1 1 d U . .
C6 C 0.9634(3) 0.6724(5) 0.9864(3) 0.035(2) Uani 1 1 d U . .
C7 C 0.9887(3) 0.6411(5) 0.9980(3) 0.036(2) Uani 1 1 d U . .
H7 H 0.9865 0.6051 0.9932 0.043 Uiso 1 1 calc R . .
C8 C 1.0168(3) 0.6623(5) 1.0162(4) 0.045(3) Uani 1 1 d U . .
H8 H 1.0342 0.6413 1.0237 0.054 Uiso 1 1 calc R . .
C9 C 1.0197(3) 0.7139(5) 1.0235(4) 0.052(3) Uani 1 1 d U . .
H9 H 1.0391 0.7292 1.0359 0.062 Uiso 1 1 calc R . .
C10 C 0.9944(3) 0.7434(5) 1.0127(4) 0.043(3) Uani 1 1 d U . .
C11 C 0.8760(3) 0.7335(4) 0.9874(3) 0.029(2) Uani 1 1 d U . .
C12 C 0.8508(3) 0.7193(4) 0.9912(3) 0.033(2) Uani 1 1 d U . .
H12 H 0.8506 0.6883 1.0034 0.039 Uiso 1 1 calc R . .
C13 C 0.8255(3) 0.7525(4) 0.9764(3) 0.037(2) Uani 1 1 d U . .
H13 H 0.8078 0.7438 0.9782 0.044 Uiso 1 1 calc R . .
C14 C 0.8270(3) 0.7991(5) 0.9588(3) 0.034(2) Uani 1 1 d U . .
H14 H 0.8104 0.8222 0.9492 0.041 Uiso 1 1 calc R . .
C15 C 0.8521(3) 0.8100(4) 0.9560(3) 0.031(2) Uani 1 1 d U . .
C16 C 0.8971(3) 0.5861(4) 1.0351(3) 0.035(2) Uani 1 1 d U . .
C17 C 0.8935(3) 0.5608(4) 1.0644(3) 0.038(2) Uani 1 1 d U . .
H17 H 0.8743 0.5506 1.0614 0.045 Uiso 1 1 calc R . .
C18 C 0.9194(3) 0.5524(5) 1.0965(4) 0.048(3) Uani 1 1 d U . .
H18 H 0.9178 0.5366 1.1164 0.058 Uiso 1 1 calc R . .
C19 C 0.9484(3) 0.5664(5) 1.1014(3) 0.045(3) Uani 1 1 d U . .
H19 H 0.9663 0.5590 1.1233 0.054 Uiso 1 1 calc R . .
C20 C 0.9487(3) 0.5922(5) 1.0711(3) 0.042(3) Uani 1 1 d U . .
C21 C 0.9042(3) 0.6835(4) 0.8441(3) 0.030(2) Uani 1 1 d U . .
C22 C 0.9044(3) 0.6963(5) 0.8098(4) 0.042(2) Uani 1 1 d U . .
H22 H 0.8869 0.6923 0.7868 0.050 Uiso 1 1 calc R . .
C23 C 0.9314(3) 0.7148(5) 0.8119(4) 0.049(3) Uani 1 1 d U . .
H23 H 0.9322 0.7238 0.7900 0.059 Uiso 1 1 calc R . .
C24 C 0.9594(3) 0.7207(5) 0.8485(4) 0.049(3) Uani 1 1 d U . .
H24 H 0.9777 0.7339 0.8502 0.058 Uiso 1 1 calc R . .
C25 C 0.9567(3) 0.7062(5) 0.8783(4) 0.038(2) Uani 1 1 d U . .
C26 C 0.9286(3) 0.5649(4) 0.8880(3) 0.032(2) Uani 1 1 d U . .
C27 C 0.9550(3) 0.5415(4) 0.9123(4) 0.037(2) Uani 1 1 d U . .
H27 H 0.9598 0.5396 0.9376 0.044 Uiso 1 1 calc R . .
C28 C 0.9747(3) 0.5204(5) 0.9007(4) 0.043(2) Uani 1 1 d U . .
H28 H 0.9929 0.5039 0.9174 0.051 Uiso 1 1 calc R . .
C29 C 0.9666(3) 0.5247(5) 0.8627(4) 0.044(3) Uani 1 1 d U . .
H29 H 0.9791 0.5106 0.8532 0.053 Uiso 1 1 calc R . .
C30 C 0.9405(3) 0.5494(5) 0.8403(4) 0.040(2) Uani 1 1 d U . .
C31 C 0.9000(3) 0.4549(4) 1.0160(3) 0.028(2) Uani 1 1 d U . .
C32 C 0.9070(3) 0.4114(4) 1.0397(3) 0.033(2) Uani 1 1 d U . .
H32 H 0.8925 0.3984 1.0463 0.039 Uiso 1 1 calc R . .
C33 C 0.9350(3) 0.3880(5) 1.0532(3) 0.036(2) Uani 1 1 d U . .
H33 H 0.9394 0.3586 1.0687 0.043 Uiso 1 1 calc R . .
C34 C 0.9568(3) 0.4079(5) 1.0439(3) 0.038(2) Uani 1 1 d U . .
H34 H 0.9764 0.3936 1.0535 0.045 Uiso 1 1 calc R . .
C35 C 0.9476(3) 0.4500(5) 1.0196(4) 0.038(2) Uani 1 1 d U . .
C36 C 0.8271(3) 0.5758(4) 0.7622(3) 0.029(2) Uani 1 1 d U . .
C37 C 0.8515(3) 0.5793(4) 0.7545(3) 0.035(2) Uani 1 1 d U . .
H37 H 0.8706 0.5900 0.7733 0.042 Uiso 1 1 calc R . .
C38 C 0.8483(3) 0.5668(5) 0.7186(3) 0.036(2) Uani 1 1 d U . .
H38 H 0.8646 0.5699 0.7131 0.043 Uiso 1 1 calc R . .
C39 C 0.8187(3) 0.5492(4) 0.6913(3) 0.032(2) Uani 1 1 d U . .
H39 H 0.8152 0.5404 0.6672 0.038 Uiso 1 1 calc R . .
C40 C 0.7966(3) 0.5457(4) 0.7007(3) 0.026(2) Uani 1 1 d U . .
C41 C 0.8820(3) 0.4700(4) 0.8589(3) 0.028(2) Uani 1 1 d U . .
C42 C 0.8984(3) 0.4506(4) 0.8407(3) 0.032(2) Uani 1 1 d U . .
H42 H 0.8967 0.4667 0.8190 0.039 Uiso 1 1 calc R . .
C43 C 0.9171(3) 0.4076(4) 0.8555(3) 0.036(2) Uani 1 1 d U . .
H43 H 0.9280 0.3943 0.8437 0.044 Uiso 1 1 calc R . .
C44 C 0.9197(3) 0.3834(4) 0.8885(3) 0.034(2) Uani 1 1 d U . .
H44 H 0.9327 0.3548 0.8996 0.040 Uiso 1 1 calc R . .
C45 C 0.9019(3) 0.4051(4) 0.9028(3) 0.032(2) Uani 1 1 d U . .
C46 C 0.8372(3) 0.4444(4) 1.0724(3) 0.029(2) Uani 1 1 d U . .
C47 C 0.8671(3) 0.4315(4) 1.1023(3) 0.031(2) Uani 1 1 d U . .
H47 H 0.8849 0.4438 1.1023 0.037 Uiso 1 1 calc R . .
C48 C 0.8684(3) 0.4009(5) 1.1305(3) 0.039(2) Uani 1 1 d U . .
H48 H 0.8873 0.3937 1.1510 0.047 Uiso 1 1 calc R . .
C49 C 0.8417(3) 0.3802(5) 1.1290(3) 0.037(2) Uani 1 1 d U . .
H49 H 0.8429 0.3566 1.1474 0.044 Uiso 1 1 calc R . .
C50 C 0.8133(3) 0.3941(4) 1.1007(3) 0.028(2) Uani 1 1 d U . .
C51 C 0.7999(3) 0.3605(4) 1.0000(3) 0.031(2) Uani 1 1 d U . .
C52 C 0.7794(3) 0.3186(4) 0.9911(4) 0.039(2) Uani 1 1 d U . .
H52 H 0.7585 0.3236 0.9759 0.047 Uiso 1 1 calc R . .
C53 C 0.7908(3) 0.2701(5) 1.0050(4) 0.042(3) Uani 1 1 d U . .
H53 H 0.7774 0.2416 0.9988 0.050 Uiso 1 1 calc R . .
C54 C 0.8215(3) 0.2625(5) 1.0280(4) 0.045(3) Uani 1 1 d U . .
H54 H 0.8291 0.2294 1.0377 0.054 Uiso 1 1 calc R . .
C55 C 0.8412(3) 0.3063(5) 1.0365(4) 0.041(3) Uani 1 1 d U . .
C56 C 0.7851(3) 0.6771(4) 0.7614(3) 0.023(2) Uani 1 1 d U . .
C57 C 0.8116(3) 0.7014(4) 0.7661(3) 0.026(2) Uani 1 1 d U . .
H57 H 0.8270 0.7106 0.7897 0.031 Uiso 1 1 calc R . .
C58 C 0.8141(3) 0.7114(4) 0.7342(3) 0.033(2) Uani 1 1 d U . .
H58 H 0.8321 0.7264 0.7363 0.040 Uiso 1 1 calc R . .
C59 C 0.7913(3) 0.7002(4) 0.7001(3) 0.035(2) Uani 1 1 d U . .
H59 H 0.7931 0.7076 0.6785 0.042 Uiso 1 1 calc R . .
C60 C 0.7656(3) 0.6779(4) 0.6980(3) 0.026(2) Uani 1 1 d U . .
C61 C 0.6730(3) 0.6254(5) 0.6713(3) 0.032(2) Uani 1 1 d U . .
C62 C 0.6704(3) 0.5998(5) 0.6410(3) 0.039(3) Uani 1 1 d U . .
H62 H 0.6835 0.5716 0.6440 0.047 Uiso 1 1 calc R . .
C63 C 0.6484(3) 0.6145(5) 0.6049(3) 0.045(3) Uani 1 1 d U . .
H63 H 0.6466 0.5959 0.5840 0.054 Uiso 1 1 calc R . .
C64 C 0.6299(3) 0.6563(5) 0.6007(3) 0.040(3) Uani 1 1 d U . .
H64 H 0.6151 0.6669 0.5771 0.049 Uiso 1 1 calc R . .
C65 C 0.6336(3) 0.6835(5) 0.6336(3) 0.035(2) Uani 1 1 d U . .
C66 C 0.7123(3) 0.7272(4) 0.7804(3) 0.028(2) Uani 1 1 d U . .
C67 C 0.7397(3) 0.7344(4) 0.8132(3) 0.027(2) Uani 1 1 d U . .
H67 H 0.7584 0.7229 0.8153 0.032 Uiso 1 1 calc R . .
C68 C 0.7379(3) 0.7597(4) 0.8428(3) 0.033(2) Uani 1 1 d U . .
H68 H 0.7556 0.7651 0.8653 0.040 Uiso 1 1 calc R . .
C69 C 0.7099(3) 0.7766(4) 0.8390(3) 0.034(2) Uani 1 1 d U . .
H69 H 0.7084 0.7932 0.8586 0.041 Uiso 1 1 calc R . .
C70 C 0.6834(3) 0.7679(4) 0.8040(3) 0.035(2) Uani 1 1 d U . .
C71 C 0.6253(3) 0.6526(5) 0.7322(3) 0.041(2) Uani 1 1 d U . .
C72 C 0.6048(3) 0.6253(5) 0.7403(4) 0.048(3) Uani 1 1 d U . .
H72 H 0.6090 0.5915 0.7503 0.058 Uiso 1 1 calc R . .
C73 C 0.5769(3) 0.6516(5) 0.7323(4) 0.056(3) Uani 1 1 d U . .
H73 H 0.5623 0.6342 0.7369 0.067 Uiso 1 1 calc R . .
C74 C 0.5704(3) 0.7043(5) 0.7173(4) 0.055(3) Uani 1 1 d U . .
H74 H 0.5520 0.7217 0.7115 0.066 Uiso 1 1 calc R . .
C75 C 0.5943(3) 0.7269(5) 0.7125(4) 0.048(3) Uani 1 1 d U . .
C76 C 0.6351(3) 0.5012(4) 0.7392(3) 0.028(2) Uani 1 1 d U . .
C77 C 0.6135(3) 0.4663(4) 0.7385(4) 0.035(2) Uani 1 1 d U . .
H77 H 0.6164 0.4476 0.7598 0.042 Uiso 1 1 calc R . .
C78 C 0.5874(3) 0.4604(5) 0.7050(4) 0.040(3) Uani 1 1 d U . .
H78 H 0.5721 0.4378 0.7039 0.048 Uiso 1 1 calc R . .
C79 C 0.5831(3) 0.4869(5) 0.6727(4) 0.040(3) Uani 1 1 d U . .
H79 H 0.5653 0.4829 0.6500 0.048 Uiso 1 1 calc R . .
C80 C 0.6067(3) 0.5194(5) 0.6763(3) 0.035(2) Uani 1 1 d U . .
C81 C 0.6927(3) 0.4658(4) 0.7168(3) 0.029(2) Uani 1 1 d U . .
C82 C 0.6941(3) 0.4653(5) 0.6824(3) 0.035(2) Uani 1 1 d U . .
H82 H 0.7043 0.4923 0.6770 0.042 Uiso 1 1 calc R . .
C83 C 0.6809(3) 0.4264(5) 0.6576(4) 0.040(2) Uani 1 1 d U . .
H83 H 0.6809 0.4265 0.6345 0.048 Uiso 1 1 calc R . .
C84 C 0.6671(3) 0.3853(5) 0.6678(3) 0.039(2) Uani 1 1 d U . .
H84 H 0.6589 0.3562 0.6522 0.047 Uiso 1 1 calc R . .
C85 C 0.6657(3) 0.3885(4) 0.7008(3) 0.034(2) Uani 1 1 d U . .
C86 C 0.7501(3) 0.4027(4) 0.7780(3) 0.024(2) Uani 1 1 d U . .
C87 C 0.7362(3) 0.3556(4) 0.7588(3) 0.030(2) Uani 1 1 d U . .
H87 H 0.7196 0.3406 0.7606 0.036 Uiso 1 1 calc R . .
C88 C 0.7479(3) 0.3335(4) 0.7378(3) 0.031(2) Uani 1 1 d U . .
H88 H 0.7398 0.3018 0.7255 0.037 Uiso 1 1 calc R . .
C89 C 0.7716(3) 0.3566(4) 0.7341(3) 0.028(2) Uani 1 1 d U . .
H89 H 0.7793 0.3411 0.7192 0.034 Uiso 1 1 calc R . .
C90 C 0.7836(3) 0.4016(4) 0.7521(3) 0.023(2) Uani 1 1 d U . .
C91 C 0.6897(3) 0.3889(4) 0.8349(3) 0.029(2) Uani 1 1 d U . .
C92 C 0.6674(3) 0.3649(4) 0.8043(3) 0.035(2) Uani 1 1 d U . .
H92 H 0.6606 0.3815 0.7812 0.042 Uiso 1 1 calc R . .
C93 C 0.6542(3) 0.3168(4) 0.8054(3) 0.041(3) Uani 1 1 d U . .
H93 H 0.6379 0.3028 0.7841 0.049 Uiso 1 1 calc R . .
C94 C 0.6662(3) 0.2912(5) 0.8390(3) 0.039(3) Uani 1 1 d U . .
H94 H 0.6601 0.2571 0.8409 0.047 Uiso 1 1 calc R . .
C95 C 0.6876(3) 0.3173(5) 0.8698(3) 0.040(3) Uani 1 1 d U . .
C96 C 0.6758(3) 0.4892(5) 0.8822(3) 0.031(2) Uani 1 1 d U . .
C97 C 0.6496(3) 0.4914(5) 0.8458(3) 0.033(2) Uani 1 1 d U . .
H97 H 0.6504 0.5102 0.8264 0.040 Uiso 1 1 calc R . .
C98 C 0.6231(3) 0.4649(5) 0.8402(4) 0.043(3) Uani 1 1 d U . .
H98 H 0.6057 0.4661 0.8170 0.051 Uiso 1 1 calc R . .
C99 C 0.6226(3) 0.4368(6) 0.8693(4) 0.052(3) Uani 1 1 d U . .
H99 H 0.6052 0.4178 0.8658 0.062 Uiso 1 1 calc R . .
C100 C 0.6480(3) 0.4372(6) 0.9032(4) 0.050(3) Uani 1 1 d U . .
C101 C 0.7117(3) 0.5916(4) 0.9696(3) 0.029(2) Uani 1 1 d U . .
C102 C 0.7032(3) 0.6208(4) 0.9376(3) 0.035(3) Uani 1 1 d U . .
H102 H 0.6945 0.6050 0.9141 0.043 Uiso 1 1 calc R . .
C103 C 0.7082(3) 0.6740(4) 0.9416(3) 0.039(3) Uani 1 1 d U . .
H103 H 0.7018 0.6947 0.9203 0.047 Uiso 1 1 calc R . .
C104 C 0.7223(3) 0.6976(4) 0.9762(3) 0.035(3) Uani 1 1 d U . .
H104 H 0.7259 0.7337 0.9786 0.042 Uiso 1 1 calc R . .
C105 C 0.7308(3) 0.6662(4) 1.0071(3) 0.035(2) Uani 1 1 d U . .
C106 C 0.7228(3) 0.4239(4) 1.0151(3) 0.030(2) Uani 1 1 d U . .
C107 C 0.7157(3) 0.3696(4) 1.0139(3) 0.037(2) Uani 1 1 d U . .
H107 H 0.7200 0.3468 0.9988 0.044 Uiso 1 1 calc R . .
C108 C 0.7022(3) 0.3502(5) 1.0358(3) 0.042(2) Uani 1 1 d U . .
H108 H 0.6973 0.3148 1.0352 0.051 Uiso 1 1 calc R . .
C109 C 0.6965(3) 0.3862(4) 1.0584(3) 0.037(2) Uani 1 1 d U . .
H109 H 0.6880 0.3755 1.0737 0.045 Uiso 1 1 calc R . .
C110 C 0.7040(3) 0.4385(4) 1.0567(3) 0.035(2) Uani 1 1 d U . .
C111 C 0.7796(3) 0.5417(4) 1.0795(3) 0.023(2) Uani 1 1 d U . .
C112 C 0.8105(3) 0.5462(4) 1.1075(3) 0.031(2) Uani 1 1 d U . .
H112 H 0.8267 0.5341 1.1036 0.037 Uiso 1 1 calc R . .
C113 C 0.8157(3) 0.5693(4) 1.1410(3) 0.034(2) Uani 1 1 d U . .
H113 H 0.8356 0.5713 1.1607 0.041 Uiso 1 1 calc R . .
C114 C 0.7921(3) 0.5887(4) 1.1451(3) 0.031(2) Uani 1 1 d U . .
H114 H 0.7956 0.6068 1.1668 0.037 Uiso 1 1 calc R . .
C115 C 0.7636(3) 0.5820(4) 1.1176(3) 0.022(2) Uani 1 1 d U . .
C116 C 0.8272(3) 0.3563(4) 0.9419(3) 0.026(2) Uani 1 1 d U . .
C117 C 0.8464(3) 0.3133(4) 0.9579(3) 0.032(2) Uani 1 1 d U . .
H117 H 0.8651 0.3173 0.9794 0.038 Uiso 1 1 calc R . .
C118 C 0.8369(3) 0.2637(5) 0.9410(3) 0.042(3) Uani 1 1 d U . .
H118 H 0.8490 0.2342 0.9519 0.051 Uiso 1 1 calc R . .
C119 C 0.8096(3) 0.2583(5) 0.9083(3) 0.041(3) Uani 1 1 d U . .
H119 H 0.8035 0.2264 0.8956 0.049 Uiso 1 1 calc R . .
C120 C 0.7920(3) 0.3038(4) 0.8954(3) 0.033(3) Uani 1 1 d U . .
C121 C 0.8150(3) 0.6876(4) 0.8897(3) 0.019(3) Uani 1 1 d U . .
H12A H 0.7940 0.6772 0.8730 0.023 Uiso 1 1 calc R . .
H12B H 0.8156 0.7003 0.9127 0.023 Uiso 1 1 calc R . .
C122 C 0.8243(3) 0.7324(4) 0.8714(3) 0.028(3) Uani 1 1 d U . .
H12C H 0.8449 0.7434 0.8881 0.042 Uiso 1 1 calc . . .
H12D H 0.8105 0.7615 0.8664 0.042 Uiso 1 1 calc . . .
H12E H 0.8234 0.7202 0.8483 0.042 Uiso 1 1 calc . . .
C123 C 0.7219(3) 0.6231(4) 0.8518(3) 0.025(3) Uani 1 1 d U . .
H12F H 0.7301 0.6084 0.8768 0.030 Uiso 1 1 calc R . .
H12G H 0.7307 0.6579 0.8538 0.030 Uiso 1 1 calc R . .
C124 C 0.6875(3) 0.6279(4) 0.8355(3) 0.031(3) Uani 1 1 d U . .
H12H H 0.6794 0.6449 0.8115 0.047 Uiso 1 1 calc . . .
H12I H 0.6826 0.6484 0.8520 0.047 Uiso 1 1 calc . . .
H12J H 0.6786 0.5935 0.8326 0.047 Uiso 1 1 calc . . .
C125 C 0.7877(3) 0.6055(4) 0.9643(3) 0.024(3) Uani 1 1 d U . .
H12K H 0.7996 0.6219 0.9536 0.029 Uiso 1 1 calc R . .
H12L H 0.7675 0.6217 0.9531 0.029 Uiso 1 1 calc R . .
C126 C 0.8039(3) 0.6160(4) 1.0081(3) 0.033(3) Uani 1 1 d U . .
H12M H 0.7950 0.5937 1.0197 0.049 Uiso 1 1 calc . . .
H12N H 0.8011 0.6522 1.0127 0.049 Uiso 1 1 calc . . .
H12O H 0.8255 0.6085 1.0184 0.049 Uiso 1 1 calc . . .
C127 C 0.9440(5) 0.8280(8) 1.0545(6) 0.094(5) Uani 1 1 d U . .
C128 C 0.9567(5) 0.8652(10) 1.0925(7) 0.165(9) Uani 1 1 d U . .
H12P H 0.9689 0.8443 1.1142 0.247 Uiso 1 1 calc . . .
H12Q H 0.9395 0.8797 1.0947 0.247 Uiso 1 1 calc . . .
H12R H 0.9690 0.8933 1.0907 0.247 Uiso 1 1 calc . . .
C129 C 0.6696(3) 0.8151(4) 0.6785(3) 0.030(3) Uani 1 1 d U . .
C130 C 0.6736(3) 0.8557(5) 0.6557(3) 0.043(3) Uani 1 1 d U . .
H13A H 0.6951 0.8625 0.6649 0.064 Uiso 1 1 calc . . .
H13B H 0.6635 0.8873 0.6570 0.064 Uiso 1 1 calc . . .
H13C H 0.6649 0.8439 0.6301 0.064 Uiso 1 1 calc . . .
C131 C 0.6551(4) 0.5655(7) 1.0026(5) 0.065(4) Uani 1 1 d U . .
C132 C 0.6189(4) 0.5761(9) 0.9788(6) 0.131(7) Uani 1 1 d U . .
H13D H 0.6149 0.5947 0.9562 0.197 Uiso 1 1 calc . . .
H13E H 0.6119 0.5968 0.9933 0.197 Uiso 1 1 calc . . .
H13F H 0.6081 0.5431 0.9724 0.197 Uiso 1 1 calc . . .
N1S N 0.9771(5) 0.1217(9) 0.3534(7) 0.057(6) Uani 0.50 1 d PU . .
C1S C 0.9860(7) 0.1295(11) 0.3827(9) 0.051(6) Uani 0.50 1 d PU . .
C2S C 1.0011(7) 0.1388(11) 0.4198(8) 0.054(6) Uani 0.50 1 d PU . .
H2S1 H 1.0172 0.1132 0.4316 0.081 Uiso 0.50 1 calc P . .
H2S2 H 0.9870 0.1363 0.4302 0.081 Uiso 0.50 1 calc P . .
H2S3 H 1.0099 0.1734 0.4242 0.081 Uiso 0.50 1 calc P . .
N2S N 0.9498(5) 0.4315(9) 0.1508(6) 0.046(5) Uani 0.50 1 d PU . .
C3S C 0.9673(7) 0.4041(11) 0.1566(7) 0.039(5) Uani 0.50 1 d PU . .
C4S C 0.9917(6) 0.3718(11) 0.1623(7) 0.048(6) Uani 0.50 1 d PU . .
H4S1 H 1.0010 0.3841 0.1474 0.073 Uiso 0.50 1 calc P . .
H4S2 H 0.9844 0.3365 0.1551 0.073 Uiso 0.50 1 calc P . .
H4S3 H 1.0066 0.3724 0.1883 0.073 Uiso 0.50 1 calc P . .
N3S N 0.8859(4) 0.3021(6) 0.2139(4) 0.098(5) Uani 1 1 d U . .
C5S C 0.9077(6) 0.3179(9) 0.2161(6) 0.117(6) Uani 1 1 d U . .
C6S C 0.9370(6) 0.3504(10) 0.2269(7) 0.147(7) Uani 1 1 d U . .
H6S1 H 0.9318 0.3871 0.2227 0.220 Uiso 1 1 calc . . .
H6S2 H 0.9465 0.3396 0.2118 0.220 Uiso 1 1 calc . . .
H6S3 H 0.9511 0.3448 0.2529 0.220 Uiso 1 1 calc . . .
N4S N 0.8348(6) 0.7024(10) 0.1029(7) 0.066(7) Uani 0.50 1 d PU . .
C7S C 0.8491(8) 0.6766(14) 0.1061(9) 0.063(7) Uani 0.50 1 d PU . .
C8S C 0.8720(8) 0.6447(13) 0.1227(9) 0.069(7) Uani 0.50 1 d PU . .
H8S1 H 0.8687 0.6231 0.1401 0.103 Uiso 0.50 1 calc P . .
H8S2 H 0.8906 0.6646 0.1360 0.103 Uiso 0.50 1 calc P . .
H8S3 H 0.8738 0.6227 0.1044 0.103 Uiso 0.50 1 calc P . .
N5S N 0.9858(6) 0.7591(9) 0.3863(6) 0.057(6) Uani 0.50 1 d PU . .
C9S C 0.9721(6) 0.7961(11) 0.3831(7) 0.045(6) Uani 0.50 1 d PU . .
C10S C 0.9549(6) 0.8441(10) 0.3776(7) 0.040(6) Uani 0.50 1 d PU . .
H10A H 0.9643 0.8716 0.3700 0.061 Uiso 0.50 1 calc P . .
H10B H 0.9548 0.8539 0.4005 0.061 Uiso 0.50 1 calc P . .
H10C H 0.9341 0.8389 0.3584 0.061 Uiso 0.50 1 calc P . .
N6S N 0.9683(7) 0.5793(10) 0.3022(7) 0.072(6) Uani 0.50 1 d PU . .
C11S C 0.9799(8) 0.6196(13) 0.3131(9) 0.069(6) Uani 0.50 1 d PU A .
C12S C 0.9947(7) 0.6742(12) 0.3227(8) 0.061(7) Uani 0.50 1 d PU . .
H12S H 1.0164 0.6711 0.3312 0.092 Uiso 0.50 1 calc P . .
H12T H 0.9911 0.6897 0.3421 0.092 Uiso 0.50 1 calc P . .
H12U H 0.9858 0.6961 0.3008 0.092 Uiso 0.50 1 calc P . .
O1S O 0.8934(6) 0.4202(10) 0.7451(7) 0.046(7) Uani 0.326(11) 1 d PU A 1
O1T O 0.9305(12) 0.5854(19) 0.2736(13) 0.046(7) Uani 0.174(11) 1 d PU A 2

loop_
_atom_site_aniso_label
_atom_site_aniso_U_11
_atom_site_aniso_U_22
_atom_site_aniso_U_33
_atom_site_aniso_U_23
_atom_site_aniso_U_13
_atom_site_aniso_U_12
Co1 0.0465(12) 0.0167(9) 0.0340(11) -0.0012(8) 0.0121(10) -0.0050(9)
Co2 0.0398(11) 0.0132(8) 0.0255(10) 0.0004(7) 0.0128(9) 0.0004(8)
Co3 0.0351(11) 0.0160(9) 0.0290(10) 0.0030(7) 0.0130(9) -0.0017(8)
Co4 0.0388(11) 0.0104(8) 0.0251(9) 0.0014(7) 0.0146(9) -0.0002(8)
Co5 0.0338(11) 0.0181(9) 0.0255(10) -0.0006(7) 0.0149(9) -0.0025(8)
Co6 0.0402(11) 0.0141(8) 0.0273(10) 0.0033(7) 0.0197(9) 0.0023(8)
Co7 0.0359(11) 0.0140(8) 0.0216(9) -0.0007(7) 0.0165(9) -0.0028(8)
Co8 0.0328(11) 0.0134(8) 0.0230(9) 0.0002(7) 0.0142(9) 0.0003(8)
Co9 0.0417(12) 0.0188(9) 0.0307(10) 0.0033(7) 0.0156(10) 0.0042(8)
Co10 0.0336(11) 0.0165(8) 0.0236(9) -0.0010(7) 0.0144(9) -0.0006(8)
Co11 0.0358(11) 0.0116(8) 0.0251(9) -0.0017(7) 0.0153(9) -0.0018(8)
Co12 0.0369(11) 0.0110(8) 0.0234(9) -0.0013(7) 0.0185(9) -0.0016(8)
Co13 0.0398(11) 0.0180(9) 0.0251(10) -0.0006(7) 0.0205(9) -0.0016(8)
Co14 0.0425(11) 0.0150(8) 0.0248(9) 0.0026(7) 0.0197(9) 0.0043(8)
Co15 0.0443(12) 0.0145(8) 0.0256(10) 0.0018(7) 0.0207(9) 0.0025(8)
Cl1 0.101(4) 0.029(2) 0.058(3) -0.0109(18) 0.027(3) -0.027(2)
Cl2 0.061(3) 0.040(2) 0.088(3) -0.009(2) 0.015(3) -0.021(2)
Cl3 0.064(3) 0.0339(19) 0.046(2) 0.0169(16) 0.033(2) 0.0173(19)
Cl4 0.043(2) 0.062(2) 0.043(2) 0.0082(18) 0.009(2) -0.007(2)
Cl5 0.038(2) 0.055(2) 0.058(3) 0.0076(19) 0.011(2) -0.0081(19)
Cl6 0.063(3) 0.082(3) 0.045(2) 0.001(2) 0.035(2) 0.006(2)
Cl7 0.042(2) 0.051(2) 0.080(3) 0.037(2) 0.035(2) 0.0114(19)
Cl8 0.046(2) 0.0332(18) 0.0314(19) -0.0136(14) 0.0204(18) -0.0040(16)
Cl9 0.049(2) 0.0340(19) 0.041(2) 0.0059(15) 0.0210(19) 0.0013(17)
Cl10 0.071(3) 0.041(2) 0.043(2) 0.0174(16) 0.035(2) 0.0002(19)
Cl11 0.064(3) 0.031(2) 0.075(3) 0.0239(18) 0.033(2) 0.0137(19)
Cl12 0.056(2) 0.0324(19) 0.0272(19) 0.0049(14) 0.0153(18) -0.0035(17)
Cl13 0.066(3) 0.046(2) 0.040(2) 0.0108(17) 0.004(2) 0.022(2)
Cl14 0.056(3) 0.067(3) 0.073(3) -0.022(2) 0.040(2) 0.007(2)
Cl15 0.076(3) 0.037(2) 0.080(3) 0.016(2) 0.029(3) 0.029(2)
Cl16 0.059(3) 0.061(2) 0.031(2) 0.0053(17) 0.013(2) -0.015(2)
Cl17 0.069(3) 0.0227(17) 0.035(2) -0.0053(14) 0.021(2) -0.0167(17)
Cl18 0.053(2) 0.0235(17) 0.048(2) -0.0017(15) 0.034(2) -0.0020(16)
Cl19 0.149(5) 0.054(3) 0.043(2) 0.011(2) 0.027(3) -0.050(3)
Cl20 0.069(3) 0.149(5) 0.065(3) 0.039(3) 0.030(3) -0.042(3)
Cl21 0.058(2) 0.0225(16) 0.0299(19) 0.0033(14) 0.0208(18) -0.0028(16)
Cl22 0.054(2) 0.0278(17) 0.0327(19) -0.0027(14) 0.0283(18) 0.0006(16)
Cl23 0.069(3) 0.0259(17) 0.039(2) -0.0045(14) 0.035(2) 0.0046(17)
Cl24 0.075(3) 0.0246(19) 0.054(3) -0.0036(17) 0.003(2) 0.0013(19)
P1 0.030(2) 0.0092(15) 0.0255(19) 0.0008(13) 0.0144(17) -0.0010(14)
P2 0.036(2) 0.0110(15) 0.0209(18) -0.0018(13) 0.0200(17) -0.0039(15)
P3 0.037(2) 0.0112(15) 0.0257(19) -0.0010(13) 0.0202(18) -0.0001(15)
Na1 0.044(3) 0.016(2) 0.024(3) 0.0017(19) 0.019(2) -0.005(2)
O1 0.046(6) 0.023(5) 0.024(5) -0.002(4) 0.014(5) -0.007(4)
O2 0.030(5) 0.019(4) 0.038(5) 0.007(4) 0.014(5) -0.001(4)
O3 0.046(6) 0.013(4) 0.033(5) 0.001(4) 0.013(5) 0.005(4)
O4 0.050(6) 0.013(4) 0.024(5) 0.001(3) 0.012(5) -0.002(4)
O5 0.029(5) 0.026(5) 0.022(5) 0.003(4) 0.010(4) -0.012(4)
O6 0.039(6) 0.016(4) 0.033(5) 0.001(4) 0.020(5) -0.002(4)
O7 0.051(6) 0.014(4) 0.019(4) 0.002(3) 0.018(4) 0.005(4)
O8 0.045(6) 0.011(4) 0.021(5) 0.006(3) 0.020(4) 0.000(4)
O9 0.039(6) 0.030(5) 0.032(5) -0.007(4) 0.019(5) 0.001(4)
O10 0.040(5) 0.021(4) 0.023(5) 0.004(4) 0.018(4) 0.005(4)
O11 0.037(5) 0.004(4) 0.028(5) -0.004(3) 0.019(4) 0.003(4)
O12 0.030(5) 0.021(4) 0.020(4) -0.003(3) 0.016(4) -0.006(4)
O13 0.035(5) 0.018(4) 0.023(5) -0.001(4) 0.010(4) -0.004(4)
O14 0.032(5) 0.017(4) 0.023(5) 0.002(3) 0.017(4) 0.001(4)
O15 0.025(5) 0.020(4) 0.032(5) -0.007(4) 0.012(4) 0.002(4)
O16 0.039(6) 0.016(4) 0.022(5) -0.005(3) 0.012(4) 0.000(4)
O17 0.027(5) 0.020(4) 0.012(4) -0.010(3) 0.005(4) -0.006(4)
O18 0.055(6) 0.032(5) 0.020(5) -0.012(4) 0.022(5) 0.008(4)
O19 0.025(5) 0.007(4) 0.029(5) 0.004(3) 0.003(4) 0.002(4)
O20 0.032(5) 0.019(4) 0.029(5) -0.006(4) 0.020(4) -0.002(4)
O21 0.055(6) 0.022(4) 0.019(5) 0.008(3) 0.022(5) 0.014(4)
O22 0.053(6) 0.017(4) 0.020(4) -0.005(3) 0.027(4) -0.007(4)
O23 0.059(6) 0.018(4) 0.026(5) 0.004(4) 0.030(5) 0.009(4)
O24 0.058(6) 0.010(4) 0.027(5) -0.002(3) 0.026(5) -0.005(4)
O25 0.029(5) 0.018(4) 0.027(5) -0.001(3) 0.010(4) -0.001(4)
O26 0.041(6) 0.014(4) 0.026(5) 0.002(3) 0.012(4) 0.005(4)
O27 0.018(5) 0.020(4) 0.014(4) 0.002(3) 0.003(4) -0.001(4)
O28 0.039(5) 0.010(4) 0.024(5) 0.001(3) 0.025(4) -0.003(4)
O29 0.035(5) 0.015(4) 0.022(4) -0.001(3) 0.020(4) -0.014(4)
O30 0.025(5) 0.017(4) 0.010(4) -0.005(3) 0.005(4) 0.006(4)
O31 0.056(6) 0.006(4) 0.018(4) 0.004(3) 0.022(4) 0.002(4)
O32 0.046(6) 0.022(4) 0.013(4) 0.007(3) 0.007(4) 0.007(4)
O33 0.040(5) 0.011(4) 0.030(5) -0.002(3) 0.017(4) -0.006(4)
O34 0.039(5) 0.010(4) 0.045(5) -0.001(4) 0.023(5) 0.002(4)
O35 0.021(5) 0.026(4) 0.008(4) 0.002(3) 0.003(4) -0.002(4)
O36 0.048(6) 0.009(4) 0.020(4) -0.005(3) 0.012(4) 0.008(4)
O37 0.045(6) 0.011(4) 0.036(5) -0.004(3) 0.032(5) -0.005(4)
O38 0.025(5) 0.011(4) 0.024(4) -0.002(3) 0.010(4) -0.001(4)
O39 0.039(5) 0.017(4) 0.027(5) -0.004(3) 0.016(4) -0.003(4)
N1 0.056(6) 0.019(4) 0.045(5) 0.003(3) 0.025(5) -0.007(4)
N2 0.034(4) 0.027(4) 0.044(5) 0.006(4) 0.005(5) -0.003(4)
N3 0.042(5) 0.013(4) 0.022(5) -0.002(3) 0.011(4) 0.002(3)
N4 0.051(5) 0.019(5) 0.023(4) -0.003(4) 0.011(4) 0.003(4)
N5 0.036(5) 0.022(5) 0.037(4) 0.003(4) 0.016(4) 0.002(4)
N6 0.044(5) 0.024(5) 0.043(4) 0.000(4) 0.028(4) 0.000(4)
N7 0.034(5) 0.015(4) 0.041(5) 0.005(3) 0.016(4) -0.002(3)
N8 0.044(4) 0.009(4) 0.029(4) -0.001(3) 0.024(4) -0.008(4)
N9 0.044(5) 0.012(4) 0.034(5) -0.014(3) 0.024(4) -0.009(3)
N10 0.033(4) 0.015(4) 0.018(4) 0.001(3) 0.009(4) 0.008(4)
N11 0.059(5) 0.014(3) 0.048(6) 0.004(4) 0.040(5) 0.007(4)
N12 0.039(5) 0.012(4) 0.023(4) 0.001(4) 0.010(3) 0.002(4)
N13 0.034(5) 0.029(5) 0.023(4) -0.003(4) 0.006(4) -0.002(4)
N14 0.044(4) 0.016(4) 0.026(4) 0.003(3) 0.017(4) 0.000(4)
N15 0.049(5) 0.029(4) 0.038(5) 0.006(4) 0.016(5) 0.012(4)
N16 0.031(5) 0.019(4) 0.034(5) -0.004(4) 0.014(4) -0.002(4)
N17 0.036(5) 0.015(4) 0.033(4) -0.006(3) 0.017(4) 0.000(4)
N18 0.033(5) 0.012(4) 0.013(4) 0.004(3) 0.006(4) 0.006(3)
N19 0.059(6) 0.017(4) 0.035(4) -0.002(3) 0.024(4) -0.011(4)
N20 0.034(5) 0.039(5) 0.032(4) 0.002(4) 0.013(4) -0.002(4)
N21 0.064(6) 0.010(3) 0.027(4) 0.011(3) 0.026(4) 0.014(4)
N22 0.057(6) 0.016(4) 0.034(5) 0.007(3) 0.032(4) 0.008(4)
N23 0.041(4) 0.009(4) 0.022(4) 0.000(3) 0.021(4) 0.001(4)
N24 0.046(5) 0.012(3) 0.030(5) 0.001(3) 0.015(4) 0.000(4)
N25 0.087(9) 0.051(8) 0.068(9) -0.006(6) 0.039(9) -0.002(7)
N26 0.054(6) 0.016(5) 0.037(6) 0.002(4) 0.021(5) -0.002(5)
N27 0.042(6) 0.032(6) 0.051(8) 0.006(5) 0.032(7) 0.010(6)
C1 0.069(7) 0.020(4) 0.046(5) -0.002(4) 0.022(6) -0.014(5)
C2 0.070(7) 0.020(5) 0.053(6) 0.007(3) 0.021(6) -0.012(5)
C3 0.067(7) 0.023(5) 0.045(5) 0.010(4) 0.029(6) -0.005(5)
C4 0.056(6) 0.019(4) 0.046(5) 0.004(4) 0.028(5) -0.003(5)
C5 0.053(6) 0.015(4) 0.047(5) 0.004(3) 0.027(5) -0.009(5)
C6 0.034(5) 0.028(4) 0.040(6) 0.004(5) 0.014(5) -0.005(4)
C7 0.034(5) 0.035(5) 0.043(6) 0.000(5) 0.021(5) -0.002(3)
C8 0.034(4) 0.042(5) 0.047(6) 0.000(5) 0.010(5) -0.001(4)
C9 0.034(4) 0.042(5) 0.055(6) 0.001(5) -0.001(6) -0.004(4)
C10 0.034(5) 0.035(5) 0.048(6) -0.001(5) 0.010(5) -0.008(3)
C11 0.041(5) 0.015(4) 0.026(5) -0.002(4) 0.011(5) -0.005(4)
C12 0.041(6) 0.020(5) 0.035(6) -0.001(4) 0.015(5) -0.001(4)
C13 0.039(5) 0.024(5) 0.034(6) -0.001(4) 0.006(5) -0.001(4)
C14 0.036(5) 0.028(5) 0.027(5) 0.001(4) 0.004(5) 0.002(4)
C15 0.043(5) 0.022(5) 0.023(5) -0.002(4) 0.012(5) 0.007(4)
C16 0.057(5) 0.019(5) 0.025(4) -0.006(4) 0.015(4) -0.004(5)
C17 0.059(5) 0.024(5) 0.027(5) -0.002(4) 0.017(4) 0.002(5)
C18 0.067(6) 0.035(6) 0.027(5) 0.001(5) 0.010(4) -0.007(6)
C19 0.063(5) 0.032(6) 0.026(4) 0.001(4) 0.009(5) -0.001(6)
C20 0.058(5) 0.025(5) 0.027(5) 0.002(4) 0.007(4) 0.000(5)
C21 0.037(5) 0.023(5) 0.031(5) 0.004(5) 0.018(4) 0.006(5)
C22 0.051(5) 0.047(6) 0.035(4) -0.005(5) 0.026(4) -0.010(5)
C23 0.054(6) 0.059(7) 0.043(4) -0.001(5) 0.030(4) -0.012(6)
C24 0.049(5) 0.049(6) 0.050(5) 0.005(5) 0.025(4) -0.010(5)
C25 0.036(5) 0.035(6) 0.045(5) 0.008(5) 0.019(4) 0.004(5)
C26 0.040(5) 0.020(5) 0.040(5) -0.005(5) 0.023(5) -0.007(4)
C27 0.043(6) 0.024(5) 0.045(5) 0.000(4) 0.022(4) -0.006(4)
C28 0.041(6) 0.031(6) 0.058(5) 0.004(5) 0.025(5) 0.000(5)
C29 0.042(6) 0.040(6) 0.060(5) -0.002(5) 0.032(5) 0.001(4)
C30 0.043(6) 0.037(6) 0.050(5) 0.000(5) 0.031(4) 0.000(5)
C31 0.032(5) 0.018(5) 0.033(5) 0.003(4) 0.016(5) 0.003(4)
C32 0.039(5) 0.024(5) 0.041(6) 0.010(4) 0.024(5) 0.005(4)
C33 0.041(5) 0.027(5) 0.042(6) 0.015(4) 0.022(5) 0.008(4)
C34 0.033(5) 0.029(5) 0.050(6) 0.012(4) 0.019(5) 0.005(4)
C35 0.030(5) 0.032(5) 0.050(6) 0.014(4) 0.017(5) -0.002(4)
C36 0.044(5) 0.018(5) 0.028(4) 0.004(4) 0.020(4) -0.005(5)
C37 0.041(5) 0.031(5) 0.036(5) 0.000(4) 0.020(4) -0.005(5)
C38 0.042(5) 0.034(6) 0.041(5) -0.002(5) 0.027(4) -0.007(5)
C39 0.045(5) 0.025(5) 0.035(5) -0.002(4) 0.027(4) -0.006(5)
C40 0.041(5) 0.016(5) 0.029(4) 0.000(4) 0.022(4) -0.005(5)
C41 0.041(6) 0.013(5) 0.041(5) -0.012(3) 0.028(5) -0.015(4)
C42 0.044(6) 0.020(5) 0.046(5) -0.007(4) 0.032(5) -0.010(4)
C43 0.041(6) 0.026(5) 0.054(6) -0.005(4) 0.032(5) -0.007(4)
C44 0.037(6) 0.023(5) 0.045(6) -0.007(4) 0.022(5) -0.003(4)
C45 0.041(6) 0.020(5) 0.039(5) -0.010(4) 0.021(4) -0.005(4)
C46 0.036(5) 0.020(5) 0.026(5) 0.005(4) 0.010(4) 0.003(4)
C47 0.033(4) 0.034(5) 0.027(5) 0.008(4) 0.015(4) 0.007(5)
C48 0.047(5) 0.039(6) 0.031(5) 0.016(4) 0.018(4) 0.014(5)
C49 0.054(5) 0.030(6) 0.027(5) 0.018(4) 0.019(4) 0.008(5)
C50 0.048(5) 0.022(5) 0.021(5) -0.001(4) 0.022(4) 0.010(4)
C51 0.057(5) 0.015(4) 0.044(6) 0.009(4) 0.044(5) 0.007(4)
C52 0.058(5) 0.020(4) 0.062(6) 0.017(5) 0.048(5) 0.005(4)
C53 0.062(5) 0.016(4) 0.067(7) 0.010(5) 0.047(5) 0.005(4)
C54 0.065(6) 0.016(4) 0.065(7) 0.010(5) 0.040(6) 0.007(4)
C55 0.060(5) 0.020(4) 0.060(6) 0.016(4) 0.041(5) 0.007(4)
C56 0.042(5) 0.009(5) 0.018(3) 0.000(4) 0.015(4) 0.002(4)
C57 0.039(5) 0.012(5) 0.024(4) 0.000(4) 0.011(4) 0.001(4)
C58 0.044(5) 0.021(5) 0.030(4) 0.008(4) 0.014(4) -0.008(5)
C59 0.055(6) 0.022(5) 0.024(4) 0.008(4) 0.014(4) -0.004(5)
C60 0.043(5) 0.012(5) 0.015(4) -0.004(4) 0.007(4) 0.002(4)
C61 0.035(6) 0.034(5) 0.026(4) 0.000(4) 0.013(4) -0.002(4)
C62 0.043(6) 0.043(6) 0.030(5) -0.004(4) 0.016(5) 0.001(4)
C63 0.053(7) 0.052(6) 0.027(4) -0.005(4) 0.017(5) 0.000(5)
C64 0.045(6) 0.052(6) 0.023(4) 0.002(4) 0.015(5) 0.000(4)
C65 0.041(6) 0.034(5) 0.023(4) 0.002(4) 0.008(4) -0.002(4)
C66 0.041(5) 0.022(5) 0.021(4) 0.004(4) 0.015(4) -0.002(5)
C67 0.044(4) 0.023(5) 0.017(4) 0.010(4) 0.017(4) -0.003(5)
C68 0.053(5) 0.025(5) 0.019(4) 0.005(4) 0.014(4) 0.003(5)
C69 0.055(6) 0.030(6) 0.022(4) 0.003(4) 0.022(4) -0.002(5)
C70 0.053(5) 0.025(5) 0.026(5) 0.003(4) 0.018(4) 0.006(5)
C71 0.047(6) 0.031(5) 0.040(6) 0.009(5) 0.017(5) 0.012(4)
C72 0.044(6) 0.031(5) 0.061(6) 0.005(5) 0.018(6) 0.004(4)
C73 0.050(6) 0.043(5) 0.072(7) 0.008(5) 0.027(6) 0.009(5)
C74 0.053(6) 0.043(5) 0.068(7) 0.008(5) 0.027(6) 0.015(5)
C75 0.053(6) 0.035(5) 0.052(6) 0.008(5) 0.022(6) 0.017(4)
C76 0.033(5) 0.018(5) 0.038(4) -0.004(4) 0.020(4) 0.000(4)
C77 0.038(6) 0.024(5) 0.049(5) 0.000(4) 0.025(4) -0.002(4)
C78 0.031(5) 0.038(6) 0.058(6) -0.005(5) 0.025(4) -0.006(5)
C79 0.026(5) 0.039(6) 0.049(5) -0.006(5) 0.011(4) -0.002(4)
C80 0.036(5) 0.027(5) 0.037(4) -0.004(4) 0.012(4) -0.005(4)
C81 0.034(6) 0.017(4) 0.039(5) -0.003(4) 0.020(5) 0.002(4)
C82 0.042(6) 0.030(5) 0.039(5) -0.007(4) 0.023(5) -0.004(4)
C83 0.044(6) 0.039(5) 0.044(5) -0.015(4) 0.026(5) -0.007(5)
C84 0.047(6) 0.032(5) 0.038(5) -0.016(4) 0.018(5) -0.008(4)
C85 0.041(6) 0.020(5) 0.038(5) -0.009(4) 0.017(5) -0.003(4)
C86 0.035(6) 0.018(4) 0.018(5) -0.001(3) 0.009(4) 0.004(4)
C87 0.040(6) 0.017(5) 0.030(5) -0.003(4) 0.014(4) 0.000(4)
C88 0.038(6) 0.012(5) 0.039(6) -0.009(4) 0.014(5) 0.001(4)
C89 0.035(6) 0.016(4) 0.030(5) -0.005(4) 0.012(4) 0.005(4)
C90 0.029(5) 0.013(4) 0.023(5) 0.000(4) 0.008(4) 0.006(4)
C91 0.053(6) 0.014(5) 0.034(5) -0.003(3) 0.031(5) -0.004(4)
C92 0.056(6) 0.021(5) 0.034(4) -0.002(4) 0.026(4) -0.004(4)
C93 0.060(7) 0.025(5) 0.035(4) -0.003(4) 0.020(5) -0.011(4)
C94 0.061(7) 0.025(5) 0.035(5) -0.004(3) 0.025(5) -0.016(4)
C95 0.064(7) 0.024(5) 0.032(4) 0.001(4) 0.023(5) -0.017(4)
C96 0.036(5) 0.033(6) 0.028(5) -0.009(4) 0.020(4) -0.004(5)
C97 0.037(5) 0.040(6) 0.028(4) -0.005(4) 0.019(4) -0.004(5)
C98 0.032(5) 0.062(7) 0.038(5) -0.006(5) 0.019(4) -0.005(5)
C99 0.034(5) 0.071(7) 0.051(6) 0.002(5) 0.022(4) -0.016(5)
C100 0.042(6) 0.062(7) 0.046(5) 0.008(5) 0.021(4) -0.010(5)
C101 0.054(6) 0.015(4) 0.030(4) 0.006(3) 0.029(5) 0.009(5)
C102 0.063(6) 0.020(4) 0.027(4) 0.006(3) 0.023(5) 0.006(5)
C103 0.069(7) 0.018(4) 0.034(4) 0.011(3) 0.027(5) 0.011(5)
C104 0.064(7) 0.009(4) 0.037(5) 0.009(3) 0.028(5) 0.007(5)
C105 0.069(6) 0.011(4) 0.034(4) 0.006(3) 0.031(5) 0.012(5)
C106 0.046(6) 0.015(4) 0.039(6) 0.004(4) 0.027(4) 0.008(4)
C107 0.056(6) 0.020(4) 0.047(6) -0.006(4) 0.034(5) -0.006(5)
C108 0.072(7) 0.021(4) 0.047(6) 0.001(4) 0.038(5) -0.004(5)
C109 0.059(6) 0.023(4) 0.045(6) 0.006(4) 0.036(5) 0.001(5)
C110 0.057(6) 0.021(4) 0.039(6) 0.005(4) 0.033(5) 0.003(5)
C111 0.040(5) 0.009(5) 0.027(5) 0.002(4) 0.022(4) 0.002(4)
C112 0.041(4) 0.022(5) 0.032(5) 0.005(4) 0.019(4) 0.007(5)
C113 0.046(5) 0.021(5) 0.032(5) 0.001(4) 0.015(4) -0.001(5)
C114 0.054(5) 0.014(5) 0.022(4) -0.001(4) 0.017(4) 0.003(5)
C115 0.048(4) 0.004(4) 0.020(4) 0.004(4) 0.022(4) 0.000(4)
C116 0.039(5) 0.015(4) 0.031(5) -0.002(4) 0.021(4) 0.000(4)
C117 0.037(5) 0.017(4) 0.039(5) -0.006(4) 0.016(4) 0.002(4)
C118 0.046(6) 0.017(4) 0.046(6) -0.008(4) 0.005(4) 0.005(4)
C119 0.050(6) 0.017(4) 0.039(6) -0.006(4) 0.006(4) 0.006(4)
C120 0.051(6) 0.012(4) 0.029(5) 0.003(4) 0.012(4) 0.000(4)
C121 0.033(7) 0.022(6) 0.008(6) 0.000(4) 0.015(5) 0.001(5)
C122 0.033(7) 0.019(6) 0.034(7) 0.008(5) 0.016(6) 0.000(5)
C123 0.046(6) 0.011(6) 0.015(6) 0.001(5) 0.012(6) -0.001(6)
C124 0.049(6) 0.021(6) 0.030(7) 0.005(5) 0.022(6) 0.002(6)
C125 0.046(8) 0.008(5) 0.025(5) 0.001(5) 0.022(6) -0.005(5)
C126 0.052(9) 0.018(6) 0.029(5) -0.010(5) 0.020(6) -0.006(6)
C127 0.103(10) 0.085(10) 0.091(11) -0.032(7) 0.041(10) 0.001(9)
C128 0.124(15) 0.160(16) 0.149(15) -0.105(11) 0.012(14) -0.009(14)
C129 0.045(7) 0.020(6) 0.031(6) 0.000(4) 0.022(5) -0.001(6)
C130 0.042(8) 0.042(8) 0.043(8) 0.017(5) 0.019(7) -0.001(7)
C131 0.043(6) 0.078(8) 0.072(9) -0.007(7) 0.026(8) 0.008(8)
C132 0.050(7) 0.172(16) 0.123(14) -0.016(13) -0.001(11) 0.025(12)
N1S 0.048(9) 0.066(10) 0.064(7) -0.010(7) 0.034(7) -0.008(7)
C1S 0.043(9) 0.054(9) 0.058(7) 0.004(7) 0.025(7) -0.002(7)
C2S 0.045(10) 0.045(10) 0.060(7) 0.001(8) 0.014(7) -0.004(8)
N2S 0.047(8) 0.058(9) 0.043(8) 0.008(7) 0.029(7) 0.006(6)
C3S 0.045(8) 0.046(9) 0.032(8) 0.000(7) 0.023(7) 0.000(6)
C4S 0.044(9) 0.046(9) 0.051(9) -0.002(8) 0.019(7) 0.001(6)
N3S 0.118(8) 0.085(8) 0.084(7) 0.001(6) 0.042(7) 0.002(6)
C5S 0.120(8) 0.117(9) 0.110(9) 0.016(7) 0.049(7) 0.001(6)
C6S 0.132(9) 0.153(11) 0.154(10) 0.012(8) 0.066(8) -0.017(7)
N4S 0.071(10) 0.067(10) 0.054(9) 0.007(8) 0.023(7) -0.004(7)
C7S 0.067(9) 0.065(10) 0.061(9) -0.002(7) 0.032(7) -0.012(6)
C8S 0.069(10) 0.067(10) 0.074(10) -0.013(8) 0.036(8) -0.006(7)
N5S 0.058(9) 0.057(8) 0.042(9) -0.013(7) 0.011(7) 0.009(6)
C9S 0.045(9) 0.052(8) 0.036(8) -0.008(7) 0.017(7) 0.001(6)
C10S 0.035(9) 0.042(8) 0.039(9) -0.008(7) 0.013(7) -0.009(6)
N6S 0.089(9) 0.071(8) 0.057(8) -0.001(7) 0.035(7) -0.010(7)
C11S 0.077(9) 0.072(8) 0.061(8) 0.001(7) 0.033(7) -0.008(7)
C12S 0.067(10) 0.055(8) 0.059(10) -0.002(8) 0.027(8) 0.013(7)
O1S 0.056(9) 0.042(9) 0.042(9) -0.007(6) 0.026(6) -0.004(6)
O1T 0.056(9) 0.042(9) 0.042(9) -0.007(6) 0.026(6) -0.004(6)

loop_
_atom_type_symbol
_atom_type_description
_atom_type_scat_dispersion_real
_atom_type_scat_dispersion_imag
_atom_type_scat_source
C C 0.0033 0.0016 'International Tables Vol C Tables 4.2.6.8 and 6.1.1.4'
H H 0.0000 0.0000 'International Tables Vol C Tables 4.2.6.8 and 6.1.1.4'
Cl Cl 0.1484 0.1585 'International Tables Vol C Tables 4.2.6.8 and 6.1.1.4'
Co Co 0.3494 0.9721 'International Tables Vol C Tables 4.2.6.8 and 6.1.1.4'
N N 0.0061 0.0033 'International Tables Vol C Tables 4.2.6.8 and 6.1.1.4'
Na Na 0.0362 0.0249 'International Tables Vol C Tables 4.2.6.8 and 6.1.1.4'
O O 0.0106 0.0060 'International Tables Vol C Tables 4.2.6.8 and 6.1.1.4'
P P 0.1023 0.0942 'International Tables Vol C Tables 4.2.6.8 and 6.1.1.4'

loop_
_geom_angle_atom_site_label_1
_geom_angle_atom_site_label_2
_geom_angle_atom_site_label_3
_geom_angle
_geom_angle_site_symmetry_1
_geom_angle_site_symmetry_3
_geom_angle_publ_flag
N25 Co1 N2 100.4(5) . . ?
N25 Co1 N1 106.2(5) . . ?
N2 Co1 N1 101.4(4) . . ?
N25 Co1 O1 166.6(4) . . ?
N2 Co1 O1 88.2(4) . . ?
N1 Co1 O1 61.8(3) . . ?
N25 Co1 N3 88.0(5) . . ?
N2 Co1 N3 158.0(4) . . ?
N1 Co1 N3 95.6(4) . . ?
O1 Co1 N3 87.6(3) . . ?
N25 Co1 O3 89.7(4) . . ?
N2 Co1 O3 97.7(3) . . ?
N1 Co1 O3 152.3(4) . . ?
O1 Co1 O3 99.3(3) . . ?
N3 Co1 O3 61.7(3) . . ?
O2 Co2 O3 89.9(3) . . ?
O2 Co2 O34 92.5(3) . . ?
O3 Co2 O34 174.2(3) . . ?
O2 Co2 O4 170.1(3) . . ?
O3 Co2 O4 97.4(3) . . ?
O34 Co2 O4 80.9(3) . . ?
O2 Co2 O25 81.2(3) . . ?
O3 Co2 O25 93.3(3) . . ?
O34 Co2 O25 81.9(3) . . ?
O4 Co2 O25 104.9(3) . . ?
O2 Co2 N4 111.1(4) . . ?
O3 Co2 N4 91.8(3) . . ?
O34 Co2 N4 92.3(3) . . ?
O4 Co2 N4 62.3(4) . . ?
O25 Co2 N4 166.7(4) . . ?
O1 Co3 O25 92.1(3) . . ?
O1 Co3 O2 85.4(3) . . ?
O25 Co3 O2 80.6(3) . . ?
O1 Co3 N5 90.7(3) . . ?
O25 Co3 N5 163.7(4) . . ?
O2 Co3 N5 115.6(4) . . ?
O1 Co3 O6 174.0(3) . . ?
O25 Co3 O6 85.4(3) . . ?
O2 Co3 O6 88.7(3) . . ?
N5 Co3 O6 93.2(3) . . ?
O1 Co3 O5 105.8(3) . . ?
O25 Co3 O5 102.9(3) . . ?
O2 Co3 O5 167.9(3) . . ?
N5 Co3 O5 61.0(3) . . ?
O6 Co3 O5 80.1(3) . . ?
O27 Co4 O4 92.0(3) . . ?
O27 Co4 O7 171.2(3) . . ?
O4 Co4 O7 90.6(3) . . ?
O27 Co4 O39 90.0(3) . . ?
O4 Co4 O39 166.5(3) . . ?
O7 Co4 O39 89.4(3) . . ?
O27 Co4 O32 94.2(3) . . ?
O4 Co4 O32 102.5(3) . . ?
O7 Co4 O32 77.0(3) . . ?
O39 Co4 O32 90.7(3) . . ?
O27 Co4 O34 93.0(3) . . ?
O4 Co4 O34 77.8(3) . . ?
O7 Co4 O34 95.7(3) . . ?
O39 Co4 O34 88.7(3) . . ?
O32 Co4 O34 172.7(3) . . ?
O9 Co5 O8 86.6(3) . . ?
O9 Co5 O26 96.0(3) . . ?
O8 Co5 O26 78.8(3) . . ?
O9 Co5 O5 172.3(3) . . ?
O8 Co5 O5 99.5(3) . . ?
O26 Co5 O5 89.8(3) . . ?
O9 Co5 O6 90.6(3) . . ?
O8 Co5 O6 174.8(3) . . ?
O26 Co5 O6 97.3(3) . . ?
O5 Co5 O6 83.7(3) . . ?
O24 Co6 O7 85.5(3) . . ?
O24 Co6 O10 172.4(3) . . ?
O7 Co6 O10 98.2(3) . . ?
O24 Co6 O11 92.2(3) . . ?
O7 Co6 O11 176.0(3) . . ?
O10 Co6 O11 84.5(3) . . ?
O24 Co6 O32 98.1(3) . . ?
O7 Co6 O32 79.8(3) . . ?
O10 Co6 O32 89.1(3) . . ?
O11 Co6 O32 97.3(3) . . ?
O28 Co7 O8 172.9(3) . . ?
O28 Co7 O12 90.5(3) . . ?
O8 Co7 O12 91.5(3) . . ?
O28 Co7 O36 90.1(3) . . ?
O8 Co7 O36 89.3(3) . . ?
O12 Co7 O36 168.4(3) . . ?
O28 Co7 O26 95.7(3) . . ?
O8 Co7 O26 77.2(3) . . ?
O12 Co7 O26 102.2(3) . . ?
O36 Co7 O26 89.3(3) . . ?
O28 Co7 O35 91.6(3) . . ?
O8 Co7 O35 95.4(3) . . ?
O12 Co7 O35 79.7(3) . . ?
O36 Co7 O35 88.7(3) . . ?
O26 Co7 O35 172.4(3) . . ?
O14 Co8 O29 89.2(3) . . ?
O14 Co8 N12 97.3(3) . . ?
O29 Co8 N12 165.5(3) . . ?
O14 Co8 O13 87.8(3) . . ?
O29 Co8 O13 82.4(3) . . ?
N12 Co8 O13 110.7(3) . . ?
O14 Co8 O35 170.7(3) . . ?
O29 Co8 O35 82.7(3) . . ?
N12 Co8 O35 89.6(3) . . ?
O13 Co8 O35 95.6(3) . . ?
O14 Co8 O12 96.4(3) . . ?
O29 Co8 O12 104.2(3) . . ?
N12 Co8 O12 62.3(3) . . ?
O13 Co8 O12 172.1(3) . . ?
O35 Co8 O12 81.2(3) . . ?
N26 Co9 N15 114.1(4) . . ?
N26 Co9 O14 91.3(4) . . ?
N15 Co9 O14 144.6(3) . . ?
N26 Co9 N13 93.6(4) . . ?
N15 Co9 N13 101.3(4) . . ?
O14 Co9 N13 101.1(3) . . ?
N26 Co9 O15 174.4(4) . . ?
N15 Co9 O15 60.8(3) . . ?
O14 Co9 O15 94.2(3) . . ?
N13 Co9 O15 85.6(3) . . ?
N26 Co9 N14 90.9(3) . . ?
N15 Co9 N14 92.7(4) . . ?
O14 Co9 N14 61.3(3) . . ?
N13 Co9 N14 162.0(4) . . ?
O15 Co9 N14 91.6(3) . . ?
O15 Co10 O29 91.3(3) . . ?
O15 Co10 O13 86.2(3) . . ?
O29 Co10 O13 83.4(3) . . ?
O15 Co10 O17 173.0(3) . . ?
O29 Co10 O17 83.9(3) . . ?
O13 Co10 O17 88.1(3) . . ?
O15 Co10 N16 91.1(3) . . ?
O29 Co10 N16 163.6(3) . . ?
O13 Co10 N16 113.0(3) . . ?
O17 Co10 N16 95.0(3) . . ?
O15 Co10 O16 106.0(3) . . ?
O29 Co10 O16 101.4(3) . . ?
O13 Co10 O16 166.6(3) . . ?
O17 Co10 O16 80.1(3) . . ?
N16 Co10 O16 62.4(3) . . ?
O18 Co11 O19 87.4(3) . . ?
O18 Co11 O16 175.3(3) . . ?
O19 Co11 O16 97.1(3) . . ?
O18 Co11 O30 94.1(3) . . ?
O19 Co11 O30 78.9(3) . . ?
O16 Co11 O30 88.1(3) . . ?
O18 Co11 O17 91.8(3) . . ?
O19 Co11 O17 176.5(3) . . ?
O16 Co11 O17 83.8(3) . . ?
O30 Co11 O17 97.7(3) . . ?
O18 Co11 N17 88.0(3) . . ?
O19 Co11 N17 123.5(3) . . ?
O16 Co11 N17 88.4(3) . . ?
O30 Co11 N17 157.6(3) . . ?
O17 Co11 N17 59.9(3) . . ?
O31 Co12 O19 171.5(3) . . ?
O31 Co12 O20 90.2(3) . . ?
O19 Co12 O20 92.7(3) . . ?
O31 Co12 O38 88.5(3) . . ?
O19 Co12 O38 90.3(3) . . ?
O20 Co12 O38 168.7(3) . . ?
O31 Co12 O30 93.5(3) . . ?
O19 Co12 O30 78.1(3) . . ?
O20 Co12 O30 101.8(3) . . ?
O38 Co12 O30 89.5(3) . . ?
O31 Co12 O37 93.9(3) . . ?
O19 Co12 O37 94.6(3) . . ?
O20 Co12 O37 78.7(3) . . ?
O38 Co12 O37 90.2(3) . . ?
O30 Co12 O37 172.6(3) . . ?
O21 Co13 O22 88.9(3) . . ?
O21 Co13 O33 91.1(3) . . ?
O22 Co13 O33 81.6(3) . . ?
O21 Co13 O20 99.7(3) . . ?
O22 Co13 O20 169.3(3) . . ?
O33 Co13 O20 104.4(3) . . ?
O21 Co13 O37 173.7(3) . . ?
O22 Co13 O37 92.0(3) . . ?
O33 Co13 O37 82.9(3) . . ?
O20 Co13 O37 80.1(3) . . ?
O21 Co13 N20 92.3(4) . . ?
O22 Co13 N20 110.9(3) . . ?
O33 Co13 N20 167.1(3) . . ?
O20 Co13 N20 62.8(3) . . ?
O37 Co13 N20 93.2(3) . . ?
O23 Co14 O33 90.5(3) . . ?
O23 Co14 O22 87.6(3) . . ?
O33 Co14 O22 81.6(3) . . ?
O23 Co14 O10 104.4(3) . . ?
O33 Co14 O10 103.0(3) . . ?
O22 Co14 O10 166.9(3) . . ?
O23 Co14 N10 93.6(3) . . ?
O33 Co14 N10 165.7(3) . . ?
O22 Co14 N10 112.2(3) . . ?
O10 Co14 N10 62.7(3) . . ?
O23 Co14 O11 173.1(3) . . ?
O33 Co14 O11 83.3(3) . . ?
O22 Co14 O11 88.3(3) . . ?
O10 Co14 O11 80.2(3) . . ?
N10 Co14 O11 93.2(3) . . ?
N27 Co15 N23 115.3(4) . . ?
N27 Co15 N22 95.5(4) . . ?
N23 Co15 N22 103.1(3) . . ?
N27 Co15 O21 85.1(4) . . ?
N23 Co15 O21 148.7(3) . . ?
N22 Co15 O21 97.9(3) . . ?
N27 Co15 O23 175.9(4) . . ?
N23 Co15 O23 61.9(3) . . ?
N22 Co15 O23 88.2(3) . . ?
O21 Co15 O23 96.3(3) . . ?
N27 Co15 N21 85.5(4) . . ?
N23 Co15 N21 95.4(3) . . ?
N22 Co15 N21 158.9(3) . . ?
O21 Co15 N21 61.1(3) . . ?
O23 Co15 N21 91.8(3) . . ?
O26 P1 O27 111.9(4) . . ?
O26 P1 O25 110.1(4) . . ?
O27 P1 O25 110.4(4) . . ?
O26 P1 C121 108.2(4) . . ?
O27 P1 C121 108.7(4) . . ?
O25 P1 C121 107.3(5) . . ?
O28 P2 O29 109.8(4) . . ?
O28 P2 O30 112.7(4) . . ?
O29 P2 O30 110.4(4) . . ?
O28 P2 C123 107.9(5) . . ?
O29 P2 C123 108.3(5) . . ?
O30 P2 C123 107.5(4) . . ?
O32 P3 O31 112.2(4) . . ?
O32 P3 O33 109.2(4) . . ?
O31 P3 O33 109.9(4) . . ?
O32 P3 C125 108.5(5) . . ?
O31 P3 C125 108.0(4) . . ?
O33 P3 C125 108.9(5) . . ?
O31 Na1 O28 88.7(3) . . ?
O31 Na1 O39 112.5(3) . . ?
O28 Na1 O39 153.2(3) . . ?
O31 Na1 O36 152.3(3) . . ?
O28 Na1 O36 75.3(2) . . ?
O39 Na1 O36 90.3(3) . . ?
O31 Na1 O27 89.7(3) . . ?
O28 Na1 O27 89.7(3) . . ?
O39 Na1 O27 74.8(3) . . ?
O36 Na1 O27 112.3(3) . . ?
O31 Na1 O38 73.6(3) . . ?
O28 Na1 O38 111.8(3) . . ?
O39 Na1 O38 90.7(3) . . ?
O36 Na1 O38 91.3(3) . . ?
O27 Na1 O38 151.9(3) . . ?
C5 O1 Co3 141.2(7) . . ?
C5 O1 Co1 90.8(7) . . ?
Co3 O1 Co1 121.5(3) . . ?
C6 O2 Co2 130.6(7) . . ?
C6 O2 Co3 125.4(7) . . ?
Co2 O2 Co3 100.3(3) . . ?
C11 O3 Co2 122.6(7) . . ?
C11 O3 Co1 93.7(6) . . ?
Co2 O3 Co1 116.5(4) . . ?
C16 O4 Co4 121.6(7) . . ?
C16 O4 Co2 93.5(7) . . ?
Co4 O4 Co2 98.8(3) . . ?
C21 O5 Co5 124.0(7) . . ?
C21 O5 Co3 92.6(7) . . ?
Co5 O5 Co3 93.6(3) . . ?
C26 O6 Co5 99.3(7) . . ?
C26 O6 Co3 119.2(6) . . ?
Co5 O6 Co3 93.6(3) . . ?
C31 O7 Co6 124.3(7) . . ?
C31 O7 Co4 128.0(7) . . ?
Co6 O7 Co4 100.3(3) . . ?
C36 O8 Co5 123.8(8) . . ?
C36 O8 Co7 131.2(8) . . ?
Co5 O8 Co7 101.8(3) . . ?
C41 O9 Co5 133.4(7) . . ?
C46 O10 Co6 119.7(7) . . ?
C46 O10 Co14 92.7(7) . . ?
Co6 O10 Co14 93.9(3) . . ?
C51 O11 Co6 102.5(7) . . ?
C51 O11 Co14 118.9(6) . . ?
Co6 O11 Co14 93.2(3) . . ?
C56 O12 Co7 117.4(6) . . ?
C56 O12 Co8 92.2(6) . . ?
Co7 O12 Co8 96.7(3) . . ?
C61 O13 Co10 125.7(7) . . ?
C61 O13 Co8 133.5(7) . . ?
Co10 O13 Co8 96.4(3) . . ?
C66 O14 Co8 125.5(7) . . ?
C66 O14 Co9 96.1(7) . . ?
Co8 O14 Co9 121.2(3) . . ?
C71 O15 Co10 139.9(8) . . ?
C71 O15 Co9 93.8(7) . . ?
Co10 O15 Co9 121.4(4) . . ?
C76 O16 Co11 123.3(6) . . ?
C76 O16 Co10 92.7(6) . . ?
Co11 O16 Co10 94.1(3) . . ?
C81 O17 Co11 98.9(6) . . ?
C81 O17 Co10 119.6(7) . . ?
Co11 O17 Co10 94.3(3) . . ?
C86 O18 Co11 131.9(7) . . ?
C91 O19 Co11 125.4(7) . . ?
C91 O19 Co12 131.5(7) . . ?
Co11 O19 Co12 100.5(3) . . ?
C96 O20 Co12 122.5(7) . . ?
C96 O20 Co13 91.9(7) . . ?
Co12 O20 Co13 98.3(3) . . ?
C101 O21 Co13 126.4(7) . . ?
C101 O21 Co15 94.9(6) . . ?
Co13 O21 Co15 119.7(3) . . ?
C106 O22 Co13 130.3(7) . . ?
C106 O22 Co14 123.9(7) . . ?
Co13 O22 Co14 98.7(3) . . ?
C111 O23 Co14 138.6(8) . . ?
C111 O23 Co15 92.6(7) . . ?
Co14 O23 Co15 121.9(4) . . ?
C116 O24 Co6 134.0(7) . . ?
P1 O25 Co3 129.2(4) . . ?
P1 O25 Co2 128.0(4) . . ?
Co3 O25 Co2 97.8(3) . . ?
P1 O26 Co5 132.2(5) . . ?
P1 O26 Co7 129.3(5) . . ?
Co5 O26 Co7 98.5(3) . . ?
P1 O27 Co4 133.3(4) . . ?
P1 O27 Na1 112.6(4) . . ?
Co4 O27 Na1 91.6(3) . . ?
P2 O28 Co7 135.1(4) . . ?
P2 O28 Na1 112.8(4) . . ?
Co7 O28 Na1 91.0(3) . . ?
P2 O29 Co10 129.4(4) . . ?
P2 O29 Co8 128.7(4) . . ?
Co10 O29 Co8 97.6(3) . . ?
P2 O30 Co11 130.6(4) . . ?
P2 O30 Co12 130.3(4) . . ?
Co11 O30 Co12 99.0(3) . . ?
P3 O31 Co12 134.3(4) . . ?
P3 O31 Na1 113.2(4) . . ?
Co12 O31 Na1 93.6(3) . . ?
P3 O32 Co6 131.3(5) . . ?
P3 O32 Co4 130.1(4) . . ?
Co6 O32 Co4 98.3(3) . . ?
P3 O33 Co14 129.5(5) . . ?
P3 O33 Co13 128.1(4) . . ?
Co14 O33 Co13 97.9(3) . . ?
Co2 O34 Co4 92.6(3) . . ?
Co8 O35 Co7 93.3(3) . . ?
Co7 O36 Na1 88.6(3) . . ?
Co13 O37 Co12 93.4(3) . . ?
Co12 O38 Na1 89.9(3) . . ?
Co4 O39 Na1 89.1(3) . . ?
C5 N1 C1 120.6(11) . . ?
C5 N1 Co1 93.1(7) . . ?
C1 N1 Co1 146.1(9) . . ?
C10 N2 C6 112.8(11) . . ?
C10 N2 Co1 127.4(9) . . ?
C6 N2 Co1 119.7(9) . . ?
C15 N3 C11 118.9(11) . . ?
C15 N3 Co1 149.2(8) . . ?
C11 N3 Co1 91.7(8) . . ?
C20 N4 C16 118.5(11) . . ?
C20 N4 Co2 151.3(10) . . ?
C16 N4 Co2 90.2(8) . . ?
C21 N5 C25 121.1(11) . . ?
C21 N5 Co3 92.4(8) . . ?
C25 N5 Co3 146.0(9) . . ?
C26 N6 C30 115.1(11) . . ?
C35 N7 C31 117.3(10) . . ?
C40 N8 C36 113.9(10) . . ?
C45 N9 C41 117.1(10) . . ?
C50 N10 C46 120.3(10) . . ?
C50 N10 Co14 149.2(9) . . ?
C46 N10 Co14 90.4(6) . . ?
C51 N11 C55 119.6(11) . . ?
C60 N12 C56 115.0(10) . . ?
C60 N12 Co8 149.5(8) . . ?
C56 N12 Co8 94.8(7) . . ?
C65 N13 C61 116.4(10) . . ?
C65 N13 Co9 122.8(8) . . ?
C61 N13 Co9 120.4(8) . . ?
C70 N14 C66 117.4(11) . . ?
C70 N14 Co9 151.3(9) . . ?
C66 N14 Co9 91.1(7) . . ?
C75 N15 C71 119.3(12) . . ?
C75 N15 Co9 144.5(9) . . ?
C71 N15 Co9 96.0(9) . . ?
C80 N16 C76 116.4(11) . . ?
C80 N16 Co10 150.5(8) . . ?
C76 N16 Co10 93.0(8) . . ?
C85 N17 C81 116.5(10) . . ?
C85 N17 Co11 157.5(8) . . ?
C81 N17 Co11 84.3(6) . . ?
C86 N18 C90 119.3(9) . . ?
C95 N19 C91 116.5(10) . . ?
C100 N20 C96 121.3(12) . . ?
C100 N20 Co13 150.1(9) . . ?
C96 N20 Co13 88.6(8) . . ?
C101 N21 C105 119.1(9) . . ?
C101 N21 Co15 91.9(7) . . ?
C105 N21 Co15 148.9(8) . . ?
C106 N22 C110 118.8(10) . . ?
C106 N22 Co15 118.1(7) . . ?
C110 N22 Co15 122.9(7) . . ?
C115 N23 C111 117.3(10) . . ?
C115 N23 Co15 149.9(9) . . ?
C111 N23 Co15 92.8(7) . . ?
C120 N24 C116 116.9(10) . . ?
C127 N25 Co1 171.7(18) . . ?
C129 N26 Co9 166.8(10) . . ?
C131 N27 Co15 162.5(15) . . ?
N1 C1 C2 124.1(12) . . ?
N1 C1 Cl1 116.1(10) . . ?
C2 C1 Cl1 119.8(10) . . ?
C1 C2 C3 116.9(12) . . ?
C1 C2 H2 121.5 . . ?
C3 C2 H2 121.5 . . ?
C4 C3 C2 120.2(12) . . ?
C4 C3 H3 119.9 . . ?
C2 C3 H3 119.9 . . ?
C3 C4 C5 117.6(12) . . ?
C3 C4 H4 121.2 . . ?
C5 C4 H4 121.2 . . ?
N1 C5 O1 114.3(10) . . ?
N1 C5 C4 120.5(11) . . ?
O1 C5 C4 125.2(11) . . ?
O2 C6 C7 122.0(11) . . ?
O2 C6 N2 115.0(11) . . ?
C7 C6 N2 123.1(12) . . ?
C8 C7 C6 119.8(13) . . ?
C8 C7 H7 120.1 . . ?
C6 C7 H7 120.1 . . ?
C9 C8 C7 119.6(14) . . ?
C9 C8 H8 120.2 . . ?
C7 C8 H8 120.2 . . ?
C8 C9 C10 119.2(14) . . ?
C8 C9 H9 120.4 . . ?
C10 C9 H9 120.4 . . ?
C9 C10 N2 125.3(12) . . ?
C9 C10 Cl2 120.7(11) . . ?
N2 C10 Cl2 114.0(10) . . ?
O3 C11 C12 126.0(11) . . ?
O3 C11 N3 112.7(11) . . ?
C12 C11 N3 121.3(12) . . ?
C11 C12 C13 117.9(12) . . ?
C11 C12 H12 121.0 . . ?
C13 C12 H12 121.0 . . ?
C12 C13 C14 119.1(13) . . ?
C12 C13 H13 120.4 . . ?
C14 C13 H13 120.4 . . ?
C15 C14 C13 119.5(13) . . ?
C15 C14 H14 120.3 . . ?
C13 C14 H14 120.3 . . ?
N3 C15 C14 123.2(12) . . ?
N3 C15 Cl3 115.1(10) . . ?
C14 C15 Cl3 121.6(10) . . ?
O4 C16 N4 114.1(11) . . ?
O4 C16 C17 123.7(13) . . ?
N4 C16 C17 122.2(13) . . ?
C18 C17 C16 116.4(14) . . ?
C18 C17 H17 121.8 . . ?
C16 C17 H17 121.8 . . ?
C17 C18 C19 122.9(13) . . ?
C17 C18 H18 118.5 . . ?
C19 C18 H18 118.5 . . ?
C18 C19 C20 114.9(13) . . ?
C18 C19 H19 122.5 . . ?
C20 C19 H19 122.5 . . ?
N4 C20 C19 125.0(14) . . ?
N4 C20 Cl4 117.6(10) . . ?
C19 C20 Cl4 117.4(11) . . ?
O5 C21 N5 113.8(10) . . ?
O5 C21 C22 125.9(12) . . ?
N5 C21 C22 120.3(12) . . ?
C23 C22 C21 117.4(13) . . ?
C23 C22 H22 121.3 . . ?
C21 C22 H22 121.3 . . ?
C22 C23 C24 121.4(12) . . ?
C22 C23 H23 119.3 . . ?
C24 C23 H23 119.3 . . ?
C25 C24 C23 116.0(13) . . ?
C25 C24 H24 122.0 . . ?
C23 C24 H24 122.0 . . ?
C24 C25 N5 123.8(13) . . ?
C24 C25 Cl5 119.6(11) . . ?
N5 C25 Cl5 116.5(9) . . ?
C27 C26 N6 122.6(12) . . ?
C27 C26 O6 123.0(11) . . ?
N6 C26 O6 114.3(11) . . ?
C26 C27 C28 121.2(13) . . ?
C26 C27 H27 119.4 . . ?
C28 C27 H27 119.4 . . ?
C27 C28 C29 117.2(13) . . ?
C27 C28 H28 121.4 . . ?
C29 C28 H28 121.4 . . ?
C30 C29 C28 118.5(13) . . ?
C30 C29 H29 120.8 . . ?
C28 C29 H29 120.8 . . ?
C29 C30 N6 125.2(12) . . ?
C29 C30 Cl6 121.6(11) . . ?
N6 C30 Cl6 113.2(10) . . ?
O7 C31 N7 118.0(10) . . ?
O7 C31 C32 121.1(11) . . ?
N7 C31 C32 120.8(11) . . ?
C33 C32 C31 120.5(12) . . ?
C33 C32 H32 119.7 . . ?
C31 C32 H32 119.7 . . ?
C32 C33 C34 119.7(11) . . ?
C32 C33 H33 120.1 . . ?
C34 C33 H33 120.1 . . ?
C35 C34 C33 116.0(12) . . ?
C35 C34 H34 122.0 . . ?
C33 C34 H34 122.0 . . ?
N7 C35 C34 125.5(12) . . ?
N7 C35 Cl7 113.0(9) . . ?
C34 C35 Cl7 121.5(10) . . ?
O8 C36 C37 123.8(12) . . ?
O8 C36 N8 114.5(10) . . ?
C37 C36 N8 121.7(11) . . ?
C36 C37 C38 121.2(12) . . ?
C36 C37 H37 119.4 . . ?
C38 C37 H37 119.4 . . ?
C37 C38 C39 116.8(12) . . ?
C37 C38 H38 121.6 . . ?
C39 C38 H38 121.6 . . ?
C40 C39 C38 118.8(11) . . ?
C40 C39 H39 120.6 . . ?
C38 C39 H39 120.6 . . ?
C39 C40 N8 127.4(12) . . ?
C39 C40 Cl8 120.8(9) . . ?
N8 C40 Cl8 111.7(8) . . ?
O9 C41 N9 116.9(10) . . ?
O9 C41 C42 121.7(11) . . ?
N9 C41 C42 121.2(11) . . ?
C43 C42 C41 118.7(11) . . ?
C43 C42 H42 120.6 . . ?
C41 C42 H42 120.6 . . ?
C42 C43 C44 120.5(11) . . ?
C42 C43 H43 119.8 . . ?
C44 C43 H43 119.8 . . ?
C45 C44 C43 114.9(12) . . ?
C45 C44 H44 122.5 . . ?
C43 C44 H44 122.5 . . ?
N9 C45 C44 127.4(11) . . ?
N9 C45 Cl9 115.1(9) . . ?
C44 C45 Cl9 117.3(10) . . ?
O10 C46 N10 114.1(10) . . ?
O10 C46 C47 125.6(11) . . ?
N10 C46 C47 120.3(10) . . ?
C48 C47 C46 118.0(12) . . ?
C48 C47 H47 121.0 . . ?
C46 C47 H47 121.0 . . ?
C47 C48 C49 120.2(13) . . ?
C47 C48 H48 119.9 . . ?
C49 C48 H48 119.9 . . ?
C50 C49 C48 120.8(11) . . ?
C50 C49 H49 119.6 . . ?
C48 C49 H49 119.6 . . ?
N10 C50 C49 120.2(11) . . ?
N10 C50 Cl10 117.8(10) . . ?
C49 C50 Cl10 122.0(9) . . ?
O11 C51 N11 114.8(11) . . ?
O11 C51 C52 123.5(12) . . ?
N11 C51 C52 121.6(11) . . ?
C53 C52 C51 118.5(13) . . ?
C53 C52 H52 120.7 . . ?
C51 C52 H52 120.7 . . ?
C52 C53 C54 121.2(13) . . ?
C52 C53 H53 119.4 . . ?
C54 C53 H53 119.4 . . ?
C53 C54 C55 118.1(12) . . ?
C53 C54 H54 121.0 . . ?
C55 C54 H54 121.0 . . ?
N11 C55 C54 120.9(13) . . ?
N11 C55 Cl11 119.1(10) . . ?
C54 C55 Cl11 120.0(10) . . ?
O12 C56 N12 110.7(10) . . ?
O12 C56 C57 125.7(11) . . ?
N12 C56 C57 123.5(10) . . ?
C58 C57 C56 116.5(11) . . ?
C58 C57 H57 121.8 . . ?
C56 C57 H57 121.8 . . ?
C59 C58 C57 121.7(12) . . ?
C59 C58 H58 119.2 . . ?
C57 C58 H58 119.2 . . ?
C58 C59 C60 117.8(11) . . ?
C58 C59 H59 121.1 . . ?
C60 C59 H59 121.1 . . ?
N12 C60 C59 124.9(11) . . ?
N12 C60 Cl12 114.9(9) . . ?
C59 C60 Cl12 120.2(9) . . ?
O13 C61 C62 123.1(12) . . ?
O13 C61 N13 114.3(10) . . ?
C62 C61 N13 122.3(12) . . ?
C61 C62 C63 121.3(13) . . ?
C61 C62 H62 119.3 . . ?
C63 C62 H62 119.3 . . ?
C64 C63 C62 119.1(12) . . ?
C64 C63 H63 120.5 . . ?
C62 C63 H63 120.5 . . ?
C63 C64 C65 118.3(12) . . ?
C63 C64 H64 120.9 . . ?
C65 C64 H64 120.9 . . ?
N13 C65 C64 122.6(12) . . ?
N13 C65 Cl13 118.6(9) . . ?
C64 C65 Cl13 118.7(10) . . ?
O14 C66 N14 111.4(11) . . ?
O14 C66 C67 124.1(11) . . ?
N14 C66 C67 124.5(11) . . ?
C68 C67 C66 117.2(12) . . ?
C68 C67 H67 121.4 . . ?
C66 C67 H67 121.4 . . ?
C69 C68 C67 120.2(12) . . ?
C69 C68 H68 119.9 . . ?
C67 C68 H68 119.9 . . ?
C68 C69 C70 118.2(11) . . ?
C68 C69 H69 120.9 . . ?
C70 C69 H69 120.9 . . ?
N14 C70 C69 122.5(12) . . ?
N14 C70 Cl14 116.6(10) . . ?
C69 C70 Cl14 120.8(9) . . ?
O15 C71 N15 109.5(12) . . ?
O15 C71 C72 127.4(12) . . ?
N15 C71 C72 123.1(13) . . ?
C71 C72 C73 116.2(13) . . ?
C71 C72 H72 121.9 . . ?
C73 C72 H72 121.9 . . ?
C72 C73 C74 122.4(14) . . ?
C72 C73 H73 118.8 . . ?
C74 C73 H73 118.8 . . ?
C75 C74 C73 113.6(13) . . ?
C75 C74 H74 123.2 . . ?
C73 C74 H74 123.2 . . ?
N15 C75 C74 125.2(13) . . ?
N15 C75 Cl15 117.7(11) . . ?
C74 C75 Cl15 116.9(11) . . ?
O16 C76 N16 111.9(10) . . ?
O16 C76 C77 124.4(11) . . ?
N16 C76 C77 123.7(12) . . ?
C76 C77 C78 116.7(12) . . ?
C76 C77 H77 121.7 . . ?
C78 C77 H77 121.7 . . ?
C77 C78 C79 122.5(13) . . ?
C77 C78 H78 118.7 . . ?
C79 C78 H78 118.7 . . ?
C80 C79 C78 115.6(12) . . ?
C80 C79 H79 122.2 . . ?
C78 C79 H79 122.2 . . ?
N16 C80 C79 125.1(12) . . ?
N16 C80 Cl16 115.3(9) . . ?
C79 C80 Cl16 119.6(10) . . ?
O17 C81 N17 115.2(10) . . ?
O17 C81 C82 123.5(10) . . ?
N17 C81 C82 121.3(11) . . ?
C83 C82 C81 120.6(12) . . ?
C83 C82 H82 119.7 . . ?
C81 C82 H82 119.7 . . ?
C82 C83 C84 117.5(12) . . ?
C82 C83 H83 121.2 . . ?
C84 C83 H83 121.2 . . ?
C85 C84 C83 119.2(11) . . ?
C85 C84 H84 120.4 . . ?
C83 C84 H84 120.4 . . ?
N17 C85 C84 124.7(12) . . ?
N17 C85 Cl17 116.0(9) . . ?
C84 C85 Cl17 119.0(9) . . ?
N18 C86 O18 119.4(10) . . ?
N18 C86 C87 121.4(10) . . ?
O18 C86 C87 119.2(11) . . ?
C88 C87 C86 117.4(12) . . ?
C88 C87 H87 121.3 . . ?
C86 C87 H87 121.3 . . ?
C87 C88 C89 121.2(11) . . ?
C87 C88 H88 119.4 . . ?
C89 C88 H88 119.4 . . ?
C90 C89 C88 119.5(11) . . ?
C90 C89 H89 120.2 . . ?
C88 C89 H89 120.2 . . ?
C89 C90 N18 121.0(11) . . ?
C89 C90 Cl18 123.3(9) . . ?
N18 C90 Cl18 115.3(8) . . ?
O19 C91 C92 123.6(11) . . ?
O19 C91 N19 117.6(11) . . ?
C92 C91 N19 118.7(11) . . ?
C91 C92 C93 123.9(12) . . ?
C91 C92 H92 118.0 . . ?
C93 C92 H92 118.0 . . ?
C94 C93 C92 117.1(12) . . ?
C94 C93 H93 121.4 . . ?
C92 C93 H93 121.4 . . ?
C93 C94 C95 117.7(12) . . ?
C93 C94 H94 121.2 . . ?
C95 C94 H94 121.2 . . ?
N19 C95 C94 125.6(11) . . ?
N19 C95 Cl19 114.1(9) . . ?
C94 C95 Cl19 120.3(9) . . ?
O20 C96 N20 116.7(11) . . ?
O20 C96 C97 124.5(11) . . ?
N20 C96 C97 118.8(12) . . ?
C98 C97 C96 118.4(11) . . ?
C98 C97 H97 120.8 . . ?
C96 C97 H97 120.8 . . ?
C99 C98 C97 119.7(13) . . ?
C99 C98 H98 120.1 . . ?
C97 C98 H98 120.1 . . ?
C100 C99 C98 118.7(13) . . ?
C100 C99 H99 120.6 . . ?
C98 C99 H99 120.6 . . ?
N20 C100 C99 123.0(12) . . ?
N20 C100 Cl20 116.8(11) . . ?
C99 C100 Cl20 120.3(11) . . ?
O21 C101 N21 111.9(9) . . ?
O21 C101 C102 126.0(11) . . ?
N21 C101 C102 122.0(10) . . ?
C103 C102 C101 117.6(11) . . ?
C103 C102 H102 121.2 . . ?
C101 C102 H102 121.2 . . ?
C102 C103 C104 122.0(11) . . ?
C102 C103 H103 119.0 . . ?
C104 C103 H103 119.0 . . ?
C105 C104 C103 117.7(11) . . ?
C105 C104 H104 121.2 . . ?
C103 C104 H104 121.2 . . ?
N21 C105 C104 121.6(11) . . ?
N21 C105 Cl21 116.2(8) . . ?
C104 C105 Cl21 122.2(9) . . ?
N22 C106 O22 120.6(10) . . ?
N22 C106 C107 121.1(11) . . ?
O22 C106 C107 118.2(10) . . ?
C108 C107 C106 119.8(11) . . ?
C108 C107 H107 120.1 . . ?
C106 C107 H107 120.1 . . ?
C109 C108 C107 117.9(11) . . ?
C109 C108 H108 121.1 . . ?
C107 C108 H108 121.1 . . ?
C110 C109 C108 117.0(11) . . ?
C110 C109 H109 121.5 . . ?
C108 C109 H109 121.5 . . ?
N22 C110 C109 125.3(11) . . ?
N22 C110 Cl22 117.2(8) . . ?
C109 C110 Cl22 117.5(9) . . ?
O23 C111 N23 112.7(11) . . ?
O23 C111 C112 126.1(11) . . ?
N23 C111 C112 121.0(10) . . ?
C113 C112 C111 117.3(12) . . ?
C113 C112 H112 121.4 . . ?
C111 C112 H112 121.4 . . ?
C114 C113 C112 119.9(13) . . ?
C114 C113 H113 120.1 . . ?
C112 C113 H113 120.1 . . ?
C115 C114 C113 119.2(11) . . ?
C115 C114 H114 120.4 . . ?
C113 C114 H114 120.4 . . ?
N23 C115 C114 125.2(11) . . ?
N23 C115 Cl23 114.5(9) . . ?
C114 C115 Cl23 120.1(9) . . ?
O24 C116 N24 116.2(10) . . ?
O24 C116 C117 122.2(12) . . ?
N24 C116 C117 121.5(10) . . ?
C116 C117 C118 118.6(12) . . ?
C116 C117 H117 120.7 . . ?
C118 C117 H117 120.7 . . ?
C119 C118 C117 120.5(12) . . ?
C119 C118 H118 119.8 . . ?
C117 C118 H118 119.8 . . ?
C118 C119 C120 115.7(11) . . ?
C118 C119 H119 122.2 . . ?
C120 C119 H119 122.2 . . ?
N24 C120 C119 126.6(12) . . ?
N24 C120 Cl24 114.7(9) . . ?
C119 C120 Cl24 118.6(9) . . ?
C122 C121 P1 112.5(7) . . ?
C122 C121 H12A 109.1 . . ?
P1 C121 H12A 109.1 . . ?
C122 C121 H12B 109.1 . . ?
P1 C121 H12B 109.1 . . ?
H12A C121 H12B 107.8 . . ?
C121 C122 H12C 109.5 . . ?
C121 C122 H12D 109.5 . . ?
H12C C122 H12D 109.5 . . ?
C121 C122 H12E 109.5 . . ?
H12C C122 H12E 109.5 . . ?
H12D C122 H12E 109.5 . . ?
C124 C123 P2 112.5(8) . . ?
C124 C123 H12F 109.1 . . ?
P2 C123 H12F 109.1 . . ?
C124 C123 H12G 109.1 . . ?
P2 C123 H12G 109.1 . . ?
H12F C123 H12G 107.8 . . ?
C123 C124 H12H 109.5 . . ?
C123 C124 H12I 109.5 . . ?
H12H C124 H12I 109.5 . . ?
C123 C124 H12J 109.5 . . ?
H12H C124 H12J 109.5 . . ?
H12I C124 H12J 109.5 . . ?
C126 C125 P3 112.6(7) . . ?
C126 C125 H12K 109.1 . . ?
P3 C125 H12K 109.1 . . ?
C126 C125 H12L 109.1 . . ?
P3 C125 H12L 109.1 . . ?
H12K C125 H12L 107.8 . . ?
C125 C126 H12M 109.5 . . ?
C125 C126 H12N 109.5 . . ?
H12M C126 H12N 109.5 . . ?
C125 C126 H12O 109.5 . . ?
H12M C126 H12O 109.5 . . ?
H12N C126 H12O 109.5 . . ?
N25 C127 C128 178(2) . . ?
C127 C128 H12P 109.5 . . ?
C127 C128 H12Q 109.5 . . ?
H12P C128 H12Q 109.5 . . ?
C127 C128 H12R 109.5 . . ?
H12P C128 H12R 109.5 . . ?
H12Q C128 H12R 109.5 . . ?
N26 C129 C130 177.0(14) . . ?
C129 C130 H13A 109.5 . . ?
C129 C130 H13B 109.5 . . ?
H13A C130 H13B 109.5 . . ?
C129 C130 H13C 109.5 . . ?
H13A C130 H13C 109.5 . . ?
H13B C130 H13C 109.5 . . ?
N27 C131 C132 176(2) . . ?
C131 C132 H13D 109.5 . . ?
C131 C132 H13E 109.5 . . ?
H13D C132 H13E 109.5 . . ?
C131 C132 H13F 109.5 . . ?
H13D C132 H13F 109.5 . . ?
H13E C132 H13F 109.5 . . ?
N1S C1S C2S 172(3) . . ?
C1S C2S H2S1 109.5 . . ?
C1S C2S H2S2 109.5 . . ?
H2S1 C2S H2S2 109.5 . . ?
C1S C2S H2S3 109.5 . . ?
H2S1 C2S H2S3 109.5 . . ?
H2S2 C2S H2S3 109.5 . . ?
N2S C3S C4S 173(3) . . ?
C3S C4S H4S1 109.5 . . ?
C3S C4S H4S2 109.5 . . ?
H4S1 C4S H4S2 109.5 . . ?
C3S C4S H4S3 109.5 . . ?
H4S1 C4S H4S3 109.5 . . ?
H4S2 C4S H4S3 109.5 . . ?
N3S C5S C6S 164(3) . . ?
C5S C6S H6S1 109.5 . . ?
C5S C6S H6S2 109.5 . . ?
H6S1 C6S H6S2 109.5 . . ?
C5S C6S H6S3 109.5 . . ?
H6S1 C6S H6S3 109.5 . . ?
H6S2 C6S H6S3 109.5 . . ?
N4S C7S C8S 160(5) . . ?
C7S C8S H8S1 109.5 . . ?
C7S C8S H8S2 109.5 . . ?
H8S1 C8S H8S2 109.5 . . ?
C7S C8S H8S3 109.5 . . ?
H8S1 C8S H8S3 109.5 . . ?
H8S2 C8S H8S3 109.5 . . ?
N5S C9S C10S 177(3) . . ?
C9S C10S H10A 109.5 . . ?
C9S C10S H10B 109.5 . . ?
H10A C10S H10B 109.5 . . ?
C9S C10S H10C 109.5 . . ?
H10A C10S H10C 109.5 . . ?
H10B C10S H10C 109.5 . . ?
C11S N6S O1T 112(3) . . ?
N6S C11S C12S 173(3) . . ?
C11S C12S H12S 109.5 . . ?
C11S C12S H12T 109.5 . . ?
H12S C12S H12T 109.5 . . ?
C11S C12S H12U 109.5 . . ?
H12S C12S H12U 109.5 . . ?
H12T C12S H12U 109.5 . . ?

loop_
_geom_bond_atom_site_label_1
_geom_bond_atom_site_label_2
_geom_bond_distance
_geom_bond_site_symmetry_2
_geom_bond_publ_flag
Co1 N25 1.990(13) . ?
Co1 N2 2.103(11) . ?
Co1 N1 2.130(9) . ?
Co1 O1 2.164(7) . ?
Co1 N3 2.182(10) . ?
Co1 O3 2.183(8) . ?
Co2 O2 2.021(8) . ?
Co2 O3 2.053(7) . ?
Co2 O34 2.111(7) . ?
Co2 O4 2.120(8) . ?
Co2 O25 2.128(7) . ?
Co2 N4 2.192(9) . ?
Co3 O1 2.044(7) . ?
Co3 O25 2.073(7) . ?
Co3 O2 2.103(8) . ?
Co3 N5 2.134(10) . ?
Co3 O6 2.174(7) . ?
Co3 O5 2.183(7) . ?
Co4 O27 2.004(7) . ?
Co4 O4 2.073(7) . ?
Co4 O7 2.118(7) . ?
Co4 O39 2.122(7) . ?
Co4 O32 2.159(8) . ?
Co4 O34 2.290(8) . ?
Co5 O9 2.007(8) . ?
Co5 O8 2.069(8) . ?
Co5 O26 2.089(8) . ?
Co5 O5 2.096(7) . ?
Co5 O6 2.105(8) . ?
Co6 O24 2.012(7) . ?
Co6 O7 2.064(8) . ?
Co6 O10 2.068(7) . ?
Co6 O11 2.078(7) . ?
Co6 O32 2.086(7) . ?
Co7 O28 2.032(7) . ?
Co7 O8 2.074(7) . ?
Co7 O12 2.091(7) . ?
Co7 O36 2.109(7) . ?
Co7 O26 2.155(8) . ?
Co7 O35 2.275(7) . ?
Co8 O14 2.052(7) . ?
Co8 O29 2.104(6) . ?
Co8 N12 2.108(9) . ?
Co8 O13 2.111(8) . ?
Co8 O35 2.116(7) . ?
Co8 O12 2.184(7) . ?
Co9 N26 2.093(9) . ?
Co9 N15 2.099(11) . ?
Co9 O14 2.108(8) . ?
Co9 N13 2.123(9) . ?
Co9 O15 2.193(7) . ?
Co9 N14 2.213(9) . ?
Co10 O15 2.035(7) . ?
Co10 O29 2.070(7) . ?
Co10 O13 2.102(7) . ?
Co10 O17 2.158(7) . ?
Co10 N16 2.170(10) . ?
Co10 O16 2.186(7) . ?
Co11 O18 1.999(8) . ?
Co11 O19 2.070(7) . ?
Co11 O16 2.082(8) . ?
Co11 O30 2.084(7) . ?
Co11 O17 2.104(7) . ?
Co11 N17 2.422(9) . ?
Co12 O31 2.010(7) . ?
Co12 O19 2.080(7) . ?
Co12 O20 2.087(7) . ?
Co12 O38 2.104(7) . ?
Co12 O30 2.111(7) . ?
Co12 O37 2.233(7) . ?
Co13 O21 2.051(7) . ?
Co13 O22 2.058(7) . ?
Co13 O33 2.100(8) . ?
Co13 O20 2.119(7) . ?
Co13 O37 2.139(7) . ?
Co13 N20 2.153(10) . ?
Co14 O23 2.016(7) . ?
Co14 O33 2.071(7) . ?
Co14 O22 2.086(8) . ?
Co14 O10 2.156(8) . ?
Co14 N10 2.170(9) . ?
Co14 O11 2.171(6) . ?
Co15 N27 2.052(11) . ?
Co15 N23 2.120(9) . ?
Co15 N22 2.139(9) . ?
Co15 O21 2.141(7) . ?
Co15 O23 2.157(8) . ?
Co15 N21 2.189(8) . ?
Cl1 C1 1.757(13) . ?
Cl2 C10 1.745(13) . ?
Cl3 C15 1.741(12) . ?
Cl4 C20 1.734(14) . ?
Cl5 C25 1.716(14) . ?
Cl6 C30 1.746(13) . ?
Cl7 C35 1.737(12) . ?
Cl8 C40 1.722(12) . ?
Cl9 C45 1.745(12) . ?
Cl10 C50 1.681(13) . ?
Cl11 C55 1.698(14) . ?
Cl12 C60 1.759(12) . ?
Cl13 C65 1.712(13) . ?
Cl14 C70 1.732(13) . ?
Cl15 C75 1.723(13) . ?
Cl16 C80 1.742(12) . ?
Cl17 C85 1.742(12) . ?
Cl18 C90 1.717(12) . ?
Cl19 C95 1.735(12) . ?
Cl20 C100 1.722(13) . ?
Cl21 C105 1.722(12) . ?
Cl22 C110 1.729(11) . ?
Cl23 C115 1.773(12) . ?
Cl24 C120 1.759(13) . ?
P1 O26 1.524(7) . ?
P1 O27 1.525(7) . ?
P1 O25 1.538(8) . ?
P1 C121 1.816(10) . ?
P2 O28 1.490(8) . ?
P2 O29 1.531(7) . ?
P2 O30 1.532(7) . ?
P2 C123 1.816(10) . ?
P3 O32 1.509(8) . ?
P3 O31 1.525(7) . ?
P3 O33 1.542(7) . ?
P3 C125 1.772(10) . ?
Na1 O31 2.373(8) . ?
Na1 O28 2.388(8) . ?
Na1 O39 2.398(9) . ?
Na1 O36 2.408(8) . ?
Na1 O27 2.408(8) . ?
Na1 O38 2.420(8) . ?
O1 C5 1.326(12) . ?
O2 C6 1.342(14) . ?
O3 C11 1.310(13) . ?
O4 C16 1.326(14) . ?
O5 C21 1.264(13) . ?
O6 C26 1.375(13) . ?
O7 C31 1.322(13) . ?
O8 C36 1.319(12) . ?
O9 C41 1.316(13) . ?
O10 C46 1.311(12) . ?
O11 C51 1.324(12) . ?
O12 C56 1.336(12) . ?
O13 C61 1.302(13) . ?
O14 C66 1.330(12) . ?
O15 C71 1.297(14) . ?
O16 C76 1.354(13) . ?
O17 C81 1.332(12) . ?
O18 C86 1.328(12) . ?
O19 C91 1.290(12) . ?
O20 C96 1.274(13) . ?
O21 C101 1.314(12) . ?
O22 C106 1.335(12) . ?
O23 C111 1.295(12) . ?
O24 C116 1.278(12) . ?
N1 C5 1.297(14) . ?
N1 C1 1.308(14) . ?
N2 C10 1.362(15) . ?
N2 C6 1.375(15) . ?
N3 C15 1.313(14) . ?
N3 C11 1.380(13) . ?
N4 C20 1.304(15) . ?
N4 C16 1.332(15) . ?
N5 C21 1.350(14) . ?
N5 C25 1.365(15) . ?
N6 C26 1.349(14) . ?
N6 C30 1.359(14) . ?
N7 C35 1.332(14) . ?
N7 C31 1.334(14) . ?
N8 C40 1.394(13) . ?
N8 C36 1.408(15) . ?
N9 C45 1.311(14) . ?
N9 C41 1.359(13) . ?
N10 C50 1.343(13) . ?
N10 C46 1.371(14) . ?
N11 C51 1.343(15) . ?
N11 C55 1.348(14) . ?
N12 C60 1.330(13) . ?
N12 C56 1.362(13) . ?
N13 C65 1.365(14) . ?
N13 C61 1.393(14) . ?
N14 C70 1.337(13) . ?
N14 C66 1.340(14) . ?
N15 C75 1.324(15) . ?
N15 C71 1.364(14) . ?
N16 C80 1.336(14) . ?
N16 C76 1.368(13) . ?
N17 C85 1.325(13) . ?
N17 C81 1.365(14) . ?
N18 C86 1.311(14) . ?
N18 C90 1.379(13) . ?
N19 C95 1.357(14) . ?
N19 C91 1.384(14) . ?
N20 C100 1.323(15) . ?
N20 C96 1.340(14) . ?
N21 C101 1.344(13) . ?
N21 C105 1.361(13) . ?
N22 C106 1.320(13) . ?
N22 C110 1.335(13) . ?
N23 C115 1.308(12) . ?
N23 C111 1.345(13) . ?
N24 C120 1.317(13) . ?
N24 C116 1.377(14) . ?
N25 C127 1.044(18) . ?
N26 C129 1.097(13) . ?
N27 C131 1.023(16) . ?
C1 C2 1.340(16) . ?
C2 C3 1.389(16) . ?
C2 H2 0.9300 . ?
C3 C4 1.365(15) . ?
C3 H3 0.9300 . ?
C4 C5 1.415(15) . ?
C4 H4 0.9300 . ?
C6 C7 1.362(16) . ?
C7 C8 1.337(16) . ?
C7 H7 0.9300 . ?
C8 C9 1.336(17) . ?
C8 H8 0.9300 . ?
C9 C10 1.339(17) . ?
C9 H9 0.9300 . ?
C11 C12 1.362(16) . ?
C12 C13 1.386(16) . ?
C12 H12 0.9300 . ?
C13 C14 1.399(15) . ?
C13 H13 0.9300 . ?
C14 C15 1.318(16) . ?
C14 H14 0.9300 . ?
C16 C17 1.423(16) . ?
C17 C18 1.345(17) . ?
C17 H17 0.9300 . ?
C18 C19 1.392(18) . ?
C18 H18 0.9300 . ?
C19 C20 1.388(16) . ?
C19 H19 0.9300 . ?
C21 C22 1.425(15) . ?
C22 C23 1.368(17) . ?
C22 H22 0.9300 . ?
C23 C24 1.484(18) . ?
C23 H23 0.9300 . ?
C24 C25 1.319(16) . ?
C24 H24 0.9300 . ?
C26 C27 1.347(16) . ?
C27 C28 1.367(16) . ?
C27 H27 0.9300 . ?
C28 C29 1.395(16) . ?
C28 H28 0.9300 . ?
C29 C30 1.331(17) . ?
C29 H29 0.9300 . ?
C31 C32 1.394(15) . ?
C32 C33 1.355(16) . ?
C32 H32 0.9300 . ?
C33 C34 1.382(16) . ?
C33 H33 0.9300 . ?
C34 C35 1.377(15) . ?
C34 H34 0.9300 . ?
C36 C37 1.373(16) . ?
C37 C38 1.414(15) . ?
C37 H37 0.9300 . ?
C38 C39 1.427(16) . ?
C38 H38 0.9300 . ?
C39 C40 1.305(15) . ?
C39 H39 0.9300 . ?
C41 C42 1.407(15) . ?
C42 C43 1.371(16) . ?
C42 H42 0.9300 . ?
C43 C44 1.415(15) . ?
C43 H43 0.9300 . ?
C44 C45 1.368(15) . ?
C44 H44 0.9300 . ?
C46 C47 1.440(16) . ?
C47 C48 1.352(15) . ?
C47 H47 0.9300 . ?
C48 C49 1.390(17) . ?
C48 H48 0.9300 . ?
C49 C50 1.376(16) . ?
C49 H49 0.9300 . ?
C51 C52 1.391(16) . ?
C52 C53 1.362(15) . ?
C52 H52 0.9300 . ?
C53 C54 1.368(18) . ?
C53 H53 0.9300 . ?
C54 C55 1.409(17) . ?
C54 H54 0.9300 . ?
C56 C57 1.368(15) . ?
C57 C58 1.369(14) . ?
C57 H57 0.9300 . ?
C58 C59 1.342(15) . ?
C58 H58 0.9300 . ?
C59 C60 1.346(16) . ?
C59 H59 0.9300 . ?
C61 C62 1.331(15) . ?
C62 C63 1.403(16) . ?
C62 H62 0.9300 . ?
C63 C64 1.356(17) . ?
C63 H63 0.9300 . ?
C64 C65 1.427(16) . ?
C64 H64 0.9300 . ?
C66 C67 1.393(16) . ?
C67 C68 1.391(14) . ?
C67 H67 0.9300 . ?
C68 C69 1.373(16) . ?
C68 H68 0.9300 . ?
C69 C70 1.423(16) . ?
C69 H69 0.9300 . ?
C71 C72 1.377(17) . ?
C72 C73 1.420(17) . ?
C72 H72 0.9300 . ?
C73 C74 1.442(17) . ?
C73 H73 0.9300 . ?
C74 C75 1.400(18) . ?
C74 H74 0.9300 . ?
C76 C77 1.373(15) . ?
C77 C78 1.372(16) . ?
C77 H77 0.9300 . ?
C78 C79 1.390(16) . ?
C78 H78 0.9300 . ?
C79 C80 1.375(16) . ?
C79 H79 0.9300 . ?
C81 C82 1.416(15) . ?
C82 C83 1.341(15) . ?
C82 H82 0.9300 . ?
C83 C84 1.406(16) . ?
C83 H83 0.9300 . ?
C84 C85 1.361(15) . ?
C84 H84 0.9300 . ?
C86 C87 1.416(15) . ?
C87 C88 1.346(14) . ?
C87 H87 0.9300 . ?
C88 C89 1.369(15) . ?
C88 H88 0.9300 . ?
C89 C90 1.336(14) . ?
C89 H89 0.9300 . ?
C91 C92 1.355(16) . ?
C92 C93 1.394(15) . ?
C92 H92 0.9300 . ?
C93 C94 1.363(15) . ?
C93 H93 0.9300 . ?
C94 C95 1.370(16) . ?
C94 H94 0.9300 . ?
C96 C97 1.435(16) . ?
C97 C98 1.389(16) . ?
C97 H97 0.9300 . ?
C98 C99 1.380(16) . ?
C98 H98 0.9300 . ?
C99 C100 1.354(17) . ?
C99 H99 0.9300 . ?
C101 C102 1.372(14) . ?
C102 C103 1.368(15) . ?
C102 H102 0.9300 . ?
C103 C104 1.373(16) . ?
C103 H103 0.9300 . ?
C104 C105 1.368(14) . ?
C104 H104 0.9300 . ?
C106 C107 1.417(15) . ?
C107 C108 1.410(15) . ?
C107 H107 0.9300 . ?
C108 C109 1.408(15) . ?
C108 H108 0.9300 . ?
C109 C110 1.386(15) . ?
C109 H109 0.9300 . ?
C111 C112 1.413(16) . ?
C112 C113 1.381(15) . ?
C112 H112 0.9300 . ?
C113 C114 1.334(16) . ?
C113 H113 0.9300 . ?
C114 C115 1.334(15) . ?
C114 H114 0.9300 . ?
C116 C117 1.390(15) . ?
C117 C118 1.406(15) . ?
C117 H117 0.9300 . ?
C118 C119 1.383(16) . ?
C118 H118 0.9300 . ?
C119 C120 1.391(15) . ?
C119 H119 0.9300 . ?
C121 C122 1.535(14) . ?
C121 H12A 0.9700 . ?
C121 H12B 0.9700 . ?
C122 H12C 0.9600 . ?
C122 H12D 0.9600 . ?
C122 H12E 0.9600 . ?
C123 C124 1.503(16) . ?
C123 H12F 0.9700 . ?
C123 H12G 0.9700 . ?
C124 H12H 0.9600 . ?
C124 H12I 0.9600 . ?
C124 H12J 0.9600 . ?
C125 C126 1.584(14) . ?
C125 H12K 0.9700 . ?
C125 H12L 0.9700 . ?
C126 H12M 0.9600 . ?
C126 H12N 0.9600 . ?
C126 H12O 0.9600 . ?
C127 C128 1.66(2) . ?
C128 H12P 0.9600 . ?
C128 H12Q 0.9600 . ?
C128 H12R 0.9600 . ?
C129 C130 1.455(15) . ?
C130 H13A 0.9600 . ?
C130 H13B 0.9600 . ?
C130 H13C 0.9600 . ?
C131 C132 1.60(2) . ?
C132 H13D 0.9600 . ?
C132 H13E 0.9600 . ?
C132 H13F 0.9600 . ?
N1S C1S 1.07(3) . ?
C1S C2S 1.35(4) . ?
C2S H2S1 0.9600 . ?
C2S H2S2 0.9600 . ?
C2S H2S3 0.9600 . ?
N2S C3S 1.04(3) . ?
C3S C4S 1.38(4) . ?
C4S H4S1 0.9600 . ?
C4S H4S2 0.9600 . ?
C4S H4S3 0.9600 . ?
N3S C5S 1.11(2) . ?
C5S C6S 1.54(3) . ?
C6S H6S1 0.9600 . ?
C6S H6S2 0.9600 . ?
C6S H6S3 0.9600 . ?
N4S C7S 0.92(4) . ?
C7S C8S 1.29(4) . ?
C8S H8S1 0.9600 . ?
C8S H8S2 0.9600 . ?
C8S H8S3 0.9600 . ?
N5S C9S 1.13(3) . ?
C9S C10S 1.44(3) . ?
C10S H10A 0.9600 . ?
C10S H10B 0.9600 . ?
C10S H10C 0.9600 . ?
N6S C11S 1.16(4) . ?
N6S O1T 1.67(6) . ?
C11S C12S 1.53(4) . ?
C12S H12S 0.9600 . ?
C12S H12T 0.9600 . ?
C12S H12U 0.9600 . ?

loop_
_geom_torsion_atom_site_label_1
_geom_torsion_atom_site_label_2
_geom_torsion_atom_site_label_3
_geom_torsion_atom_site_label_4
_geom_torsion
_geom_torsion_site_symmetry_1
_geom_torsion_site_symmetry_2
_geom_torsion_site_symmetry_3
_geom_torsion_site_symmetry_4
_geom_torsion_publ_flag
O25 Co3 O1 C5 -151.1(13) . . . . ?
O2 Co3 O1 C5 128.5(13) . . . . ?
N5 Co3 O1 C5 12.8(13) . . . . ?
O6 Co3 O1 C5 143(3) . . . . ?
O5 Co3 O1 C5 -47.1(13) . . . . ?
O25 Co3 O1 Co1 66.9(4) . . . . ?
O2 Co3 O1 Co1 -13.5(4) . . . . ?
N5 Co3 O1 Co1 -129.2(5) . . . . ?
O6 Co3 O1 Co1 1(3) . . . . ?
O5 Co3 O1 Co1 170.9(4) . . . . ?
N25 Co1 O1 C5 27(2) . . . . ?
N2 Co1 O1 C5 -103.7(7) . . . . ?
N1 Co1 O1 C5 0.3(7) . . . . ?
N3 Co1 O1 C5 97.9(7) . . . . ?
O3 Co1 O1 C5 158.7(7) . . . . ?
N25 Co1 O1 Co3 -175.9(19) . . . . ?
N2 Co1 O1 Co3 53.6(5) . . . . ?
N1 Co1 O1 Co3 157.5(6) . . . . ?
N3 Co1 O1 Co3 -104.8(5) . . . . ?
O3 Co1 O1 Co3 -44.0(5) . . . . ?
O3 Co2 O2 C6 62.3(10) . . . . ?
O34 Co2 O2 C6 -123.0(10) . . . . ?
O4 Co2 O2 C6 -76(2) . . . . ?
O25 Co2 O2 C6 155.6(10) . . . . ?
N4 Co2 O2 C6 -29.7(10) . . . . ?
O3 Co2 O2 Co3 -96.2(3) . . . . ?
O34 Co2 O2 Co3 78.5(3) . . . . ?
O4 Co2 O2 Co3 125.7(17) . . . . ?
O25 Co2 O2 Co3 -2.9(3) . . . . ?
N4 Co2 O2 Co3 171.9(3) . . . . ?
O1 Co3 O2 C6 -64.1(9) . . . . ?
O25 Co3 O2 C6 -157.1(9) . . . . ?
N5 Co3 O2 C6 24.4(10) . . . . ?
O6 Co3 O2 C6 117.3(9) . . . . ?
O5 Co3 O2 C6 95.1(16) . . . . ?
O1 Co3 O2 Co2 95.9(3) . . . . ?
O25 Co3 O2 Co2 3.0(3) . . . . ?
N5 Co3 O2 Co2 -175.6(3) . . . . ?
O6 Co3 O2 Co2 -82.6(3) . . . . ?
O5 Co3 O2 Co2 -104.9(14) . . . . ?
O2 Co2 O3 C11 125.9(8) . . . . ?
O34 Co2 O3 C11 12(3) . . . . ?
O4 Co2 O3 C11 -60.7(9) . . . . ?
O25 Co2 O3 C11 44.8(8) . . . . ?
N4 Co2 O3 C11 -122.9(9) . . . . ?
O2 Co2 O3 Co1 12.1(4) . . . . ?
O34 Co2 O3 Co1 -102(3) . . . . ?
O4 Co2 O3 Co1 -174.5(4) . . . . ?
O25 Co2 O3 Co1 -69.0(4) . . . . ?
N4 Co2 O3 Co1 123.3(5) . . . . ?
N25 Co1 O3 C11 85.1(7) . . . . ?
N2 Co1 O3 C11 -174.5(7) . . . . ?
N1 Co1 O3 C11 -41.0(10) . . . . ?
O1 Co1 O3 C11 -85.0(6) . . . . ?
N3 Co1 O3 C11 -2.9(6) . . . . ?
N25 Co1 O3 Co2 -145.6(5) . . . . ?
N2 Co1 O3 Co2 -45.1(5) . . . . ?
N1 Co1 O3 Co2 88.4(8) . . . . ?
O1 Co1 O3 Co2 44.4(4) . . . . ?
N3 Co1 O3 Co2 126.5(5) . . . . ?
O27 Co4 O4 C16 -168.9(9) . . . . ?
O7 Co4 O4 C16 19.5(9) . . . . ?
O39 Co4 O4 C16 -70.4(15) . . . . ?
O32 Co4 O4 C16 96.3(9) . . . . ?
O34 Co4 O4 C16 -76.2(9) . . . . ?
O27 Co4 O4 Co2 -69.3(3) . . . . ?
O7 Co4 O4 Co2 119.2(3) . . . . ?
O39 Co4 O4 Co2 29.3(14) . . . . ?
O32 Co4 O4 Co2 -164.1(3) . . . . ?
O34 Co4 O4 Co2 23.4(3) . . . . ?
O2 Co2 O4 C16 50(2) . . . . ?
O3 Co2 O4 C16 -88.1(6) . . . . ?
O34 Co2 O4 C16 97.5(6) . . . . ?
O25 Co2 O4 C16 176.5(6) . . . . ?
N4 Co2 O4 C16 0.0(6) . . . . ?
O2 Co2 O4 Co4 -73.1(18) . . . . ?
O3 Co2 O4 Co4 149.2(3) . . . . ?
O34 Co2 O4 Co4 -25.3(3) . . . . ?
O25 Co2 O4 Co4 53.7(3) . . . . ?
N4 Co2 O4 Co4 -122.7(4) . . . . ?
O9 Co5 O5 C21 31(3) . . . . ?
O8 Co5 O5 C21 -111.1(9) . . . . ?
O26 Co5 O5 C21 170.3(9) . . . . ?
O6 Co5 O5 C21 73.0(9) . . . . ?
O9 Co5 O5 Co3 -65(2) . . . . ?
O8 Co5 O5 Co3 153.2(3) . . . . ?
O26 Co5 O5 Co3 74.6(3) . . . . ?
O6 Co5 O5 Co3 -22.7(3) . . . . ?
O1 Co3 O5 C21 78.9(7) . . . . ?
O25 Co3 O5 C21 174.9(6) . . . . ?
O2 Co3 O5 C21 -79.6(16) . . . . ?
N5 Co3 O5 C21 -2.9(6) . . . . ?
O6 Co3 O5 C21 -102.2(7) . . . . ?
O1 Co3 O5 Co5 -156.8(3) . . . . ?
O25 Co3 O5 Co5 -60.8(3) . . . . ?
O2 Co3 O5 Co5 44.7(15) . . . . ?
N5 Co3 O5 Co5 121.4(4) . . . . ?
O6 Co3 O5 Co5 22.1(3) . . . . ?
O9 Co5 O6 C26 77.2(6) . . . . ?
O8 Co5 O6 C26 134(3) . . . . ?
O26 Co5 O6 C26 173.4(6) . . . . ?
O5 Co5 O6 C26 -97.6(6) . . . . ?
O9 Co5 O6 Co3 -162.4(3) . . . . ?
O8 Co5 O6 Co3 -106(3) . . . . ?
O26 Co5 O6 Co3 -66.2(3) . . . . ?
O5 Co5 O6 Co3 22.8(3) . . . . ?
O1 Co3 O6 C26 -109(3) . . . . ?
O25 Co3 O6 C26 -175.4(8) . . . . ?
O2 Co3 O6 C26 -94.7(8) . . . . ?
N5 Co3 O6 C26 20.9(8) . . . . ?
O5 Co3 O6 C26 80.7(8) . . . . ?
O1 Co3 O6 Co5 148(3) . . . . ?
O25 Co3 O6 Co5 81.9(3) . . . . ?
O2 Co3 O6 Co5 162.6(3) . . . . ?
N5 Co3 O6 Co5 -81.8(4) . . . . ?
O5 Co3 O6 Co5 -22.0(3) . . . . ?
O24 Co6 O7 C31 -69.6(8) . . . . ?
O10 Co6 O7 C31 103.7(8) . . . . ?
O11 Co6 O7 C31 -125(4) . . . . ?
O32 Co6 O7 C31 -168.7(8) . . . . ?
O24 Co6 O7 Co4 82.3(3) . . . . ?
O10 Co6 O7 Co4 -104.4(3) . . . . ?
O11 Co6 O7 Co4 27(4) . . . . ?
O32 Co6 O7 Co4 -16.8(3) . . . . ?
O27 Co4 O7 C31 162.2(16) . . . . ?
O4 Co4 O7 C31 -90.5(9) . . . . ?
O39 Co4 O7 C31 75.9(9) . . . . ?
O32 Co4 O7 C31 166.8(9) . . . . ?
O34 Co4 O7 C31 -12.8(9) . . . . ?
O27 Co4 O7 Co6 11.9(19) . . . . ?
O4 Co4 O7 Co6 119.1(3) . . . . ?
O39 Co4 O7 Co6 -74.5(3) . . . . ?
O32 Co4 O7 Co6 16.4(3) . . . . ?
O34 Co4 O7 Co6 -163.1(3) . . . . ?
O9 Co5 O8 C36 -80.1(8) . . . . ?
O26 Co5 O8 C36 -176.9(8) . . . . ?
O5 Co5 O8 C36 95.2(8) . . . . ?
O6 Co5 O8 C36 -137(3) . . . . ?
O9 Co5 O8 Co7 81.8(3) . . . . ?
O26 Co5 O8 Co7 -15.1(3) . . . . ?
O5 Co5 O8 Co7 -103.0(3) . . . . ?
O6 Co5 O8 Co7 25(3) . . . . ?
O28 Co7 O8 C36 170.4(19) . . . . ?
O12 Co7 O8 C36 -83.3(9) . . . . ?
O36 Co7 O8 C36 85.1(8) . . . . ?
O26 Co7 O8 C36 174.6(9) . . . . ?
O35 Co7 O8 C36 -3.5(9) . . . . ?
O28 Co7 O8 Co5 11(2) . . . . ?
O12 Co7 O8 Co5 116.8(3) . . . . ?
O36 Co7 O8 Co5 -74.8(3) . . . . ?
O26 Co7 O8 Co5 14.7(3) . . . . ?
O35 Co7 O8 Co5 -163.4(3) . . . . ?
O8 Co5 O9 C41 149.6(10) . . . . ?
O26 Co5 O9 C41 -132.1(9) . . . . ?
O5 Co5 O9 C41 7(3) . . . . ?
O6 Co5 O9 C41 -34.7(10) . . . . ?
O24 Co6 O10 C46 9(3) . . . . ?
O7 Co6 O10 C46 -109.6(9) . . . . ?
O11 Co6 O10 C46 73.4(9) . . . . ?
O32 Co6 O10 C46 170.8(9) . . . . ?
O24 Co6 O10 Co14 -87(3) . . . . ?
O7 Co6 O10 Co14 155.0(3) . . . . ?
O11 Co6 O10 Co14 -21.9(3) . . . . ?
O32 Co6 O10 Co14 75.5(3) . . . . ?
O23 Co14 O10 C46 86.5(6) . . . . ?
O33 Co14 O10 C46 -179.6(6) . . . . ?
O22 Co14 O10 C46 -70.1(13) . . . . ?
N10 Co14 O10 C46 -0.1(6) . . . . ?
O11 Co14 O10 C46 -98.8(6) . . . . ?
O23 Co14 O10 Co6 -153.5(3) . . . . ?
O33 Co14 O10 Co6 -59.6(3) . . . . ?
O22 Co14 O10 Co6 49.9(12) . . . . ?
N10 Co14 O10 Co6 119.9(4) . . . . ?
O11 Co14 O10 Co6 21.2(3) . . . . ?
O24 Co6 O11 C51 74.4(6) . . . . ?
O7 Co6 O11 C51 130(4) . . . . ?
O10 Co6 O11 C51 -98.7(6) . . . . ?
O32 Co6 O11 C51 172.8(6) . . . . ?
O24 Co6 O11 Co14 -165.1(3) . . . . ?
O7 Co6 O11 Co14 -110(4) . . . . ?
O10 Co6 O11 Co14 21.8(3) . . . . ?
O32 Co6 O11 Co14 -66.7(3) . . . . ?
O23 Co14 O11 C51 -143(2) . . . . ?
O33 Co14 O11 C51 -170.5(9) . . . . ?
O22 Co14 O11 C51 -88.7(9) . . . . ?
O10 Co14 O11 C51 85.1(9) . . . . ?
N10 Co14 O11 C51 23.4(9) . . . . ?
O23 Co14 O11 Co6 111(2) . . . . ?
O33 Co14 O11 Co6 83.4(3) . . . . ?
O22 Co14 O11 Co6 165.2(3) . . . . ?
O10 Co14 O11 Co6 -21.0(3) . . . . ?
N10 Co14 O11 Co6 -82.7(3) . . . . ?
O28 Co7 O12 C56 -165.3(8) . . . . ?
O8 Co7 O12 C56 21.5(8) . . . . ?
O36 Co7 O12 C56 -72.2(17) . . . . ?
O26 Co7 O12 C56 98.7(8) . . . . ?
O35 Co7 O12 C56 -73.7(8) . . . . ?
O28 Co7 O12 Co8 -69.3(3) . . . . ?
O8 Co7 O12 Co8 117.5(3) . . . . ?
O36 Co7 O12 Co8 23.8(15) . . . . ?
O26 Co7 O12 Co8 -165.3(3) . . . . ?
O35 Co7 O12 Co8 22.3(2) . . . . ?
O14 Co8 O12 C56 -95.1(6) . . . . ?
O29 Co8 O12 C56 174.1(5) . . . . ?
N12 Co8 O12 C56 -0.2(6) . . . . ?
O13 Co8 O12 C56 27(2) . . . . ?
O35 Co8 O12 C56 94.0(6) . . . . ?
O14 Co8 O12 Co7 147.0(3) . . . . ?
O29 Co8 O12 Co7 56.2(3) . . . . ?
N12 Co8 O12 Co7 -118.1(4) . . . . ?
O13 Co8 O12 Co7 -91(2) . . . . ?
O35 Co8 O12 Co7 -23.9(2) . . . . ?
O15 Co10 O13 C61 -64.2(9) . . . . ?
O29 Co10 O13 C61 -156.0(9) . . . . ?
O17 Co10 O13 C61 119.9(9) . . . . ?
N16 Co10 O13 C61 25.3(9) . . . . ?
O16 Co10 O13 C61 91.9(16) . . . . ?
O15 Co10 O13 Co8 94.8(3) . . . . ?
O29 Co10 O13 Co8 3.0(3) . . . . ?
O17 Co10 O13 Co8 -81.1(3) . . . . ?
N16 Co10 O13 Co8 -175.7(3) . . . . ?
O16 Co10 O13 Co8 -109.1(13) . . . . ?
O14 Co8 O13 C61 64.0(10) . . . . ?
O29 Co8 O13 C61 153.4(10) . . . . ?
N12 Co8 O13 C61 -33.0(10) . . . . ?
O35 Co8 O13 C61 -124.7(10) . . . . ?
O12 Co8 O13 C61 -59(2) . . . . ?
O14 Co8 O13 Co10 -92.4(3) . . . . ?
O29 Co8 O13 Co10 -3.0(3) . . . . ?
N12 Co8 O13 Co10 170.6(3) . . . . ?
O35 Co8 O13 Co10 78.9(3) . . . . ?
O12 Co8 O13 Co10 144.9(19) . . . . ?
O29 Co8 O14 C66 50.9(9) . . . . ?
N12 Co8 O14 C66 -116.1(9) . . . . ?
O13 Co8 O14 C66 133.3(9) . . . . ?
O35 Co8 O14 C66 22(2) . . . . ?
O12 Co8 O14 C66 -53.3(9) . . . . ?
O29 Co8 O14 Co9 -74.9(4) . . . . ?
N12 Co8 O14 Co9 118.1(4) . . . . ?
O13 Co8 O14 Co9 7.5(4) . . . . ?
O35 Co8 O14 Co9 -104.1(18) . . . . ?
O12 Co8 O14 Co9 -179.1(3) . . . . ?
N26 Co9 O14 C66 91.8(6) . . . . ?
N15 Co9 O14 C66 -45.8(8) . . . . ?
N13 Co9 O14 C66 -174.3(6) . . . . ?
O15 Co9 O14 C66 -88.0(6) . . . . ?
N14 Co9 O14 C66 1.5(6) . . . . ?
N26 Co9 O14 Co8 -129.8(4) . . . . ?
N15 Co9 O14 Co8 92.6(6) . . . . ?
N13 Co9 O14 Co8 -35.9(4) . . . . ?
O15 Co9 O14 Co8 50.4(4) . . . . ?
N14 Co9 O14 Co8 139.9(5) . . . . ?
O29 Co10 O15 C71 -143.7(12) . . . . ?
O13 Co10 O15 C71 132.9(12) . . . . ?
O17 Co10 O15 C71 169.2(19) . . . . ?
N16 Co10 O15 C71 20.0(12) . . . . ?
O16 Co10 O15 C71 -41.5(12) . . . . ?
O29 Co10 O15 Co9 68.8(4) . . . . ?
O13 Co10 O15 Co9 -14.5(4) . . . . ?
O17 Co10 O15 Co9 22(2) . . . . ?
N16 Co10 O15 Co9 -127.4(4) . . . . ?
O16 Co10 O15 Co9 171.1(4) . . . . ?
N26 Co9 O15 C71 -24(4) . . . . ?
N15 Co9 O15 C71 0.0(7) . . . . ?
O14 Co9 O15 C71 153.6(7) . . . . ?
N13 Co9 O15 C71 -105.6(7) . . . . ?
N14 Co9 O15 C71 92.2(7) . . . . ?
N26 Co9 O15 Co10 136(3) . . . . ?
N15 Co9 O15 Co10 159.7(6) . . . . ?
O14 Co9 O15 Co10 -46.8(4) . . . . ?
N13 Co9 O15 Co10 54.1(4) . . . . ?
N14 Co9 O15 Co10 -108.1(4) . . . . ?
O18 Co11 O16 C76 55(4) . . . . ?
O19 Co11 O16 C76 -108.5(8) . . . . ?
O30 Co11 O16 C76 172.9(8) . . . . ?
O17 Co11 O16 C76 74.9(8) . . . . ?
N17 Co11 O16 C76 15.0(8) . . . . ?
O18 Co11 O16 Co10 -41(4) . . . . ?
O19 Co11 O16 Co10 155.5(3) . . . . ?
O30 Co11 O16 Co10 76.9(3) . . . . ?
O17 Co11 O16 Co10 -21.1(3) . . . . ?
N17 Co11 O16 Co10 -81.0(3) . . . . ?
O15 Co10 O16 C76 80.7(6) . . . . ?
O29 Co10 O16 C76 175.4(6) . . . . ?
O13 Co10 O16 C76 -74.5(15) . . . . ?
O17 Co10 O16 C76 -102.9(6) . . . . ?
N16 Co10 O16 C76 -2.0(6) . . . . ?
O15 Co10 O16 Co11 -155.7(3) . . . . ?
O29 Co10 O16 Co11 -60.9(3) . . . . ?
O13 Co10 O16 Co11 49.2(14) . . . . ?
O17 Co10 O16 Co11 20.7(3) . . . . ?
N16 Co10 O16 Co11 121.7(4) . . . . ?
O18 Co11 O17 C81 78.9(7) . . . . ?
O19 Co11 O17 C81 156(5) . . . . ?
O16 Co11 O17 C81 -99.6(7) . . . . ?
O30 Co11 O17 C81 173.3(6) . . . . ?
N17 Co11 O17 C81 -7.8(6) . . . . ?
O18 Co11 O17 Co10 -160.2(3) . . . . ?
O19 Co11 O17 Co10 -83(5) . . . . ?
O16 Co11 O17 Co10 21.4(3) . . . . ?
O30 Co11 O17 Co10 -65.8(3) . . . . ?
N17 Co11 O17 Co10 113.1(4) . . . . ?
O15 Co10 O17 C81 -128(2) . . . . ?
O29 Co10 O17 C81 -175.0(8) . . . . ?
O13 Co10 O17 C81 -91.4(8) . . . . ?
N16 Co10 O17 C81 21.5(8) . . . . ?
O16 Co10 O17 C81 82.3(8) . . . . ?
O15 Co10 O17 Co11 130(2) . . . . ?
O29 Co10 O17 Co11 82.2(3) . . . . ?
O13 Co10 O17 Co11 165.8(3) . . . . ?
N16 Co10 O17 Co11 -81.3(3) . . . . ?
O16 Co10 O17 Co11 -20.5(3) . . . . ?
O19 Co11 O18 C86 146.4(10) . . . . ?
O16 Co11 O18 C86 -17(4) . . . . ?
O30 Co11 O18 C86 -134.9(10) . . . . ?
O17 Co11 O18 C86 -37.0(10) . . . . ?
N17 Co11 O18 C86 22.8(10) . . . . ?
O18 Co11 O19 C91 -83.2(9) . . . . ?
O16 Co11 O19 C91 95.5(9) . . . . ?
O30 Co11 O19 C91 -177.9(9) . . . . ?
O17 Co11 O19 C91 -160(5) . . . . ?
N17 Co11 O19 C91 2.7(10) . . . . ?
O18 Co11 O19 Co12 80.3(3) . . . . ?
O16 Co11 O19 Co12 -101.0(3) . . . . ?
O30 Co11 O19 Co12 -14.4(3) . . . . ?
O17 Co11 O19 Co12 3(5) . . . . ?
N17 Co11 O19 Co12 166.2(3) . . . . ?
O31 Co12 O19 C91 168.3(18) . . . . ?
O20 Co12 O19 C91 -82.2(10) . . . . ?
O38 Co12 O19 C91 86.9(10) . . . . ?
O30 Co12 O19 C91 176.3(10) . . . . ?
O37 Co12 O19 C91 -3.4(10) . . . . ?
O31 Co12 O19 Co11 6(2) . . . . ?
O20 Co12 O19 Co11 115.8(3) . . . . ?
O38 Co12 O19 Co11 -75.1(3) . . . . ?
O30 Co12 O19 Co11 14.3(3) . . . . ?
O37 Co12 O19 Co11 -165.4(3) . . . . ?
O31 Co12 O20 C96 -168.3(9) . . . . ?
O19 Co12 O20 C96 19.7(9) . . . . ?
O38 Co12 O20 C96 -85.3(17) . . . . ?
O30 Co12 O20 C96 98.1(9) . . . . ?
O37 Co12 O20 C96 -74.4(9) . . . . ?
O31 Co12 O20 Co13 -70.6(3) . . . . ?
O19 Co12 O20 Co13 117.4(3) . . . . ?
O38 Co12 O20 Co13 12.4(16) . . . . ?
O30 Co12 O20 Co13 -164.3(3) . . . . ?
O37 Co12 O20 Co13 23.3(3) . . . . ?
O21 Co13 O20 C96 -87.3(7) . . . . ?
O22 Co13 O20 C96 56.0(18) . . . . ?
O33 Co13 O20 C96 179.0(6) . . . . ?
O37 Co13 O20 C96 99.0(6) . . . . ?
N20 Co13 O20 C96 0.2(6) . . . . ?
O21 Co13 O20 Co12 149.4(3) . . . . ?
O22 Co13 O20 Co12 -67.2(17) . . . . ?
O33 Co13 O20 Co12 55.8(3) . . . . ?
O37 Co13 O20 Co12 -24.2(3) . . . . ?
N20 Co13 O20 Co12 -123.0(4) . . . . ?
O22 Co13 O21 C101 134.5(10) . . . . ?
O33 Co13 O21 C101 52.9(10) . . . . ?
O20 Co13 O21 C101 -51.9(10) . . . . ?
O37 Co13 O21 C101 37(3) . . . . ?
N20 Co13 O21 C101 -114.6(10) . . . . ?
O22 Co13 O21 Co15 11.6(4) . . . . ?
O33 Co13 O21 Co15 -70.0(4) . . . . ?
O20 Co13 O21 Co15 -174.8(4) . . . . ?
O37 Co13 O21 Co15 -86(3) . . . . ?
N20 Co13 O21 Co15 122.5(5) . . . . ?
N27 Co15 O21 C101 84.9(7) . . . . ?
N23 Co15 O21 C101 -48.2(10) . . . . ?
N22 Co15 O21 C101 179.8(7) . . . . ?
O23 Co15 O21 C101 -91.2(7) . . . . ?
N21 Co15 O21 C101 -2.6(7) . . . . ?
N27 Co15 O21 Co13 -137.7(5) . . . . ?
N23 Co15 O21 Co13 89.1(7) . . . . ?
N22 Co15 O21 Co13 -42.9(5) . . . . ?
O23 Co15 O21 Co13 46.1(4) . . . . ?
N21 Co15 O21 Co13 134.7(6) . . . . ?
O21 Co13 O22 C106 57.1(9) . . . . ?
O33 Co13 O22 C106 148.3(9) . . . . ?
O20 Co13 O22 C106 -86.9(18) . . . . ?
O37 Co13 O22 C106 -129.1(9) . . . . ?
N20 Co13 O22 C106 -35.0(9) . . . . ?
O21 Co13 O22 Co14 -93.4(3) . . . . ?
O33 Co13 O22 Co14 -2.1(3) . . . . ?
O20 Co13 O22 Co14 122.7(16) . . . . ?
O37 Co13 O22 Co14 80.4(3) . . . . ?
N20 Co13 O22 Co14 174.6(3) . . . . ?
O23 Co14 O22 C106 -60.0(8) . . . . ?
O33 Co14 O22 C106 -150.9(8) . . . . ?
O10 Co14 O22 C106 97.2(13) . . . . ?
N10 Co14 O22 C106 32.8(8) . . . . ?
O11 Co14 O22 C106 125.6(8) . . . . ?
O23 Co14 O22 Co13 93.1(3) . . . . ?
O33 Co14 O22 Co13 2.2(3) . . . . ?
O10 Co14 O22 Co13 -109.7(11) . . . . ?
N10 Co14 O22 Co13 -174.1(3) . . . . ?
O11 Co14 O22 Co13 -81.3(3) . . . . ?
O33 Co14 O23 C111 -148.1(11) . . . . ?
O22 Co14 O23 C111 130.3(11) . . . . ?
O10 Co14 O23 C111 -44.5(11) . . . . ?
N10 Co14 O23 C111 18.2(11) . . . . ?
O11 Co14 O23 C111 -176(2) . . . . ?
O33 Co14 O23 Co15 69.9(4) . . . . ?
O22 Co14 O23 Co15 -11.7(4) . . . . ?
O10 Co14 O23 Co15 173.5(3) . . . . ?
N10 Co14 O23 Co15 -123.8(4) . . . . ?
O11 Co14 O23 Co15 42(3) . . . . ?
N27 Co15 O23 C111 47(5) . . . . ?
N23 Co15 O23 C111 1.0(6) . . . . ?
N22 Co15 O23 C111 -104.9(6) . . . . ?
O21 Co15 O23 C111 157.3(6) . . . . ?
N21 Co15 O23 C111 96.2(6) . . . . ?
N27 Co15 O23 Co14 -157(5) . . . . ?
N23 Co15 O23 Co14 157.0(5) . . . . ?
N22 Co15 O23 Co14 51.0(4) . . . . ?
O21 Co15 O23 Co14 -46.7(4) . . . . ?
N21 Co15 O23 Co14 -107.9(4) . . . . ?
O7 Co6 O24 C116 146.0(11) . . . . ?
O10 Co6 O24 C116 27(3) . . . . ?
O11 Co6 O24 C116 -37.3(11) . . . . ?
O32 Co6 O24 C116 -135.0(11) . . . . ?
O26 P1 O25 Co3 19.5(7) . . . . ?
O27 P1 O25 Co3 143.6(5) . . . . ?
C121 P1 O25 Co3 -98.0(6) . . . . ?
O26 P1 O25 Co2 -129.9(5) . . . . ?
O27 P1 O25 Co2 -5.8(6) . . . . ?
C121 P1 O25 Co2 112.6(5) . . . . ?
O1 Co3 O25 P1 116.1(5) . . . . ?
O2 Co3 O25 P1 -158.9(6) . . . . ?
N5 Co3 O25 P1 16.3(14) . . . . ?
O6 Co3 O25 P1 -69.4(5) . . . . ?
O5 Co3 O25 P1 9.3(6) . . . . ?
O1 Co3 O25 Co2 -87.8(3) . . . . ?
O2 Co3 O25 Co2 -2.8(3) . . . . ?
N5 Co3 O25 Co2 172.5(10) . . . . ?
O6 Co3 O25 Co2 86.7(3) . . . . ?
O5 Co3 O25 Co2 165.4(3) . . . . ?
O2 Co2 O25 P1 159.4(6) . . . . ?
O3 Co2 O25 P1 -111.2(5) . . . . ?
O34 Co2 O25 P1 65.6(5) . . . . ?
O4 Co2 O25 P1 -12.6(6) . . . . ?
N4 Co2 O25 P1 1.2(17) . . . . ?
O2 Co2 O25 Co3 2.9(3) . . . . ?
O3 Co2 O25 Co3 92.3(3) . . . . ?
O34 Co2 O25 Co3 -90.9(3) . . . . ?
O4 Co2 O25 Co3 -169.1(3) . . . . ?
N4 Co2 O25 Co3 -155.3(13) . . . . ?
O27 P1 O26 Co5 -111.0(6) . . . . ?
O25 P1 O26 Co5 12.2(7) . . . . ?
C121 P1 O26 Co5 129.2(6) . . . . ?
O27 P1 O26 Co7 68.5(6) . . . . ?
O25 P1 O26 Co7 -168.3(5) . . . . ?
C121 P1 O26 Co7 -51.3(6) . . . . ?
O9 Co5 O26 P1 108.7(6) . . . . ?
O8 Co5 O26 P1 -166.1(6) . . . . ?
O5 Co5 O26 P1 -66.3(6) . . . . ?
O6 Co5 O26 P1 17.3(6) . . . . ?
O9 Co5 O26 Co7 -70.9(3) . . . . ?
O8 Co5 O26 Co7 14.3(3) . . . . ?
O5 Co5 O26 Co7 114.1(3) . . . . ?
O6 Co5 O26 Co7 -162.3(3) . . . . ?
O28 Co7 O26 P1 -14.5(5) . . . . ?
O8 Co7 O26 P1 166.0(6) . . . . ?
O12 Co7 O26 P1 77.2(5) . . . . ?
O36 Co7 O26 P1 -104.6(5) . . . . ?
O35 Co7 O26 P1 -179(100) . . . . ?
O28 Co7 O26 Co5 165.1(3) . . . . ?
O8 Co7 O26 Co5 -14.4(3) . . . . ?
O12 Co7 O26 Co5 -103.1(3) . . . . ?
O36 Co7 O26 Co5 75.1(3) . . . . ?
O35 Co7 O26 Co5 0(2) . . . . ?
O26 P1 O27 Co4 93.7(6) . . . . ?
O25 P1 O27 Co4 -29.3(7) . . . . ?
C121 P1 O27 Co4 -146.8(6) . . . . ?
O26 P1 O27 Na1 -22.0(6) . . . . ?
O25 P1 O27 Na1 -145.1(4) . . . . ?
C121 P1 O27 Na1 97.5(5) . . . . ?
O4 Co4 O27 P1 72.9(6) . . . . ?
O7 Co4 O27 P1 -180(100) . . . . ?
O39 Co4 O27 P1 -93.7(6) . . . . ?
O32 Co4 O27 P1 175.6(6) . . . . ?
O34 Co4 O27 P1 -5.0(6) . . . . ?
O4 Co4 O27 Na1 -163.4(3) . . . . ?
O7 Co4 O27 Na1 -56.3(18) . . . . ?
O39 Co4 O27 Na1 30.0(3) . . . . ?
O32 Co4 O27 Na1 -60.7(3) . . . . ?
O34 Co4 O27 Na1 118.8(3) . . . . ?
O31 Na1 O27 P1 -134.8(4) . . . . ?
O28 Na1 O27 P1 -46.2(4) . . . . ?
O39 Na1 O27 P1 111.7(4) . . . . ?
O36 Na1 O27 P1 27.8(5) . . . . ?
O38 Na1 O27 P1 172.8(5) . . . . ?
O31 Na1 O27 Co4 86.1(3) . . . . ?
O28 Na1 O27 Co4 174.8(3) . . . . ?
O39 Na1 O27 Co4 -27.3(3) . . . . ?
O36 Na1 O27 Co4 -111.2(3) . . . . ?
O38 Na1 O27 Co4 33.8(7) . . . . ?
O29 P2 O28 Co7 -29.5(7) . . . . ?
O30 P2 O28 Co7 94.0(6) . . . . ?
C123 P2 O28 Co7 -147.4(6) . . . . ?
O29 P2 O28 Na1 -146.2(4) . . . . ?
O30 P2 O28 Na1 -22.7(5) . . . . ?
C123 P2 O28 Na1 95.9(5) . . . . ?
O8 Co7 O28 P2 -179(100) . . . . ?
O12 Co7 O28 P2 74.5(6) . . . . ?
O36 Co7 O28 P2 -93.9(6) . . . . ?
O26 Co7 O28 P2 176.8(6) . . . . ?
O35 Co7 O28 P2 -5.2(6) . . . . ?
O8 Co7 O28 Na1 -55(2) . . . . ?
O12 Co7 O28 Na1 -161.0(3) . . . . ?
O36 Co7 O28 Na1 30.6(3) . . . . ?
O26 Co7 O28 Na1 -58.7(3) . . . . ?
O35 Co7 O28 Na1 119.3(3) . . . . ?
O31 Na1 O28 P2 -43.7(4) . . . . ?
O39 Na1 O28 P2 172.9(5) . . . . ?
O36 Na1 O28 P2 113.5(4) . . . . ?
O27 Na1 O28 P2 -133.4(4) . . . . ?
O38 Na1 O28 P2 28.0(5) . . . . ?
O31 Na1 O28 Co7 175.4(3) . . . . ?
O39 Na1 O28 Co7 32.1(7) . . . . ?
O36 Na1 O28 Co7 -27.4(3) . . . . ?
O27 Na1 O28 Co7 85.7(3) . . . . ?
O38 Na1 O28 Co7 -112.9(3) . . . . ?
O28 P2 O29 Co10 145.9(5) . . . . ?
O30 P2 O29 Co10 21.0(7) . . . . ?
C123 P2 O29 Co10 -96.5(6) . . . . ?
O28 P2 O29 Co8 -5.3(6) . . . . ?
O30 P2 O29 Co8 -130.1(5) . . . . ?
C123 P2 O29 Co8 112.4(6) . . . . ?
O15 Co10 O29 P2 113.3(6) . . . . ?
O13 Co10 O29 P2 -160.7(6) . . . . ?
O17 Co10 O29 P2 -71.9(5) . . . . ?
N16 Co10 O29 P2 15.0(14) . . . . ?
O16 Co10 O29 P2 6.7(6) . . . . ?
O15 Co10 O29 Co8 -89.1(3) . . . . ?
O13 Co10 O29 Co8 -3.0(3) . . . . ?
O17 Co10 O29 Co8 85.8(3) . . . . ?
N16 Co10 O29 Co8 172.6(10) . . . . ?
O16 Co10 O29 Co8 164.4(3) . . . . ?
O14 Co8 O29 P2 -111.2(5) . . . . ?
N12 Co8 O29 P2 5.6(15) . . . . ?
O13 Co8 O29 P2 160.9(5) . . . . ?
O35 Co8 O29 P2 64.2(5) . . . . ?
O12 Co8 O29 P2 -14.8(6) . . . . ?
O14 Co8 O29 Co10 90.9(3) . . . . ?
N12 Co8 O29 Co10 -152.3(11) . . . . ?
O13 Co8 O29 Co10 3.0(3) . . . . ?
O35 Co8 O29 Co10 -93.7(3) . . . . ?
O12 Co8 O29 Co10 -172.7(3) . . . . ?
O28 P2 O30 Co11 -109.5(6) . . . . ?
O29 P2 O30 Co11 13.7(7) . . . . ?
C123 P2 O30 Co11 131.7(6) . . . . ?
O28 P2 O30 Co12 69.5(6) . . . . ?
O29 P2 O30 Co12 -167.3(5) . . . . ?
C123 P2 O30 Co12 -49.3(7) . . . . ?
O18 Co11 O30 P2 106.9(6) . . . . ?
O19 Co11 O30 P2 -166.6(6) . . . . ?
O16 Co11 O30 P2 -69.0(6) . . . . ?
O17 Co11 O30 P2 14.5(6) . . . . ?
N17 Co11 O30 P2 12.1(11) . . . . ?
O18 Co11 O30 Co12 -72.3(3) . . . . ?
O19 Co11 O30 Co12 14.2(3) . . . . ?
O16 Co11 O30 Co12 111.8(3) . . . . ?
O17 Co11 O30 Co12 -164.8(3) . . . . ?
N17 Co11 O30 Co12 -167.2(7) . . . . ?
O31 Co12 O30 P2 -14.5(6) . . . . ?
O19 Co12 O30 P2 166.6(6) . . . . ?
O20 Co12 O30 P2 76.4(6) . . . . ?
O38 Co12 O30 P2 -103.0(5) . . . . ?
O37 Co12 O30 P2 169.4(18) . . . . ?
O31 Co12 O30 Co11 164.7(3) . . . . ?
O19 Co12 O30 Co11 -14.1(3) . . . . ?
O20 Co12 O30 Co11 -104.4(3) . . . . ?
O38 Co12 O30 Co11 76.3(3) . . . . ?
O37 Co12 O30 Co11 -11(2) . . . . ?
O32 P3 O31 Co12 96.5(7) . . . . ?
O33 P3 O31 Co12 -25.2(7) . . . . ?
C125 P3 O31 Co12 -143.9(6) . . . . ?
O32 P3 O31 Na1 -24.4(5) . . . . ?
O33 P3 O31 Na1 -146.1(4) . . . . ?
C125 P3 O31 Na1 95.2(5) . . . . ?
O19 Co12 O31 P3 -179(100) . . . . ?
O20 Co12 O31 P3 71.4(6) . . . . ?
O38 Co12 O31 P3 -97.3(6) . . . . ?
O30 Co12 O31 P3 173.3(6) . . . . ?
O37 Co12 O31 P3 -7.2(6) . . . . ?
O19 Co12 O31 Na1 -51(2) . . . . ?
O20 Co12 O31 Na1 -160.8(3) . . . . ?
O38 Co12 O31 Na1 30.4(3) . . . . ?
O30 Co12 O31 Na1 -59.0(3) . . . . ?
O37 Co12 O31 Na1 120.5(3) . . . . ?
O28 Na1 O31 P3 -132.1(4) . . . . ?
O39 Na1 O31 P3 31.0(5) . . . . ?
O36 Na1 O31 P3 174.0(5) . . . . ?
O27 Na1 O31 P3 -42.4(4) . . . . ?
O38 Na1 O31 P3 114.7(4) . . . . ?
O28 Na1 O31 Co12 85.9(3) . . . . ?
O39 Na1 O31 Co12 -111.0(3) . . . . ?
O36 Na1 O31 Co12 32.0(7) . . . . ?
O27 Na1 O31 Co12 175.6(3) . . . . ?
O38 Na1 O31 Co12 -27.3(2) . . . . ?
O31 P3 O32 Co6 -104.1(6) . . . . ?
O33 P3 O32 Co6 18.0(7) . . . . ?
C125 P3 O32 Co6 136.6(5) . . . . ?
O31 P3 O32 Co4 67.5(6) . . . . ?
O33 P3 O32 Co4 -170.4(5) . . . . ?
C125 P3 O32 Co4 -51.8(6) . . . . ?
O24 Co6 O32 P3 106.0(6) . . . . ?
O7 Co6 O32 P3 -170.1(6) . . . . ?
O10 Co6 O32 P3 -71.7(6) . . . . ?
O11 Co6 O32 P3 12.7(6) . . . . ?
O24 Co6 O32 Co4 -67.5(3) . . . . ?
O7 Co6 O32 Co4 16.4(3) . . . . ?
O10 Co6 O32 Co4 114.8(3) . . . . ?
O11 Co6 O32 Co4 -160.8(3) . . . . ?
O27 Co4 O32 P3 -10.4(6) . . . . ?
O4 Co4 O32 P3 82.6(6) . . . . ?
O7 Co4 O32 P3 170.3(6) . . . . ?
O39 Co4 O32 P3 -100.5(6) . . . . ?
O34 Co4 O32 P3 174.1(18) . . . . ?
O27 Co4 O32 Co6 163.2(3) . . . . ?
O4 Co4 O32 Co6 -103.8(3) . . . . ?
O7 Co4 O32 Co6 -16.1(3) . . . . ?
O39 Co4 O32 Co6 73.1(3) . . . . ?
O34 Co4 O32 Co6 -12(2) . . . . ?
O32 P3 O33 Co14 17.2(6) . . . . ?
O31 P3 O33 Co14 140.7(5) . . . . ?
C125 P3 O33 Co14 -101.2(6) . . . . ?
O32 P3 O33 Co13 -133.8(5) . . . . ?
O31 P3 O33 Co13 -10.3(6) . . . . ?
C125 P3 O33 Co13 107.8(6) . . . . ?
O23 Co14 O33 P3 113.0(5) . . . . ?
O22 Co14 O33 P3 -159.5(5) . . . . ?
O10 Co14 O33 P3 8.1(6) . . . . ?
N10 Co14 O33 P3 6.3(15) . . . . ?
O11 Co14 O33 P3 -70.2(5) . . . . ?
O23 Co14 O33 Co13 -89.6(3) . . . . ?
O22 Co14 O33 Co13 -2.1(3) . . . . ?
O10 Co14 O33 Co13 165.5(3) . . . . ?
N10 Co14 O33 Co13 163.6(11) . . . . ?
O11 Co14 O33 Co13 87.2(3) . . . . ?
O21 Co13 O33 P3 -111.3(5) . . . . ?
O22 Co13 O33 P3 160.0(5) . . . . ?
O20 Co13 O33 P3 -11.0(6) . . . . ?
O37 Co13 O33 P3 66.9(5) . . . . ?
N20 Co13 O33 P3 -6.2(18) . . . . ?
O21 Co13 O33 Co14 90.9(3) . . . . ?
O22 Co13 O33 Co14 2.1(3) . . . . ?
O20 Co13 O33 Co14 -168.8(3) . . . . ?
O37 Co13 O33 Co14 -90.9(3) . . . . ?
N20 Co13 O33 Co14 -164.0(14) . . . . ?
O2 Co2 O34 Co4 -164.8(3) . . . . ?
O3 Co2 O34 Co4 -51(3) . . . . ?
O4 Co2 O34 Co4 22.5(3) . . . . ?
O25 Co2 O34 Co4 -84.1(3) . . . . ?
N4 Co2 O34 Co4 83.9(4) . . . . ?
O27 Co4 O34 Co2 68.2(3) . . . . ?
O4 Co4 O34 Co2 -23.3(3) . . . . ?
O7 Co4 O34 Co2 -112.6(3) . . . . ?
O39 Co4 O34 Co2 158.1(3) . . . . ?
O32 Co4 O34 Co2 -116(2) . . . . ?
O14 Co8 O35 Co7 -54.5(19) . . . . ?
O29 Co8 O35 Co7 -83.9(3) . . . . ?
N12 Co8 O35 Co7 83.7(3) . . . . ?
O13 Co8 O35 Co7 -165.5(3) . . . . ?
O12 Co8 O35 Co7 21.8(2) . . . . ?
O28 Co7 O35 Co8 67.3(3) . . . . ?
O8 Co7 O35 Co8 -113.4(3) . . . . ?
O12 Co7 O35 Co8 -22.9(2) . . . . ?
O36 Co7 O35 Co8 157.4(3) . . . . ?
O26 Co7 O35 Co8 -127.7(19) . . . . ?
O28 Co7 O36 Na1 -30.3(3) . . . . ?
O8 Co7 O36 Na1 142.6(3) . . . . ?
O12 Co7 O36 Na1 -123.4(13) . . . . ?
O26 Co7 O36 Na1 65.4(3) . . . . ?
O35 Co7 O36 Na1 -121.9(3) . . . . ?
O31 Na1 O36 Co7 83.0(6) . . . . ?
O28 Na1 O36 Co7 26.4(3) . . . . ?
O39 Na1 O36 Co7 -130.8(3) . . . . ?
O27 Na1 O36 Co7 -57.1(3) . . . . ?
O38 Na1 O36 Co7 138.5(3) . . . . ?
O21 Co13 O37 Co12 -67(3) . . . . ?
O22 Co13 O37 Co12 -165.0(3) . . . . ?
O33 Co13 O37 Co12 -83.6(3) . . . . ?
O20 Co13 O37 Co12 22.3(3) . . . . ?
N20 Co13 O37 Co12 84.0(3) . . . . ?
O31 Co12 O37 Co13 66.6(3) . . . . ?
O19 Co12 O37 Co13 -114.6(3) . . . . ?
O20 Co12 O37 Co13 -22.8(3) . . . . ?
O38 Co12 O37 Co13 155.1(3) . . . . ?
O30 Co12 O37 Co13 -117(2) . . . . ?
O31 Co12 O38 Na1 -29.7(3) . . . . ?
O19 Co12 O38 Na1 141.9(3) . . . . ?
O20 Co12 O38 Na1 -112.9(14) . . . . ?
O30 Co12 O38 Na1 63.8(3) . . . . ?
O37 Co12 O38 Na1 -123.5(3) . . . . ?
O31 Na1 O38 Co12 25.9(2) . . . . ?
O28 Na1 O38 Co12 -55.8(3) . . . . ?
O39 Na1 O38 Co12 139.2(3) . . . . ?
O36 Na1 O38 Co12 -130.5(3) . . . . ?
O27 Na1 O38 Co12 81.6(7) . . . . ?
O27 Co4 O39 Na1 -30.1(3) . . . . ?
O4 Co4 O39 Na1 -128.9(12) . . . . ?
O7 Co4 O39 Na1 141.1(3) . . . . ?
O32 Co4 O39 Na1 64.1(3) . . . . ?
O34 Co4 O39 Na1 -123.2(3) . . . . ?
O31 Na1 O39 Co4 -57.5(3) . . . . ?
O28 Na1 O39 Co4 82.3(7) . . . . ?
O36 Na1 O39 Co4 138.7(3) . . . . ?
O27 Na1 O39 Co4 25.7(2) . . . . ?
O38 Na1 O39 Co4 -130.0(3) . . . . ?
N25 Co1 N1 C5 -174.1(9) . . . . ?
N2 Co1 N1 C5 81.4(9) . . . . ?
O1 Co1 N1 C5 -0.3(8) . . . . ?
N3 Co1 N1 C5 -84.5(8) . . . . ?
O3 Co1 N1 C5 -51.4(12) . . . . ?
N25 Co1 N1 C1 0.7(19) . . . . ?
N2 Co1 N1 C1 -103.8(18) . . . . ?
O1 Co1 N1 C1 174.5(19) . . . . ?
N3 Co1 N1 C1 90.3(18) . . . . ?
O3 Co1 N1 C1 123.4(17) . . . . ?
N25 Co1 N2 C10 -44.6(12) . . . . ?
N1 Co1 N2 C10 64.4(11) . . . . ?
O1 Co1 N2 C10 125.1(11) . . . . ?
N3 Co1 N2 C10 -155.7(10) . . . . ?
O3 Co1 N2 C10 -135.7(11) . . . . ?
N25 Co1 N2 C6 131.8(9) . . . . ?
N1 Co1 N2 C6 -119.2(9) . . . . ?
O1 Co1 N2 C6 -58.4(9) . . . . ?
N3 Co1 N2 C6 20.7(16) . . . . ?
O3 Co1 N2 C6 40.7(9) . . . . ?
N25 Co1 N3 C15 86.5(15) . . . . ?
N2 Co1 N3 C15 -160.2(14) . . . . ?
N1 Co1 N3 C15 -19.6(15) . . . . ?
O1 Co1 N3 C15 -80.9(15) . . . . ?
O3 Co1 N3 C15 177.2(16) . . . . ?
N25 Co1 N3 C11 -88.0(7) . . . . ?
N2 Co1 N3 C11 25.3(13) . . . . ?
N1 Co1 N3 C11 166.0(6) . . . . ?
O1 Co1 N3 C11 104.6(6) . . . . ?
O3 Co1 N3 C11 2.7(6) . . . . ?
O2 Co2 N4 C20 5.4(18) . . . . ?
O3 Co2 N4 C20 -85.2(17) . . . . ?
O34 Co2 N4 C20 98.9(17) . . . . ?
O4 Co2 N4 C20 177.4(18) . . . . ?
O25 Co2 N4 C20 162.2(15) . . . . ?
O2 Co2 N4 C16 -172.0(6) . . . . ?
O3 Co2 N4 C16 97.4(7) . . . . ?
O34 Co2 N4 C16 -78.5(7) . . . . ?
O4 Co2 N4 C16 0.0(6) . . . . ?
O25 Co2 N4 C16 -15.2(18) . . . . ?
O1 Co3 N5 C21 -105.1(7) . . . . ?
O25 Co3 N5 C21 -5.2(15) . . . . ?
O2 Co3 N5 C21 169.6(6) . . . . ?
O6 Co3 N5 C21 79.5(7) . . . . ?
O5 Co3 N5 C21 2.7(6) . . . . ?
O1 Co3 N5 C25 65.1(14) . . . . ?
O25 Co3 N5 C25 165.1(12) . . . . ?
O2 Co3 N5 C25 -20.1(15) . . . . ?
O6 Co3 N5 C25 -110.2(14) . . . . ?
O5 Co3 N5 C25 173.0(15) . . . . ?
O23 Co14 N10 C50 73.6(14) . . . . ?
O33 Co14 N10 C50 -180.0(12) . . . . ?
O22 Co14 N10 C50 -15.2(15) . . . . ?
O10 Co14 N10 C50 178.0(15) . . . . ?
O11 Co14 N10 C50 -104.7(14) . . . . ?
O23 Co14 N10 C46 -104.3(6) . . . . ?
O33 Co14 N10 C46 2.1(15) . . . . ?
O22 Co14 N10 C46 166.8(6) . . . . ?
O10 Co14 N10 C46 0.1(6) . . . . ?
O11 Co14 N10 C46 77.3(6) . . . . ?
O14 Co8 N12 C60 -98.0(15) . . . . ?
O29 Co8 N12 C60 146.1(14) . . . . ?
O13 Co8 N12 C60 -7.6(16) . . . . ?
O35 Co8 N12 C60 88.2(15) . . . . ?
O12 Co8 N12 C60 168.5(16) . . . . ?
O14 Co8 N12 C56 93.7(6) . . . . ?
O29 Co8 N12 C56 -22.2(15) . . . . ?
O13 Co8 N12 C56 -176.0(6) . . . . ?
O35 Co8 N12 C56 -80.1(6) . . . . ?
O12 Co8 N12 C56 0.2(5) . . . . ?
N26 Co9 N13 C65 -49.5(10) . . . . ?
N15 Co9 N13 C65 65.9(10) . . . . ?
O14 Co9 N13 C65 -141.6(9) . . . . ?
O15 Co9 N13 C65 124.9(9) . . . . ?
N14 Co9 N13 C65 -153.6(10) . . . . ?
N26 Co9 N13 C61 123.7(9) . . . . ?
N15 Co9 N13 C61 -120.8(9) . . . . ?
O14 Co9 N13 C61 31.7(9) . . . . ?
O15 Co9 N13 C61 -61.8(9) . . . . ?
N14 Co9 N13 C61 19.7(17) . . . . ?
N26 Co9 N14 C70 93.6(16) . . . . ?
N15 Co9 N14 C70 -20.6(16) . . . . ?
O14 Co9 N14 C70 -175.4(17) . . . . ?
N13 Co9 N14 C70 -162.0(14) . . . . ?
O15 Co9 N14 C70 -81.4(16) . . . . ?
N26 Co9 N14 C66 -92.5(7) . . . . ?
N15 Co9 N14 C66 153.4(7) . . . . ?
O14 Co9 N14 C66 -1.5(6) . . . . ?
N13 Co9 N14 C66 12.0(15) . . . . ?
O15 Co9 N14 C66 92.5(6) . . . . ?
N26 Co9 N15 C75 -8.4(17) . . . . ?
O14 Co9 N15 C75 124.0(15) . . . . ?
N13 Co9 N15 C75 -107.5(16) . . . . ?
O15 Co9 N15 C75 174.1(17) . . . . ?
N14 Co9 N15 C75 83.8(16) . . . . ?
N26 Co9 N15 C71 177.5(7) . . . . ?
O14 Co9 N15 C71 -50.2(10) . . . . ?
N13 Co9 N15 C71 78.3(8) . . . . ?
O15 Co9 N15 C71 0.0(7) . . . . ?
N14 Co9 N15 C71 -90.3(8) . . . . ?
O15 Co10 N16 C80 68.6(16) . . . . ?
O29 Co10 N16 C80 166.9(14) . . . . ?
O13 Co10 N16 C80 -17.7(17) . . . . ?
O17 Co10 N16 C80 -107.8(16) . . . . ?
O16 Co10 N16 C80 176.1(17) . . . . ?
O15 Co10 N16 C76 -105.6(6) . . . . ?
O29 Co10 N16 C76 -7.2(15) . . . . ?
O13 Co10 N16 C76 168.1(6) . . . . ?
O17 Co10 N16 C76 78.0(6) . . . . ?
O16 Co10 N16 C76 1.9(6) . . . . ?
O18 Co11 N17 C85 73(2) . . . . ?
O19 Co11 N17 C85 -13(2) . . . . ?
O16 Co11 N17 C85 -110(2) . . . . ?
O30 Co11 N17 C85 168.8(19) . . . . ?
O17 Co11 N17 C85 166(2) . . . . ?
O18 Co11 N17 C81 -85.7(7) . . . . ?
O19 Co11 N17 C81 -171.3(6) . . . . ?
O16 Co11 N17 C81 91.3(6) . . . . ?
O30 Co11 N17 C81 10.3(12) . . . . ?
O17 Co11 N17 C81 7.5(6) . . . . ?
O21 Co13 N20 C100 -77.5(19) . . . . ?
O22 Co13 N20 C100 12(2) . . . . ?
O33 Co13 N20 C100 177.5(16) . . . . ?
O20 Co13 N20 C100 -177(2) . . . . ?
O37 Co13 N20 C100 105.5(19) . . . . ?
O21 Co13 N20 C96 99.5(7) . . . . ?
O22 Co13 N20 C96 -170.7(6) . . . . ?
O33 Co13 N20 C96 -5.4(19) . . . . ?
O20 Co13 N20 C96 -0.2(6) . . . . ?
O37 Co13 N20 C96 -77.4(7) . . . . ?
N27 Co15 N21 C101 -84.4(8) . . . . ?
N23 Co15 N21 C101 160.5(7) . . . . ?
N22 Co15 N21 C101 9.0(15) . . . . ?
O21 Co15 N21 C101 2.5(7) . . . . ?
O23 Co15 N21 C101 98.7(7) . . . . ?
N27 Co15 N21 C105 89.9(18) . . . . ?
N23 Co15 N21 C105 -25.1(18) . . . . ?
N22 Co15 N21 C105 -176.6(15) . . . . ?
O21 Co15 N21 C105 176.9(19) . . . . ?
O23 Co15 N21 C105 -87.0(18) . . . . ?
N27 Co15 N22 C106 123.8(10) . . . . ?
N23 Co15 N22 C106 -118.7(9) . . . . ?
O21 Co15 N22 C106 37.9(10) . . . . ?
O23 Co15 N22 C106 -58.2(9) . . . . ?
N21 Co15 N22 C106 32.2(17) . . . . ?
N27 Co15 N22 C110 -50.8(10) . . . . ?
N23 Co15 N22 C110 66.7(10) . . . . ?
O21 Co15 N22 C110 -136.7(10) . . . . ?
O23 Co15 N22 C110 127.3(10) . . . . ?
N21 Co15 N22 C110 -142.4(11) . . . . ?
N27 Co15 N23 C115 2.7(15) . . . . ?
N22 Co15 N23 C115 -99.9(14) . . . . ?
O21 Co15 N23 C115 129.3(13) . . . . ?
O23 Co15 N23 C115 179.4(15) . . . . ?
N21 Co15 N23 C115 90.3(14) . . . . ?
N27 Co15 N23 C111 -177.7(6) . . . . ?
N22 Co15 N23 C111 79.7(6) . . . . ?
O21 Co15 N23 C111 -51.1(9) . . . . ?
O23 Co15 N23 C111 -1.0(5) . . . . ?
N21 Co15 N23 C111 -90.1(6) . . . . ?
N2 Co1 N25 C127 94(14) . . . . ?
N1 Co1 N25 C127 -12(14) . . . . ?
O1 Co1 N25 C127 -36(15) . . . . ?
N3 Co1 N25 C127 -107(14) . . . . ?
O3 Co1 N25 C127 -169(14) . . . . ?
N15 Co9 N26 C129 -110(5) . . . . ?
O14 Co9 N26 C129 95(5) . . . . ?
N13 Co9 N26 C129 -6(5) . . . . ?
O15 Co9 N26 C129 -87(6) . . . . ?
N14 Co9 N26 C129 157(5) . . . . ?
N23 Co15 N27 C131 -180(100) . . . . ?
N22 Co15 N27 C131 -72(5) . . . . ?
O21 Co15 N27 C131 25(5) . . . . ?
O23 Co15 N27 C131 136(5) . . . . ?
N21 Co15 N27 C131 87(5) . . . . ?
C5 N1 C1 C2 -3(2) . . . . ?
Co1 N1 C1 C2 -176.8(12) . . . . ?
C5 N1 C1 Cl1 176.4(10) . . . . ?
Co1 N1 C1 Cl1 2(2) . . . . ?
N1 C1 C2 C3 2(2) . . . . ?
Cl1 C1 C2 C3 -177.3(11) . . . . ?
C1 C2 C3 C4 0(2) . . . . ?
C2 C3 C4 C5 -1(2) . . . . ?
C1 N1 C5 O1 -176.2(12) . . . . ?
Co1 N1 C5 O1 0.4(12) . . . . ?
C1 N1 C5 C4 1(2) . . . . ?
Co1 N1 C5 C4 178.1(11) . . . . ?
Co3 O1 C5 N1 -148.7(10) . . . . ?
Co1 O1 C5 N1 -0.4(12) . . . . ?
Co3 O1 C5 C4 34(2) . . . . ?
Co1 O1 C5 C4 -178.0(12) . . . . ?
C3 C4 C5 N1 1(2) . . . . ?
C3 C4 C5 O1 178.0(12) . . . . ?
Co2 O2 C6 C7 99.1(13) . . . . ?
Co3 O2 C6 C7 -107.2(12) . . . . ?
Co2 O2 C6 N2 -80.3(12) . . . . ?
Co3 O2 C6 N2 73.4(12) . . . . ?
C10 N2 C6 O2 -174.7(10) . . . . ?
Co1 N2 C6 O2 8.3(14) . . . . ?
C10 N2 C6 C7 5.9(18) . . . . ?
Co1 N2 C6 C7 -171.0(9) . . . . ?
O2 C6 C7 C8 175.8(11) . . . . ?
N2 C6 C7 C8 -5(2) . . . . ?
C6 C7 C8 C9 1(2) . . . . ?
C7 C8 C9 C10 1(2) . . . . ?
C8 C9 C10 N2 1(2) . . . . ?
C8 C9 C10 Cl2 -178.3(10) . . . . ?
C6 N2 C10 C9 -3.9(19) . . . . ?
Co1 N2 C10 C9 172.7(11) . . . . ?
C6 N2 C10 Cl2 175.2(9) . . . . ?
Co1 N2 C10 Cl2 -8.1(15) . . . . ?
Co2 O3 C11 C12 59.0(15) . . . . ?
Co1 O3 C11 C12 -176.1(11) . . . . ?
Co2 O3 C11 N3 -120.5(8) . . . . ?
Co1 O3 C11 N3 4.3(9) . . . . ?
C15 N3 C11 O3 178.9(9) . . . . ?
Co1 N3 C11 O3 -4.3(9) . . . . ?
C15 N3 C11 C12 -0.6(16) . . . . ?
Co1 N3 C11 C12 176.1(10) . . . . ?
O3 C11 C12 C13 -179.0(11) . . . . ?
N3 C11 C12 C13 0.5(17) . . . . ?
C11 C12 C13 C14 -0.9(17) . . . . ?
C12 C13 C14 C15 1.4(18) . . . . ?
C11 N3 C15 C14 1.2(17) . . . . ?
Co1 N3 C15 C14 -172.5(10) . . . . ?
C11 N3 C15 Cl3 -177.7(8) . . . . ?
Co1 N3 C15 Cl3 9(2) . . . . ?
C13 C14 C15 N3 -1.6(18) . . . . ?
C13 C14 C15 Cl3 177.3(9) . . . . ?
Co4 O4 C16 N4 102.5(10) . . . . ?
Co2 O4 C16 N4 -0.1(10) . . . . ?
Co4 O4 C16 C17 -77.2(13) . . . . ?
Co2 O4 C16 C17 -179.7(10) . . . . ?
C20 N4 C16 O4 -178.5(10) . . . . ?
Co2 N4 C16 O4 0.1(10) . . . . ?
C20 N4 C16 C17 1.1(17) . . . . ?
Co2 N4 C16 C17 179.7(10) . . . . ?
O4 C16 C17 C18 178.6(11) . . . . ?
N4 C16 C17 C18 -1.1(17) . . . . ?
C16 C17 C18 C19 -1.2(19) . . . . ?
C17 C18 C19 C20 3.1(19) . . . . ?
C16 N4 C20 C19 1.1(18) . . . . ?
Co2 N4 C20 C19 -176.0(11) . . . . ?
C16 N4 C20 Cl4 -178.7(9) . . . . ?
Co2 N4 C20 Cl4 4(2) . . . . ?
C18 C19 C20 N4 -3.2(19) . . . . ?
C18 C19 C20 Cl4 176.7(9) . . . . ?
Co5 O5 C21 N5 -91.8(11) . . . . ?
Co3 O5 C21 N5 4.3(10) . . . . ?
Co5 O5 C21 C22 88.2(13) . . . . ?
Co3 O5 C21 C22 -175.6(11) . . . . ?
C25 N5 C21 O5 -178.1(10) . . . . ?
Co3 N5 C21 O5 -4.4(10) . . . . ?
C25 N5 C21 C22 1.9(17) . . . . ?
Co3 N5 C21 C22 175.5(10) . . . . ?
O5 C21 C22 C23 177.8(12) . . . . ?
N5 C21 C22 C23 -2.2(18) . . . . ?
C21 C22 C23 C24 1(2) . . . . ?
C22 C23 C24 C25 1(2) . . . . ?
C23 C24 C25 N5 -2(2) . . . . ?
C23 C24 C25 Cl5 -179.6(9) . . . . ?
C21 N5 C25 C24 0.2(19) . . . . ?
Co3 N5 C25 C24 -168.4(11) . . . . ?
C21 N5 C25 Cl5 178.1(8) . . . . ?
Co3 N5 C25 Cl5 9.5(19) . . . . ?
C30 N6 C26 C27 -3.5(17) . . . . ?
C30 N6 C26 O6 -179.6(9) . . . . ?
Co5 O6 C26 C27 -160.9(10) . . . . ?
Co3 O6 C26 C27 99.7(11) . . . . ?
Co5 O6 C26 N6 15.2(10) . . . . ?
Co3 O6 C26 N6 -84.3(10) . . . . ?
N6 C26 C27 C28 0.9(19) . . . . ?
O6 C26 C27 C28 176.6(10) . . . . ?
C26 C27 C28 C29 0.6(18) . . . . ?
C27 C28 C29 C30 0.9(19) . . . . ?
C28 C29 C30 N6 -4(2) . . . . ?
C28 C29 C30 Cl6 179.6(9) . . . . ?
C26 N6 C30 C29 5.3(18) . . . . ?
C26 N6 C30 Cl6 -178.1(8) . . . . ?
Co6 O7 C31 N7 156.5(7) . . . . ?
Co4 O7 C31 N7 12.6(15) . . . . ?
Co6 O7 C31 C32 -26.2(15) . . . . ?
Co4 O7 C31 C32 -170.1(8) . . . . ?
C35 N7 C31 O7 -179.8(10) . . . . ?
C35 N7 C31 C32 2.9(17) . . . . ?
O7 C31 C32 C33 -178.3(11) . . . . ?
N7 C31 C32 C33 -1.2(18) . . . . ?
C31 C32 C33 C34 1.0(19) . . . . ?
C32 C33 C34 C35 -2.6(18) . . . . ?
C31 N7 C35 C34 -4.9(19) . . . . ?
C31 N7 C35 Cl7 176.7(8) . . . . ?
C33 C34 C35 N7 5(2) . . . . ?
C33 C34 C35 Cl7 -176.9(9) . . . . ?
Co5 O8 C36 C37 -24.8(14) . . . . ?
Co7 O8 C36 C37 179.1(8) . . . . ?
Co5 O8 C36 N8 157.7(7) . . . . ?
Co7 O8 C36 N8 1.6(13) . . . . ?
C40 N8 C36 O8 -178.9(8) . . . . ?
C40 N8 C36 C37 3.5(15) . . . . ?
O8 C36 C37 C38 -177.7(10) . . . . ?
N8 C36 C37 C38 -0.3(17) . . . . ?
C36 C37 C38 C39 -1.6(17) . . . . ?
C37 C38 C39 C40 0.1(17) . . . . ?
C38 C39 C40 N8 3.7(19) . . . . ?
C38 C39 C40 Cl8 -179.1(9) . . . . ?
C36 N8 C40 C39 -5.5(16) . . . . ?
C36 N8 C40 Cl8 177.1(7) . . . . ?
Co5 O9 C41 N9 107.3(11) . . . . ?
Co5 O9 C41 C42 -77.0(14) . . . . ?
C45 N9 C41 O9 177.6(10) . . . . ?
C45 N9 C41 C42 1.8(16) . . . . ?
O9 C41 C42 C43 -177.4(11) . . . . ?
N9 C41 C42 C43 -1.8(17) . . . . ?
C41 C42 C43 C44 -0.2(18) . . . . ?
C42 C43 C44 C45 2.1(17) . . . . ?
C41 N9 C45 C44 0.3(18) . . . . ?
C41 N9 C45 Cl9 -175.8(8) . . . . ?
C43 C44 C45 N9 -2.2(19) . . . . ?
C43 C44 C45 Cl9 173.8(9) . . . . ?
Co6 O10 C46 N10 -95.9(10) . . . . ?
Co14 O10 C46 N10 0.1(9) . . . . ?
Co6 O10 C46 C47 84.8(13) . . . . ?
Co14 O10 C46 C47 -179.1(11) . . . . ?
C50 N10 C46 O10 -178.9(9) . . . . ?
Co14 N10 C46 O10 -0.1(9) . . . . ?
C50 N10 C46 C47 0.4(16) . . . . ?
Co14 N10 C46 C47 179.2(10) . . . . ?
O10 C46 C47 C48 177.9(11) . . . . ?
N10 C46 C47 C48 -1.3(17) . . . . ?
C46 C47 C48 C49 4.0(18) . . . . ?
C47 C48 C49 C50 -5.9(19) . . . . ?
C46 N10 C50 C49 -2.2(16) . . . . ?
Co14 N10 C50 C49 -179.8(10) . . . . ?
C46 N10 C50 Cl10 177.8(8) . . . . ?
Co14 N10 C50 Cl10 0.2(18) . . . . ?
C48 C49 C50 N10 4.9(18) . . . . ?
C48 C49 C50 Cl10 -175.1(9) . . . . ?
Co6 O11 C51 N11 13.9(10) . . . . ?
Co14 O11 C51 N11 -86.9(10) . . . . ?
Co6 O11 C51 C52 -163.0(9) . . . . ?
Co14 O11 C51 C52 96.2(11) . . . . ?
C55 N11 C51 O11 -180.0(9) . . . . ?
C55 N11 C51 C52 -3.0(17) . . . . ?
O11 C51 C52 C53 177.0(10) . . . . ?
N11 C51 C52 C53 0.3(17) . . . . ?
C51 C52 C53 C54 1.6(18) . . . . ?
C52 C53 C54 C55 -0.8(19) . . . . ?
C51 N11 C55 C54 3.8(18) . . . . ?
C51 N11 C55 Cl11 -178.2(9) . . . . ?
C53 C54 C55 N11 -1.9(19) . . . . ?
C53 C54 C55 Cl11 -179.9(10) . . . . ?
Co7 O12 C56 N12 99.0(9) . . . . ?
Co8 O12 C56 N12 0.3(8) . . . . ?
Co7 O12 C56 C57 -84.7(11) . . . . ?
Co8 O12 C56 C57 176.6(10) . . . . ?
C60 N12 C56 O12 -173.8(9) . . . . ?
Co8 N12 C56 O12 -0.3(8) . . . . ?
C60 N12 C56 C57 9.8(15) . . . . ?
Co8 N12 C56 C57 -176.7(9) . . . . ?
O12 C56 C57 C58 176.5(10) . . . . ?
N12 C56 C57 C58 -7.6(16) . . . . ?
C56 C57 C58 C59 2.9(17) . . . . ?
C57 C58 C59 C60 -0.9(18) . . . . ?
C56 N12 C60 C59 -7.6(16) . . . . ?
Co8 N12 C60 C59 -174.8(10) . . . . ?
C56 N12 C60 Cl12 171.6(7) . . . . ?
Co8 N12 C60 Cl12 4.4(19) . . . . ?
C58 C59 C60 N12 3.5(18) . . . . ?
C58 C59 C60 Cl12 -175.6(9) . . . . ?
Co10 O13 C61 C62 -101.7(13) . . . . ?
Co8 O13 C61 C62 107.6(13) . . . . ?
Co10 O13 C61 N13 71.0(12) . . . . ?
Co8 O13 C61 N13 -79.6(13) . . . . ?
C65 N13 C61 O13 -173.8(10) . . . . ?
Co9 N13 C61 O13 12.5(14) . . . . ?
C65 N13 C61 C62 -1.0(17) . . . . ?
Co9 N13 C61 C62 -174.7(9) . . . . ?
O13 C61 C62 C63 171.4(11) . . . . ?
N13 C61 C62 C63 -1(2) . . . . ?
C61 C62 C63 C64 1(2) . . . . ?
C62 C63 C64 C65 -0.1(19) . . . . ?
C61 N13 C65 C64 2.2(17) . . . . ?
Co9 N13 C65 C64 175.7(9) . . . . ?
C61 N13 C65 Cl13 177.3(9) . . . . ?
Co9 N13 C65 Cl13 -9.1(13) . . . . ?
C63 C64 C65 N13 -1.7(19) . . . . ?
C63 C64 C65 Cl13 -176.8(10) . . . . ?
Co8 O14 C66 N14 -138.1(8) . . . . ?
Co9 O14 C66 N14 -2.3(9) . . . . ?
Co8 O14 C66 C67 44.0(14) . . . . ?
Co9 O14 C66 C67 179.8(9) . . . . ?
C70 N14 C66 O14 178.9(9) . . . . ?
Co9 N14 C66 O14 2.2(9) . . . . ?
C70 N14 C66 C67 -3.2(16) . . . . ?
Co9 N14 C66 C67 -179.9(10) . . . . ?
O14 C66 C67 C68 180.0(10) . . . . ?
N14 C66 C67 C68 2.3(16) . . . . ?
C66 C67 C68 C69 -0.3(16) . . . . ?
C67 C68 C69 C70 -0.6(17) . . . . ?
C66 N14 C70 C69 2.1(16) . . . . ?
Co9 N14 C70 C69 175.3(10) . . . . ?
C66 N14 C70 Cl14 179.6(8) . . . . ?
Co9 N14 C70 Cl14 -7(2) . . . . ?
C68 C69 C70 N14 -0.3(17) . . . . ?
C68 C69 C70 Cl14 -177.6(9) . . . . ?
Co10 O15 C71 N15 -152.6(8) . . . . ?
Co9 O15 C71 N15 0.0(10) . . . . ?
Co10 O15 C71 C72 30(2) . . . . ?
Co9 O15 C71 C72 -177.5(13) . . . . ?
C75 N15 C71 O15 -176.1(11) . . . . ?
Co9 N15 C71 O15 0.0(11) . . . . ?
C75 N15 C71 C72 1(2) . . . . ?
Co9 N15 C71 C72 177.6(12) . . . . ?
O15 C71 C72 C73 178.4(12) . . . . ?
N15 C71 C72 C73 1(2) . . . . ?
C71 C72 C73 C74 -1(2) . . . . ?
C72 C73 C74 C75 -1(2) . . . . ?
C71 N15 C75 C74 -5(2) . . . . ?
Co9 N15 C75 C74 -178.1(11) . . . . ?
C71 N15 C75 Cl15 179.5(10) . . . . ?
Co9 N15 C75 Cl15 6(2) . . . . ?
C73 C74 C75 N15 5(2) . . . . ?
C73 C74 C75 Cl15 -179.6(10) . . . . ?
Co11 O16 C76 N16 -93.7(10) . . . . ?
Co10 O16 C76 N16 3.0(9) . . . . ?
Co11 O16 C76 C77 84.7(12) . . . . ?
Co10 O16 C76 C77 -178.6(10) . . . . ?
C80 N16 C76 O16 -179.8(9) . . . . ?
Co10 N16 C76 O16 -3.0(9) . . . . ?
C80 N16 C76 C77 1.7(16) . . . . ?
Co10 N16 C76 C77 178.5(10) . . . . ?
O16 C76 C77 C78 178.7(10) . . . . ?
N16 C76 C77 C78 -3.0(17) . . . . ?
C76 C77 C78 C79 1.9(18) . . . . ?
C77 C78 C79 C80 0.4(18) . . . . ?
C76 N16 C80 C79 0.8(17) . . . . ?
Co10 N16 C80 C79 -172.7(11) . . . . ?
C76 N16 C80 Cl16 178.1(8) . . . . ?
Co10 N16 C80 Cl16 5(2) . . . . ?
C78 C79 C80 N16 -1.8(19) . . . . ?
C78 C79 C80 Cl16 -179.0(9) . . . . ?
Co11 O17 C81 N17 13.3(11) . . . . ?
Co10 O17 C81 N17 -86.8(11) . . . . ?
Co11 O17 C81 C82 -168.1(10) . . . . ?
Co10 O17 C81 C82 91.8(12) . . . . ?
C85 N17 C81 O17 177.6(10) . . . . ?
Co11 N17 C81 O17 -11.4(9) . . . . ?
C85 N17 C81 C82 -1.1(17) . . . . ?
Co11 N17 C81 C82 169.9(11) . . . . ?
O17 C81 C82 C83 -177.3(12) . . . . ?
N17 C81 C82 C83 1.2(19) . . . . ?
C81 C82 C83 C84 -2.9(19) . . . . ?
C82 C83 C84 C85 4.5(19) . . . . ?
C81 N17 C85 C84 3.0(19) . . . . ?
Co11 N17 C85 C84 -153.0(16) . . . . ?
C81 N17 C85 Cl17 176.9(8) . . . . ?
Co11 N17 C85 Cl17 21(3) . . . . ?
C83 C84 C85 N17 -5(2) . . . . ?
C83 C84 C85 Cl17 -178.6(10) . . . . ?
C90 N18 C86 O18 -179.5(9) . . . . ?
C90 N18 C86 C87 -0.4(16) . . . . ?
Co11 O18 C86 N18 103.6(12) . . . . ?
Co11 O18 C86 C87 -75.5(13) . . . . ?
N18 C86 C87 C88 2.1(17) . . . . ?
O18 C86 C87 C88 -178.8(10) . . . . ?
C86 C87 C88 C89 -2.3(17) . . . . ?
C87 C88 C89 C90 1.0(18) . . . . ?
C88 C89 C90 N18 0.7(17) . . . . ?
C88 C89 C90 Cl18 173.1(9) . . . . ?
C86 N18 C90 C89 -1.0(16) . . . . ?
C86 N18 C90 Cl18 -174.0(8) . . . . ?
Co11 O19 C91 C92 -24.4(16) . . . . ?
Co12 O19 C91 C92 177.5(8) . . . . ?
Co11 O19 C91 N19 158.1(7) . . . . ?
Co12 O19 C91 N19 0.0(16) . . . . ?
C95 N19 C91 O19 179.2(11) . . . . ?
C95 N19 C91 C92 1.5(17) . . . . ?
O19 C91 C92 C93 -177.5(11) . . . . ?
N19 C91 C92 C93 0.0(19) . . . . ?
C91 C92 C93 C94 -5(2) . . . . ?
C92 C93 C94 C95 7.8(19) . . . . ?
C91 N19 C95 C94 2(2) . . . . ?
C91 N19 C95 Cl19 178.4(9) . . . . ?
C93 C94 C95 N19 -7(2) . . . . ?
C93 C94 C95 Cl19 176.9(10) . . . . ?
Co12 O20 C96 N20 100.7(10) . . . . ?
Co13 O20 C96 N20 -0.4(10) . . . . ?
Co12 O20 C96 C97 -78.2(13) . . . . ?
Co13 O20 C96 C97 -179.3(10) . . . . ?
C100 N20 C96 O20 178.7(11) . . . . ?
Co13 N20 C96 O20 0.4(10) . . . . ?
C100 N20 C96 C97 -2.4(18) . . . . ?
Co13 N20 C96 C97 179.3(9) . . . . ?
O20 C96 C97 C98 179.8(11) . . . . ?
N20 C96 C97 C98 0.9(17) . . . . ?
C96 C97 C98 C99 -0.9(18) . . . . ?
C97 C98 C99 C100 2(2) . . . . ?
C96 N20 C100 C99 4(2) . . . . ?
Co13 N20 C100 C99 -179.6(12) . . . . ?
C96 N20 C100 Cl20 -176.7(9) . . . . ?
Co13 N20 C100 Cl20 0(3) . . . . ?
C98 C99 C100 N20 -4(2) . . . . ?
C98 C99 C100 Cl20 176.9(11) . . . . ?
Co13 O21 C101 N21 -129.0(9) . . . . ?
Co15 O21 C101 N21 3.9(11) . . . . ?
Co13 O21 C101 C102 53.8(17) . . . . ?
Co15 O21 C101 C102 -173.2(12) . . . . ?
C105 N21 C101 O21 179.5(11) . . . . ?
Co15 N21 C101 O21 -3.8(10) . . . . ?
C105 N21 C101 C102 -3.2(19) . . . . ?
Co15 N21 C101 C102 173.5(11) . . . . ?
O21 C101 C102 C103 176.4(12) . . . . ?
N21 C101 C102 C103 0(2) . . . . ?
C101 C102 C103 C104 3(2) . . . . ?
C102 C103 C104 C105 -2(2) . . . . ?
C101 N21 C105 C104 4.7(19) . . . . ?
Co15 N21 C105 C104 -168.9(12) . . . . ?
C101 N21 C105 Cl21 -176.5(9) . . . . ?
Co15 N21 C105 Cl21 10(2) . . . . ?
C103 C104 C105 N21 -2(2) . . . . ?
C103 C104 C105 Cl21 178.9(10) . . . . ?
C110 N22 C106 O22 -175.4(11) . . . . ?
Co15 N22 C106 O22 9.8(15) . . . . ?
C110 N22 C106 C107 2.3(19) . . . . ?
Co15 N22 C106 C107 -172.5(9) . . . . ?
Co13 O22 C106 N22 -76.2(14) . . . . ?
Co14 O22 C106 N22 67.9(13) . . . . ?
Co13 O22 C106 C107 106.0(11) . . . . ?
Co14 O22 C106 C107 -109.9(11) . . . . ?
N22 C106 C107 C108 -1(2) . . . . ?
O22 C106 C107 C108 176.3(11) . . . . ?
C106 C107 C108 C109 0(2) . . . . ?
C107 C108 C109 C110 1.4(19) . . . . ?
C106 N22 C110 C109 -1(2) . . . . ?
Co15 N22 C110 C109 173.2(10) . . . . ?
C106 N22 C110 Cl22 178.6(10) . . . . ?
Co15 N22 C110 Cl22 -6.9(14) . . . . ?
C108 C109 C110 N22 -1(2) . . . . ?
C108 C109 C110 Cl22 179.5(10) . . . . ?
Co14 O23 C111 N23 -150.0(8) . . . . ?
Co15 O23 C111 N23 -1.5(8) . . . . ?
Co14 O23 C111 C112 34.1(17) . . . . ?
Co15 O23 C111 C112 -177.4(10) . . . . ?
C115 N23 C111 O23 -178.7(8) . . . . ?
Co15 N23 C111 O23 1.6(9) . . . . ?
C115 N23 C111 C112 -2.5(14) . . . . ?
Co15 N23 C111 C112 177.7(9) . . . . ?
O23 C111 C112 C113 177.9(10) . . . . ?
N23 C111 C112 C113 2.3(16) . . . . ?
C111 C112 C113 C114 -3.5(16) . . . . ?
C112 C113 C114 C115 5.1(17) . . . . ?
C111 N23 C115 C114 4.3(15) . . . . ?
Co15 N23 C115 C114 -176.2(10) . . . . ?
C111 N23 C115 Cl23 178.3(7) . . . . ?
Co15 N23 C115 Cl23 -2.1(17) . . . . ?
C113 C114 C115 N23 -5.6(17) . . . . ?
C113 C114 C115 Cl23 -179.4(8) . . . . ?
Co6 O24 C116 N24 99.8(12) . . . . ?
Co6 O24 C116 C117 -82.5(15) . . . . ?
C120 N24 C116 O24 176.3(10) . . . . ?
C120 N24 C116 C117 -1.4(17) . . . . ?
O24 C116 C117 C118 -177.2(11) . . . . ?
N24 C116 C117 C118 0.4(18) . . . . ?
C116 C117 C118 C119 2.6(19) . . . . ?
C117 C118 C119 C120 -4.3(19) . . . . ?
C116 N24 C120 C119 -0.6(19) . . . . ?
C116 N24 C120 Cl24 -177.6(8) . . . . ?
C118 C119 C120 N24 3(2) . . . . ?
C118 C119 C120 Cl24 -179.7(10) . . . . ?
O26 P1 C121 C122 -63.5(9) . . . . ?
O27 P1 C121 C122 174.7(7) . . . . ?
O25 P1 C121 C122 55.3(8) . . . . ?
O28 P2 C123 C124 167.8(7) . . . . ?
O29 P2 C123 C124 49.0(9) . . . . ?
O30 P2 C123 C124 -70.3(8) . . . . ?
O32 P3 C125 C126 -62.9(9) . . . . ?
O31 P3 C125 C126 175.2(8) . . . . ?
O33 P3 C125 C126 55.9(10) . . . . ?
Co1 N25 C127 C128 -90(100) . . . . ?
Co9 N26 C129 C130 -43(37) . . . . ?
Co15 N27 C131 C132 -72(38) . . . . ?
O1T N6S C11S C12S -69(32) . . . . ?
